data_1577026
loop_
_publ_author_name
'Donaggio, Leonardo'
'Schweimer, Kristian'
'Heinemann, Frank W.'
'Hennig, Janosch'
'Kurz, Hannah'

_publ_section_title
;
 The bis-salphen Zn(II) unit: a versatile building block for
 self-assembled heteroleptic coordination cages.
;
_journal_issue 13
_journal_name_full Nanoscale
_journal_page_first 7002
_journal_page_last 7009
_journal_paper_doi 10.1039/d5nr04564a
_journal_volume 18
_journal_year 2026
_chemical_formula_moiety 'C240 H285 N18 O12 Zn6, 25.63(C2 H3 N), 4.539(C H2 Cl2)'
_chemical_formula_sum 'C295.8 H370.97 Cl9.08 N43.63 O12 Zn6'
_chemical_formula_weight 5443.71
_space_group_crystal_system triclinic
_space_group_IT_number 2
_space_group_name_Hall '-P 1'
_space_group_name_H-M_alt 'P -1'
_atom_sites_solution_hydrogens mixed
_atom_sites_solution_primary direct
_audit_creation_date 2025-07-30
_audit_creation_method
;
Olex2 1.5
(compiled 2025.07.13 svn.rb7424aed for OlexSys, GUI svn.r7311)
;
_audit_update_record
;
2025-10-24 deposited with the CCDC.	2026-02-20 downloaded from the CCDC.
;
_cell_angle_alpha 81.695(4)
_cell_angle_beta 80.215(4)
_cell_angle_gamma 60.768(3)
_cell_formula_units_Z 2
_cell_length_a 23.370(2)
_cell_length_b 23.517(2)
_cell_length_c 34.986(3)
_cell_measurement_reflns_used 9796
_cell_measurement_temperature 100(2)
_cell_measurement_theta_max 24.40
_cell_measurement_theta_min 2.23
_cell_volume 16493(2)
_computing_cell_refinement 'Bruker SAINT'
_computing_data_collection 'Bruker APEX3'
_computing_data_reduction 'Bruker SAINT'
_computing_molecular_graphics 'SHELXTL 6.12 (Bruker AXS, 2002)'
_computing_publication_material 'Olex2 1.5 (Dolomanov et al., 2009)'
_computing_structure_refinement 'SHELXL-2019/3 (Sheldrick, 2015)'
_computing_structure_solution 'SHELX XT 2014/5 (Sheldrick, 2015)'
_diffrn_ambient_temperature 100(2)
_diffrn_measured_fraction_theta_full 0.999
_diffrn_measured_fraction_theta_max 0.999
_diffrn_measurement_device_type 'Bruker Kappa ImuS Duo Photon II CPAD'
_diffrn_measurement_method '\f and \w scans'
_diffrn_radiation_monochromator 'Quazar focussing montel optics'
_diffrn_radiation_source 'ImuS high brilliance micro-focus tube'
_diffrn_radiation_type MoK\a
_diffrn_radiation_wavelength 0.71073
_diffrn_reflns_av_R_equivalents 0.1176
_diffrn_reflns_av_unetI/netI 0.0725
_diffrn_reflns_Laue_measured_fraction_full 0.999
_diffrn_reflns_Laue_measured_fraction_max 0.999
_diffrn_reflns_limit_h_max 28
_diffrn_reflns_limit_h_min -28
_diffrn_reflns_limit_k_max 29
_diffrn_reflns_limit_k_min -29
_diffrn_reflns_limit_l_max 43
_diffrn_reflns_limit_l_min -43
_diffrn_reflns_number 537300
_diffrn_reflns_point_group_measured_fraction_full 0.999
_diffrn_reflns_point_group_measured_fraction_max 0.999
_diffrn_reflns_theta_full 25.242
_diffrn_reflns_theta_max 26.022
_diffrn_reflns_theta_min 1.701
_exptl_absorpt_coefficient_mu 0.560
_exptl_absorpt_correction_T_max 0.7456
_exptl_absorpt_correction_T_min 0.6924
_exptl_absorpt_correction_type multi-scan
_exptl_absorpt_process_details
;
SADABS-2016/2 (Bruker,2016/2) was used for absorption correction.
wR2(int) was 0.1015 before and 0.0743 after correction.
The Ratio of minimum to maximum transmission is 0.9286.
The \l/2 correction factor is Not present.
;
_exptl_crystal_colour orange
_exptl_crystal_density_diffrn 1.096
_exptl_crystal_description prism
_exptl_crystal_F_000 5763
_exptl_crystal_preparation Luminescent
_exptl_crystal_size_max 0.30
_exptl_crystal_size_mid 0.21
_exptl_crystal_size_min 0.16
_refine_diff_density_max 3.022
_refine_diff_density_min -1.331
_refine_diff_density_rms 0.126
_refine_ls_extinction_method none
_refine_ls_goodness_of_fit_ref 1.035
_refine_ls_hydrogen_treatment constr
_refine_ls_matrix_type fullcycle
_refine_ls_number_parameters 3589
_refine_ls_number_reflns 64881
_refine_ls_number_restraints 1744
_refine_ls_restrained_S_all 1.038
_refine_ls_R_factor_all 0.1388
_refine_ls_R_factor_gt 0.0981
_refine_ls_shift/su_max 0.004
_refine_ls_shift/su_mean 0.000
_refine_ls_structure_factor_coef Fsqd
_refine_ls_weighting_details 'w=1/[\s^2^(Fo^2^)+(0.1451P)^2^+86.7035P] where P=(Fo^2^+2Fc^2^)/3'
_refine_ls_weighting_scheme calc
_refine_ls_wR_factor_gt 0.2743
_refine_ls_wR_factor_ref 0.3022
_reflns_Friedel_coverage 0.000
_reflns_number_gt 43703
_reflns_number_total 64881
_reflns_threshold_expression 'I > 2\s(I)'
_cod_data_source_file d5nr04564a2.cif
_cod_data_source_block hku2501_sq
_cod_original_cell_volume 16493(3)
_cod_original_formula_sum 'C295.80 H370.97 Cl9.08 N43.63 O12 Zn6'
_cod_database_code 1577026
_shelx_shelxl_version_number 2019/3
_shelx_space_group_comment
;
The symmetry employed for this shelxl refinement is uniquely defined
by the following loop, which should always be used as a source of
symmetry information in preference to the above space-group names.
They are only intended as comments.
;
_shelx_estimated_absorpt_t_max 0.916
_shelx_estimated_absorpt_t_min 0.850
_olex2_refinement_description
;
1. Fixed Uiso
 At 1.2 times of:
  All C(H) groups, All C(H,H) groups
 At 1.5 times of:
  All C(H,H,H) groups
2. Uiso/Uaniso restraints and constraints
C48 \\sim C49 \\sim C50 \\sim C51 \\sim C48A \\sim C49A \\sim C50A \\sim C51A:
within 2A with sigma of 0.01 and sigma for terminal atoms of 0.02 within 2A
C118 \\sim C119 \\sim C120 \\sim C121 \\sim C122 \\sim C123 \\sim C124 \\sim
C125 \\sim C126 \\sim C127 \\sim C128 \\sim C129 \\sim C130 \\sim C131 \\sim
C132 \\sim C418 \\sim C419 \\sim C420 \\sim C421 \\sim C422 \\sim C423 \\sim
C424 \\sim C425 \\sim C426 \\sim C427 \\sim C428 \\sim C429 \\sim C430 \\sim
C431 \\sim C432: within 2A with sigma of 0.01 and sigma for terminal atoms of
0.02 within 2A
C195 \\sim C196 \\sim C197 \\sim C198 \\sim C495 \\sim C496 \\sim C497 \\sim
C498: within 2A with sigma of 0.01 and sigma for terminal atoms of 0.02 within
2A
Uanis(N301) \\sim Ueq, Uanis(C301) \\sim Ueq, Uanis(C302) \\sim Ueq,
Uanis(N302) \\sim Ueq, Uanis(C303) \\sim Ueq, Uanis(C304) \\sim Ueq,
Uanis(N303) \\sim Ueq, Uanis(C305) \\sim Ueq, Uanis(C306) \\sim Ueq,
Uanis(N304) \\sim Ueq, Uanis(C307) \\sim Ueq, Uanis(C308) \\sim Ueq,
Uanis(N305) \\sim Ueq, Uanis(C309) \\sim Ueq, Uanis(C310) \\sim Ueq,
Uanis(N306) \\sim Ueq, Uanis(C311) \\sim Ueq, Uanis(C312) \\sim Ueq,
Uanis(N307) \\sim Ueq, Uanis(C313) \\sim Ueq, Uanis(C314) \\sim Ueq,
Uanis(N308) \\sim Ueq, Uanis(C315) \\sim Ueq, Uanis(C316) \\sim Ueq,
Uanis(N309) \\sim Ueq, Uanis(C317) \\sim Ueq, Uanis(C318) \\sim Ueq,
Uanis(N310) \\sim Ueq, Uanis(C319) \\sim Ueq, Uanis(C320) \\sim Ueq,
Uanis(N311) \\sim Ueq, Uanis(C321) \\sim Ueq, Uanis(C322) \\sim Ueq,
Uanis(N312) \\sim Ueq, Uanis(C323) \\sim Ueq, Uanis(C324) \\sim Ueq,
Uanis(N313) \\sim Ueq, Uanis(C325) \\sim Ueq, Uanis(C326) \\sim Ueq,
Uanis(N314) \\sim Ueq, Uanis(C327) \\sim Ueq, Uanis(C328) \\sim Ueq,
Uanis(N315) \\sim Ueq, Uanis(C329) \\sim Ueq, Uanis(C330) \\sim Ueq,
Uanis(N316) \\sim Ueq, Uanis(C331) \\sim Ueq, Uanis(C332) \\sim Ueq,
Uanis(N317) \\sim Ueq, Uanis(C333) \\sim Ueq, Uanis(C334) \\sim Ueq,
Uanis(N318) \\sim Ueq, Uanis(C335) \\sim Ueq, Uanis(C336) \\sim Ueq,
Uanis(N319) \\sim Ueq, Uanis(C337) \\sim Ueq, Uanis(C338) \\sim Ueq,
Uanis(N320) \\sim Ueq, Uanis(C339) \\sim Ueq, Uanis(C340) \\sim Ueq,
Uanis(N321) \\sim Ueq, Uanis(C341) \\sim Ueq, Uanis(C342) \\sim Ueq,
Uanis(N322) \\sim Ueq, Uanis(C343) \\sim Ueq, Uanis(C344) \\sim Ueq,
Uanis(N323) \\sim Ueq, Uanis(C345) \\sim Ueq, Uanis(C346) \\sim Ueq,
Uanis(N324) \\sim Ueq, Uanis(C347) \\sim Ueq, Uanis(C348) \\sim Ueq,
Uanis(N325) \\sim Ueq, Uanis(C349) \\sim Ueq, Uanis(C350) \\sim Ueq,
Uanis(N326) \\sim Ueq, Uanis(C351) \\sim Ueq, Uanis(C352) \\sim Ueq,
Uanis(C501) \\sim Ueq, Uanis(Cl51) \\sim Ueq, Uanis(Cl52) \\sim Ueq,
Uanis(C502) \\sim Ueq, Uanis(Cl53) \\sim Ueq, Uanis(C503) \\sim Ueq,
Uanis(Cl55) \\sim Ueq, Uanis(Cl56) \\sim Ueq, Uanis(C504) \\sim Ueq,
Uanis(Cl57) \\sim Ueq, Uanis(Cl58) \\sim Ueq, Uanis(C505) \\sim Ueq,
Uanis(Cl59) \\sim Ueq, Uanis(Cl60) \\sim Ueq: with sigma of 0.01 and sigma for
terminal atoms of 0.02
Uanis(C48) \\sim Ueq, Uanis(C49) \\sim Ueq, Uanis(C50) \\sim Ueq, Uanis(C51)
\\sim Ueq, Uanis(C48A) \\sim Ueq, Uanis(C49A) \\sim Ueq, Uanis(C50A) \\sim Ueq,
Uanis(C51A) \\sim Ueq: with sigma of 0.01 and sigma for terminal atoms of 0.02
Uanis(C118) \\sim Ueq, Uanis(C119) \\sim Ueq, Uanis(C120) \\sim Ueq,
Uanis(C121) \\sim Ueq, Uanis(C122) \\sim Ueq, Uanis(C123) \\sim Ueq,
Uanis(C124) \\sim Ueq, Uanis(C125) \\sim Ueq, Uanis(C126) \\sim Ueq,
Uanis(C127) \\sim Ueq, Uanis(C128) \\sim Ueq, Uanis(C129) \\sim Ueq,
Uanis(C130) \\sim Ueq, Uanis(C131) \\sim Ueq, Uanis(C132) \\sim Ueq,
Uanis(C418) \\sim Ueq, Uanis(C419) \\sim Ueq, Uanis(C420) \\sim Ueq,
Uanis(C421) \\sim Ueq, Uanis(C422) \\sim Ueq, Uanis(C423) \\sim Ueq,
Uanis(C424) \\sim Ueq, Uanis(C425) \\sim Ueq, Uanis(C426) \\sim Ueq,
Uanis(C427) \\sim Ueq, Uanis(C428) \\sim Ueq, Uanis(C429) \\sim Ueq,
Uanis(C430) \\sim Ueq, Uanis(C431) \\sim Ueq, Uanis(C432) \\sim Ueq: with sigma
of 0.01 and sigma for terminal atoms of 0.02
Uanis(C195) \\sim Ueq, Uanis(C196) \\sim Ueq, Uanis(C197) \\sim Ueq,
Uanis(C198) \\sim Ueq, Uanis(C495) \\sim Ueq, Uanis(C496) \\sim Ueq,
Uanis(C497) \\sim Ueq, Uanis(C498) \\sim Ueq: with sigma of 0.01 and sigma for
terminal atoms of 0.02
Uanis(C100) \\sim Ueq, Uanis(C101) \\sim Ueq, Uanis(C132) \\sim Ueq,
Uanis(N302) \\sim Ueq, Uanis(N317) \\sim Ueq, Uanis(C336) \\sim Ueq,
Uanis(N319) \\sim Ueq, Uanis(Cl55) \\sim Ueq: with sigma of 0.005 and sigma for
terminal atoms of 0.01
3. Rigid body (RIGU) restrains
 N301, C301, C302, N302, C303, C304, N303, C305, C306, N304, C307, C308, N305,
 C309, C310, N306, C311, C312, N307, C313, C314, N308, C315, C316, N309, C317,
 C318, N310, C319, C320, N311, C321, C322, N312, C323, C324, N313, C325, C326,
 N314, C327, C328, N315, C329, C330, N316, C331, C332, N317, C333, C334, N318,
 C335, C336, N319, C337, C338, N320, C339, C340, N321, C341, C342, N322, C343,
 C344, N323, C345, C346, N324, C347, C348, N325, C349, C350, N326, C351, C352,
 C501, Cl51, Cl52, C502, Cl53, Cl54, C503, Cl55, Cl56, C504, Cl57, Cl58, C505,
 Cl59, Cl60
 with sigma for 1-2 distances of 0.002 and sigma for 1-3 distances of 0.002
4. Same fragment restrains
{C48, C49, C50, C51} sigma for 1-2: 0.02, 1-3: 0.04
as in
{C48A, C49A, C50A, C51A}
{C211, C212, C213, C214} sigma for 1-2: 0.02, 1-3: 0.04
as in
{C411, C412, C413, C414}
{C501, Cl51, Cl52} sigma for 1-2: 0.02, 1-3: 0.04
as in
{C503, Cl55, Cl56}
{C99, C100, C101, C102} sigma for 1-2: 0.02, 1-3: 0.04
as in
{C99A, C400, C401, C402}
{C118, C119, C120, C121, C122, C123, C124, C125, C126, C127, C128, C129, C130,
C131, C132} sigma for 1-2: 0.02, 1-3: 0.04
as in
{C418, C419, C420, C421, C422, C423, C424, C425, C426, C427, C428, C429, C430,
C431, C432}
{C195, C196, C197, C198} sigma for 1-2: 0.02, 1-3: 0.04
as in
{C495, C496, C497, C498}
5. Others
 Sof(C495)=Sof(C496)=Sof(H49G)=Sof(H49H)=Sof(H49I)=Sof(C497)=Sof(H49J)=
 Sof(H49K)=Sof(H49L)=Sof(C498)=Sof(H49M)=Sof(H49N)=Sof(H49O)=1-FVAR(1)
 Sof(C195)=Sof(C196)=Sof(H19M)=Sof(H19N)=Sof(H19O)=Sof(C197)=Sof(H19P)=
 Sof(H19Q)=Sof(H19R)=Sof(C198)=Sof(H19S)=Sof(H19T)=Sof(H19U)=FVAR(1)
 Sof(C503)=Sof(H50K)=Sof(H50L)=Sof(Cl55)=Sof(Cl56)=FVAR(2)
 Sof(C48A)=Sof(C49A)=Sof(H49D)=Sof(H49E)=Sof(H49F)=Sof(C50A)=Sof(H50D)=
 Sof(H50E)=Sof(H50F)=Sof(C51A)=Sof(H51D)=Sof(H51E)=Sof(H51F)=1-FVAR(3)
 Sof(C48)=Sof(C49)=Sof(H49A)=Sof(H49B)=Sof(H49C)=Sof(C50)=Sof(H50A)=Sof(H50B)=
 Sof(H50C)=Sof(C51)=Sof(H51A)=Sof(H51B)=Sof(H51C)=FVAR(3)
 Sof(C99A)=Sof(C400)=Sof(H40A)=Sof(H40B)=Sof(H40C)=Sof(C401)=Sof(H40D)=
 Sof(H40E)=Sof(H40F)=Sof(C402)=Sof(H40G)=Sof(H40H)=Sof(H40I)=1-FVAR(4)
 Sof(C99)=Sof(C100)=Sof(H10A)=Sof(H10B)=Sof(H10C)=Sof(C101)=Sof(H10D)=
 Sof(H10E)=Sof(H10F)=Sof(C102)=Sof(H10G)=Sof(H10H)=Sof(H10I)=FVAR(4)
 Sof(C411)=Sof(H411)=Sof(C412)=Sof(H412)=Sof(C413)=Sof(H413)=Sof(C414)=
 Sof(H414)=1-FVAR(5)
 Sof(C211)=Sof(H211)=Sof(C212)=Sof(H212)=Sof(C213)=Sof(H213)=Sof(C214)=
 Sof(H214)=FVAR(5)
 Fixed Sof: C118(0.815) H118(0.815) C119(0.815) C120(0.815) C121(0.815)
 C122(0.815) H122(0.815) C123(0.815) C124(0.815) H124(0.815) C125(0.815)
 C126(0.815) H12A(0.815) H12B(0.815) H12C(0.815) C127(0.815) H12D(0.815)
 H12E(0.815) H12F(0.815) C128(0.815) C129(0.815) C130(0.815) H13A(0.815)
 H13B(0.815) H13C(0.815) C131(0.815) H13D(0.815) H13E(0.815) H13F(0.815)
 C132(0.815) H13G(0.815) H13H(0.815) H13I(0.815) C418(0.185) H418(0.185)
 C419(0.185) C420(0.185) C421(0.185) C422(0.185) H422(0.185) C423(0.185)
 C424(0.185) H424(0.185) C425(0.185) C426(0.185) H42A(0.185) H42B(0.185)
 H42C(0.185) C427(0.185) H42D(0.185) H42E(0.185) H42F(0.185) C428(0.185)
 C429(0.185) C430(0.185) H43A(0.185) H43B(0.185) H43C(0.185) C431(0.185)
 H43D(0.185) H43E(0.185) H43F(0.185) C432(0.185) H43G(0.185) H43H(0.185)
 H43I(0.185) N315(0.815) C329(0.815) C330(0.815) H33A(0.815) H33B(0.815)
 H33C(0.815) N322(0.815) C343(0.815) C344(0.815) H34J(0.815) H34K(0.815)
 H34L(0.815)
6.a Riding coordinates:
 C302(H30D,H30E,H30F), C304(H30G,H30H,H30I), C306(H30J,H30K,H30L), C308(H30M,
 H30N,H30O), C310(H31D,H31E,H31F), C312(H31G,H31H,H31I), C314(H31J,H31K,H31L),
 C316(H31M,H31N,H31O), C318(H31P,H31Q,H31R), C320(H32D,H32E,H32F), C322(H32G,
 H32H,H32I), C324(H32J,H32K,H32L), C326(H32M,H32N,H32O), C328(H32P,H32Q,H32R),
 C330(H33A,H33B,H33C), C332(H33D,H33E,H33F), C334(H33G,H33H,H33I), C336(H33J,
 H33K,H33L), C338(H33M,H33N,H33O), C340(H34D,H34E,H34F), C342(H34G,H34H,H34I),
 C344(H34J,H34K,H34L), C346(H34M,H34N,H34O), C348(H34P,H34Q,H34R), C350(H35D,
 H35E,H35F), C352(H35G,H35H,H35I)
6.b Secondary CH2 refined with riding coordinates:
 C501(H50G,H50H), C502(H50I,H50J), C503(H50K,H50L), C504(H50M,H50N), C505(H50O,
 H50P)
6.c Me refined with riding coordinates:
 C15(H15A,H15B,H15C), C16(H16A,H16B,H16C), C17(H17A,H17B,H17C), C19(H19A,H19B,
 H19C), C20(H20A,H20B,H20C), C21(H21A,H21B,H21C), C30(H30A,H30B,H30C), C31(H31A,
 H31B,H31C), C32(H32A,H32B,H32C), C34(H34A,H34B,H34C), C35(H35A,H35B,H35C),
 C36(H36A,H36B,H36C), C45(H45A,H45B,H45C), C46(H46A,H46B,H46C), C47(H47A,H47B,
 H47C), C49(H49A,H49B,H49C), C50(H50A,H50B,H50C), C51(H51A,H51B,H51C),
 C49A(H49D,H49E,H49F), C50A(H50D,H50E,H50F), C51A(H51D,H51E,H51F), C60(H60A,
 H60B,H60C), C61(H61A,H61B,H61C), C62(H62A,H62B,H62C), C64(H64A,H64B,H64C),
 C65(H65A,H65B,H65C), C66(H66A,H66B,H66C), C81(H81A,H81B,H81C), C82(H82A,H82B,
 H82C), C83(H83A,H83B,H83C), C85(H85A,H85B,H85C), C86(H86A,H86B,H86C), C87(H87A,
 H87B,H87C), C96(H96A,H96B,H96C), C97(H97A,H97B,H97C), C98(H98A,H98B,H98C),
 C100(H10A,H10B,H10C), C101(H10D,H10E,H10F), C102(H10G,H10H,H10I), C400(H40A,
 H40B,H40C), C401(H40D,H40E,H40F), C402(H40G,H40H,H40I), C111(H11A,H11B,H11C),
 C112(H11D,H11E,H11F), C113(H11G,H11H,H11I), C115(H11J,H11K,H11L), C116(H11M,
 H11N,H11O), C117(H11P,H11Q,H11R), C126(H12A,H12B,H12C), C127(H12D,H12E,H12F),
 C130(H13A,H13B,H13C), C131(H13D,H13E,H13F), C132(H13G,H13H,H13I), C426(H42A,
 H42B,H42C), C427(H42D,H42E,H42F), C430(H43A,H43B,H43C), C431(H43D,H43E,H43F),
 C432(H43G,H43H,H43I), C147(H14A,H14B,H14C), C148(H14D,H14E,H14F), C149(H14G,
 H14H,H14I), C151(H15D,H15E,H15F), C152(H15G,H15H,H15I), C153(H15J,H15K,H15L),
 C162(H16D,H16E,H16F), C163(H16G,H16H,H16I), C164(H16J,H16K,H16L), C166(H16M,
 H16N,H16O), C167(H16P,H16Q,H16R), C168(H16S,H16T,H16U), C177(H17D,H17E,H17F),
 C178(H17G,H17H,H17I), C179(H17J,H17K,H17L), C181(H18A,H18B,H18C), C182(H18D,
 H18E,H18F), C183(H18G,H18H,H18I), C192(H19D,H19E,H19F), C193(H19G,H19H,H19I),
 C194(H19J,H19K,H19L), C196(H19M,H19N,H19O), C197(H19P,H19Q,H19R), C198(H19S,
 H19T,H19U), C496(H49G,H49H,H49I), C497(H49J,H49K,H49L), C498(H49M,H49N,H49O)
6.d Aromatic/amide H refined with riding coordinates:
 C3(H3), C6(H6), C7(H7), C11(H11), C13(H13), C22(H22), C26(H26), C28(H28),
 C37(H37), C41(H41), C43(H43), C52(H52), C56(H56), C58(H58), C69(H69), C72(H72),
  C73(H73), C77(H77), C79(H79), C88(H88), C92(H92), C94(H94), C103(H103),
 C107(H107), C109(H109), C118(H118), C122(H122), C124(H124), C418(H418),
 C422(H422), C424(H424), C135(H135), C138(H138), C139(H139), C143(H143),
 C145(H145), C154(H154), C158(H158), C160(H160), C169(H169), C173(H173),
 C175(H175), C184(H184), C188(H188), C190(H190), C200(H200), C202(H202),
 C204(H204), C206(H206), C207(H207), C208(H208), C209(H209), C211(H211),
 C212(H212), C213(H213), C214(H214), C411(H411), C412(H412), C413(H413),
 C414(H414), C216(H216), C217(H217), C218(H218), C219(H219), C221(H221),
 C223(H223), C225(H225), C227(H227), C228(H228), C229(H229), C230(H230),
 C232(H232), C233(H233), C234(H234), C235(H235), C237(H237), C238(H238),
 C239(H239), C240(H240)
6.e Fitted hexagon refined as free rotating group:
 C419(C420,C421,C422,C423,C424)
;
_platon_squeeze_void_probe_radius 1.20
_olex2_submission_special_instructions 'No special instructions were received'

loop_
_space_group_symop_operation_xyz
'x, y, z'
'-x, -y, -z'

loop_
_atom_site_label
_atom_site_type_symbol
_atom_site_fract_x
_atom_site_fract_y
_atom_site_fract_z
_atom_site_U_iso_or_equiv
_atom_site_adp_type
_atom_site_occupancy
_atom_site_site_symmetry_order
_atom_site_calc_flag
_atom_site_refinement_flags_posn
_atom_site_refinement_flags_adp
_atom_site_refinement_flags_occupancy
_atom_site_disorder_assembly
_atom_site_disorder_group
Zn1 Zn 0.25864(3) 0.02801(3) 0.34528(2) 0.02603(15) Uani 1 1 d . . . . .
Zn2 Zn 0.40654(3) 0.06722(3) 0.12704(2) 0.02547(15) Uani 1 1 d . . . . .
Zn3 Zn 0.48228(3) 0.47490(3) 0.33443(2) 0.02493(14) Uani 1 1 d . . . . .
Zn4 Zn 0.58122(3) 0.51726(3) 0.10413(2) 0.02444(14) Uani 1 1 d . . . . .
Zn5 Zn -0.14944(3) 0.67389(3) 0.40368(2) 0.02433(14) Uani 1 1 d . . . . .
Zn6 Zn -0.06142(3) 0.68968(3) 0.17428(2) 0.02747(15) Uani 1 1 d . . . . .
O1 O 0.1709(2) 0.0367(2) 0.36559(11) 0.0312(9) Uani 1 1 d . . . . .
O2 O 0.3015(2) -0.0143(2) 0.39216(12) 0.0329(9) Uani 1 1 d . . . . .
O3 O 0.49568(19) 0.0395(2) 0.10250(12) 0.0330(9) Uani 1 1 d . . . . .
O4 O 0.3582(2) 0.1080(2) 0.08069(12) 0.0364(10) Uani 1 1 d . . . . .
O5 O 0.5330(2) 0.40589(19) 0.37284(11) 0.0325(9) Uani 1 1 d . . . . .
O6 O 0.4306(2) 0.54450(19) 0.37100(11) 0.0288(9) Uani 1 1 d . . . . .
O7 O 0.5636(2) 0.59564(19) 0.06972(11) 0.0353(10) Uani 1 1 d . . . . .
O8 O 0.6446(2) 0.4552(2) 0.06722(11) 0.0337(9) Uani 1 1 d . . . . .
O9 O -0.1319(2) 0.7131(2) 0.44329(12) 0.0363(10) Uani 1 1 d . . . . .
O10 O -0.2145(2) 0.6574(2) 0.43822(12) 0.0344(10) Uani 1 1 d . . . . .
O11 O -0.0780(2) 0.6528(2) 0.13339(12) 0.0328(9) Uani 1 1 d . . . . .
O12 O -0.0288(2) 0.7439(2) 0.13939(12) 0.0344(9) Uani 1 1 d . . . . .
N1 N 0.2334(2) 0.0360(2) 0.28929(14) 0.0305(11) Uani 1 1 d . . . . .
N2 N 0.3517(2) -0.0161(2) 0.31281(14) 0.0291(10) Uani 1 1 d . . . . .
N3 N 0.4454(2) 0.0051(2) 0.17586(14) 0.0266(10) Uani 1 1 d . . . . .
N4 N 0.3283(2) 0.0528(2) 0.15372(14) 0.0264(10) Uani 1 1 d . . . . .
N5 N 0.5553(2) 0.4188(2) 0.29105(13) 0.0272(10) Uani 1 1 d . . . . .
N6 N 0.4771(2) 0.5475(2) 0.29113(13) 0.0255(10) Uani 1 1 d . . . . .
N7 N 0.5504(2) 0.5722(2) 0.15151(13) 0.0253(10) Uani 1 1 d . . . . .
N8 N 0.6228(2) 0.4450(2) 0.14952(13) 0.0279(10) Uani 1 1 d . . . . .
N9 N -0.1313(2) 0.7359(2) 0.36104(13) 0.0266(10) Uani 1 1 d . . . . .
N10 N -0.1885(2) 0.6648(2) 0.35615(13) 0.0240(10) Uani 1 1 d . . . . .
N11 N -0.1297(2) 0.6708(2) 0.21267(13) 0.0265(10) Uani 1 1 d . . . . .
N12 N -0.0804(2) 0.7489(2) 0.21848(13) 0.0248(10) Uani 1 1 d . . . . .
N13 N 0.2441(2) 0.1228(2) 0.35004(14) 0.0298(11) Uani 1 1 d . . . . .
N14 N 0.4068(2) 0.4488(2) 0.33413(13) 0.0282(10) Uani 1 1 d . . . . .
N15 N -0.0588(2) 0.5863(2) 0.40013(14) 0.0273(10) Uani 1 1 d . . . . .
N16 N 0.3812(3) 0.1572(2) 0.14596(16) 0.0354(12) Uani 1 1 d . . . . .
N17 N 0.4975(2) 0.5055(2) 0.10526(14) 0.0280(10) Uani 1 1 d . . . . .
N18 N 0.0312(2) 0.6106(2) 0.18282(15) 0.0314(11) Uani 1 1 d . . . . .
C1 C 0.2861(3) 0.0254(3) 0.25989(16) 0.0271(12) Uani 1 1 d . . . . .
C2 C 0.3495(3) -0.0014(3) 0.27254(16) 0.0270(12) Uani 1 1 d . . . . .
C3 C 0.4033(3) -0.0088(3) 0.24516(17) 0.0274(12) Uani 1 1 d . . . . .
H3 H 0.445551 -0.025127 0.253500 0.033 Uiso 1 1 calc R U . . .
C4 C 0.3957(3) 0.0074(3) 0.20615(16) 0.0260(12) Uani 1 1 d . . . . .
C5 C 0.3324(3) 0.0336(3) 0.19310(17) 0.0268(12) Uani 1 1 d . . . . .
C6 C 0.2783(3) 0.0434(3) 0.22033(17) 0.0287(12) Uani 1 1 d . . . . .
H6 H 0.235575 0.062410 0.212114 0.034 Uiso 1 1 calc R U . . .
C7 C 0.1749(3) 0.0519(3) 0.28082(18) 0.0360(14) Uani 1 1 d . . . . .
H7 H 0.169938 0.055593 0.254027 0.043 Uiso 1 1 calc R U . . .
C8 C 0.1176(3) 0.0643(3) 0.30770(18) 0.0367(14) Uani 1 1 d . . . . .
C9 C 0.1183(3) 0.0556(3) 0.34907(18) 0.0310(13) Uani 1 1 d . . . . .
C10 C 0.0565(3) 0.0681(3) 0.37243(18) 0.0295(12) Uani 1 1 d . . . . .
C11 C 0.0010(3) 0.0878(3) 0.35413(19) 0.0359(14) Uani 1 1 d . . . . .
H11 H -0.039046 0.095613 0.370029 0.043 Uiso 1 1 calc R U . . .
C12 C -0.0002(3) 0.0972(3) 0.3132(2) 0.0403(15) Uani 1 1 d . . . . .
C13 C 0.0592(3) 0.0838(4) 0.2912(2) 0.0432(16) Uani 1 1 d . . . . .
H13 H 0.060789 0.087797 0.263628 0.052 Uiso 1 1 calc R U . . .
C14 C 0.0540(3) 0.0605(3) 0.41679(18) 0.0343(14) Uani 1 1 d . . . . .
C15 C 0.0754(4) 0.1051(4) 0.4303(2) 0.053(2) Uani 1 1 d . . . . .
H15A H 0.073629 0.099889 0.458736 0.079 Uiso 1 1 calc R U . . .
H15B H 0.120586 0.093498 0.418758 0.079 Uiso 1 1 calc R U . . .
H15C H 0.045657 0.150540 0.422232 0.079 Uiso 1 1 calc R U . . .
C16 C -0.0167(3) 0.0789(4) 0.43659(19) 0.0422(16) Uani 1 1 d . . . . .
H16A H -0.031619 0.050714 0.428290 0.063 Uiso 1 1 calc R U . . .
H16B H -0.016612 0.072933 0.464895 0.063 Uiso 1 1 calc R U . . .
H16C H -0.046599 0.124619 0.429129 0.063 Uiso 1 1 calc R U . . .
C17 C 0.1006(3) -0.0113(4) 0.43040(19) 0.0405(15) Uani 1 1 d . . . . .
H17A H 0.087043 -0.040307 0.421742 0.061 Uiso 1 1 calc R U . . .
H17B H 0.146040 -0.023190 0.419209 0.061 Uiso 1 1 calc R U . . .
H17C H 0.098025 -0.015685 0.458838 0.061 Uiso 1 1 calc R U . . .
C18 C -0.0634(3) 0.1179(4) 0.2954(2) 0.0479(18) Uani 1 1 d . . . . .
C19 C -0.0574(4) 0.1372(5) 0.2526(2) 0.062(2) Uani 1 1 d . . . . .
H19A H -0.019873 0.100956 0.239217 0.093 Uiso 1 1 calc R U . . .
H19B H -0.098009 0.147606 0.242051 0.093 Uiso 1 1 calc R U . . .
H19C H -0.050523 0.175615 0.248577 0.093 Uiso 1 1 calc R U . . .
C20 C -0.1222(4) 0.1750(6) 0.3155(3) 0.082(3) Uani 1 1 d . . . . .
H20A H -0.126773 0.163206 0.343429 0.123 Uiso 1 1 calc R U . . .
H20B H -0.114989 0.213285 0.311212 0.123 Uiso 1 1 calc R U . . .
H20C H -0.162475 0.185275 0.304686 0.123 Uiso 1 1 calc R U . . .
C21 C -0.0774(4) 0.0589(5) 0.3006(3) 0.065(2) Uani 1 1 d . . . . .
H21A H -0.081559 0.045377 0.328310 0.097 Uiso 1 1 calc R U . . .
H21B H -0.118593 0.071683 0.289990 0.097 Uiso 1 1 calc R U . . .
H21C H -0.040948 0.022522 0.286763 0.097 Uiso 1 1 calc R U . . .
C22 C 0.4078(3) -0.0547(3) 0.32748(17) 0.0287(12) Uani 1 1 d . . . . .
H22 H 0.446472 -0.072358 0.309467 0.034 Uiso 1 1 calc R U . . .
C23 C 0.4163(3) -0.0728(3) 0.36748(17) 0.0308(13) Uani 1 1 d . . . . .
C24 C 0.3639(3) -0.0517(3) 0.39839(17) 0.0295(12) Uani 1 1 d . . . . .
C25 C 0.3796(3) -0.0729(3) 0.43782(18) 0.0328(13) Uani 1 1 d . . . . .
C26 C 0.4452(3) -0.1142(3) 0.44299(19) 0.0357(14) Uani 1 1 d . . . . .
H26 H 0.455473 -0.128842 0.468933 0.043 Uiso 1 1 calc R U . . .
C27 C 0.4987(3) -0.1366(3) 0.41274(19) 0.0353(14) Uani 1 1 d . . . . .
C28 C 0.4823(3) -0.1152(3) 0.37591(19) 0.0338(13) Uani 1 1 d . . . . .
H28 H 0.516518 -0.129170 0.354849 0.041 Uiso 1 1 calc R U . . .
C29 C 0.3251(3) -0.0505(3) 0.47152(18) 0.0358(14) Uani 1 1 d . . . . .
C30 C 0.2849(3) 0.0241(3) 0.47028(19) 0.0395(15) Uani 1 1 d . . . . .
H30A H 0.250245 0.036912 0.492368 0.059 Uiso 1 1 calc R U . . .
H30B H 0.314056 0.042520 0.471733 0.059 Uiso 1 1 calc R U . . .
H30C H 0.264719 0.040616 0.445946 0.059 Uiso 1 1 calc R U . . .
C31 C 0.2784(4) -0.0788(4) 0.4701(2) 0.0432(16) Uani 1 1 d . . . . .
H31A H 0.243256 -0.064257 0.491909 0.065 Uiso 1 1 calc R U . . .
H31B H 0.258798 -0.063579 0.445548 0.065 Uiso 1 1 calc R U . . .
H31C H 0.303327 -0.126649 0.471975 0.065 Uiso 1 1 calc R U . . .
C32 C 0.3520(4) -0.0730(4) 0.5111(2) 0.0455(17) Uani 1 1 d . . . . .
H32A H 0.315136 -0.057505 0.531883 0.068 Uiso 1 1 calc R U . . .
H32B H 0.376520 -0.120871 0.513651 0.068 Uiso 1 1 calc R U . . .
H32C H 0.381386 -0.055175 0.513006 0.068 Uiso 1 1 calc R U . . .
C33 C 0.5682(3) -0.1827(3) 0.4232(2) 0.0391(15) Uani 1 1 d . . . . .
C34 C 0.5874(4) -0.1519(4) 0.4508(3) 0.059(2) Uani 1 1 d . . . . .
H34A H 0.632182 -0.182219 0.457211 0.088 Uiso 1 1 calc R U . . .
H34B H 0.585741 -0.111194 0.438270 0.088 Uiso 1 1 calc R U . . .
H34C H 0.556419 -0.142595 0.474649 0.088 Uiso 1 1 calc R U . . .
C35 C 0.5729(4) -0.2469(3) 0.4431(2) 0.0488(18) Uani 1 1 d . . . . .
H35A H 0.617976 -0.275823 0.449565 0.073 Uiso 1 1 calc R U . . .
H35B H 0.542003 -0.237930 0.466966 0.073 Uiso 1 1 calc R U . . .
H35C H 0.561725 -0.267944 0.425548 0.073 Uiso 1 1 calc R U . . .
C36 C 0.6194(3) -0.1996(4) 0.3867(2) 0.0518(19) Uani 1 1 d . . . . .
H36A H 0.663499 -0.229283 0.394424 0.078 Uiso 1 1 calc R U . . .
H36B H 0.608643 -0.220747 0.368981 0.078 Uiso 1 1 calc R U . . .
H36C H 0.618462 -0.159445 0.373633 0.078 Uiso 1 1 calc R U . . .
C37 C 0.5083(3) -0.0340(3) 0.17917(17) 0.0293(12) Uani 1 1 d . . . . .
H37 H 0.519090 -0.060616 0.202733 0.035 Uiso 1 1 calc R U . . .
C38 C 0.5614(3) -0.0399(3) 0.15052(17) 0.0305(13) Uani 1 1 d . . . . .
C39 C 0.5526(3) -0.0046(3) 0.11312(17) 0.0294(12) Uani 1 1 d . . . . .
C40 C 0.6115(3) -0.0193(3) 0.08576(19) 0.0368(14) Uani 1 1 d . . . . .
C41 C 0.6713(3) -0.0628(3) 0.0981(2) 0.0418(16) Uani 1 1 d . . . . .
H41 H 0.709496 -0.071446 0.080126 0.050 Uiso 1 1 calc R U . . .
C42 C 0.6807(3) -0.0960(3) 0.1353(2) 0.0432(17) Uani 1 1 d . . . . .
C43 C 0.6249(3) -0.0842(3) 0.16054(19) 0.0379(15) Uani 1 1 d . . . . .
H43 H 0.629354 -0.106693 0.185600 0.045 Uiso 1 1 calc R U . . .
C44 C 0.6052(3) 0.0143(3) 0.0449(2) 0.0436(17) Uani 1 1 d . . . . .
C45 C 0.5592(4) 0.0025(4) 0.0239(2) 0.054(2) Uani 1 1 d . . . . .
H45A H 0.556037 0.024505 -0.002242 0.081 Uiso 1 1 calc R U . . .
H45B H 0.577305 -0.044550 0.022008 0.081 Uiso 1 1 calc R U . . .
H45C H 0.515255 0.019900 0.038668 0.081 Uiso 1 1 calc R U . . .
C46 C 0.6721(4) -0.0110(4) 0.0194(2) 0.067(3) Uani 1 1 d . . . . .
H46A H 0.665759 0.011863 -0.006484 0.100 Uiso 1 1 calc R U . . .
H46B H 0.702255 -0.002855 0.031336 0.100 Uiso 1 1 calc R U . . .
H46C H 0.690856 -0.057974 0.017239 0.100 Uiso 1 1 calc R U . . .
C47 C 0.5773(4) 0.0884(3) 0.0459(2) 0.0511(19) Uani 1 1 d . . . . .
H47A H 0.573827 0.108676 0.019297 0.077 Uiso 1 1 calc R U . . .
H47B H 0.533535 0.106846 0.060881 0.077 Uiso 1 1 calc R U . . .
H47C H 0.606884 0.096886 0.058157 0.077 Uiso 1 1 calc R U . . .
C48 C 0.7528(7) -0.1343(7) 0.1497(4) 0.046(3) Uani 0.501(14) 1 d D U P A 1
C49 C 0.7500(10) -0.1660(9) 0.1907(4) 0.052(4) Uani 0.501(14) 1 d D U P A 1
H49A H 0.720647 -0.132140 0.208601 0.079 Uiso 0.501(14) 1 calc R U P A 1
H49B H 0.733089 -0.196859 0.190943 0.079 Uiso 0.501(14) 1 calc R U P A 1
H49C H 0.794379 -0.189277 0.198921 0.079 Uiso 0.501(14) 1 calc R U P A 1
C50 C 0.7974(8) -0.1848(8) 0.1214(5) 0.063(5) Uani 0.501(14) 1 d D U P A 1
H50A H 0.780189 -0.215176 0.120712 0.094 Uiso 0.501(14) 1 calc R U P A 1
H50B H 0.799288 -0.163232 0.095405 0.094 Uiso 0.501(14) 1 calc R U P A 1
H50C H 0.841837 -0.208997 0.129548 0.094 Uiso 0.501(14) 1 calc R U P A 1
C51 C 0.7823(8) -0.0898(9) 0.1491(5) 0.061(4) Uani 0.501(14) 1 d D U P A 1
H51A H 0.754830 -0.055809 0.167208 0.091 Uiso 0.501(14) 1 calc R U P A 1
H51B H 0.826931 -0.115223 0.156901 0.091 Uiso 0.501(14) 1 calc R U P A 1
H51C H 0.784383 -0.069458 0.122758 0.091 Uiso 0.501(14) 1 calc R U P A 1
C48A C 0.7502(7) -0.1471(7) 0.1434(4) 0.042(3) Uani 0.499(14) 1 d D U P A 2
C49A C 0.7508(10) -0.1785(9) 0.1847(4) 0.050(4) Uani 0.499(14) 1 d D U P A 2
H49D H 0.724489 -0.201286 0.188077 0.074 Uiso 0.499(14) 1 calc R U P A 2
H49E H 0.796352 -0.209727 0.189441 0.074 Uiso 0.499(14) 1 calc R U P A 2
H49F H 0.732015 -0.144537 0.203280 0.074 Uiso 0.499(14) 1 calc R U P A 2
C50A C 0.7850(6) -0.2007(7) 0.1156(4) 0.044(4) Uani 0.499(14) 1 d D U P A 2
H50D H 0.761211 -0.225989 0.118021 0.067 Uiso 0.499(14) 1 calc R U P A 2
H50E H 0.786017 -0.181346 0.088899 0.067 Uiso 0.499(14) 1 calc R U P A 2
H50F H 0.830196 -0.229558 0.121812 0.067 Uiso 0.499(14) 1 calc R U P A 2
C51A C 0.7904(8) -0.1115(9) 0.1374(5) 0.060(4) Uani 0.499(14) 1 d D U P A 2
H51D H 0.770380 -0.075743 0.154693 0.090 Uiso 0.499(14) 1 calc R U P A 2
H51E H 0.835520 -0.141951 0.143204 0.090 Uiso 0.499(14) 1 calc R U P A 2
H51F H 0.791341 -0.093739 0.110291 0.090 Uiso 0.499(14) 1 calc R U P A 2
C52 C 0.2805(3) 0.0582(3) 0.13643(17) 0.0282(12) Uani 1 1 d . . . . .
H52 H 0.253014 0.041061 0.150319 0.034 Uiso 1 1 calc R U . . .
C53 C 0.2662(3) 0.0880(3) 0.09807(18) 0.0336(13) Uani 1 1 d . . . . .
C54 C 0.3018(3) 0.1180(3) 0.07442(18) 0.0341(14) Uani 1 1 d . . . . .
C55 C 0.2694(3) 0.1632(3) 0.04239(19) 0.0392(15) Uani 1 1 d . . . . .
C56 C 0.2151(3) 0.1635(4) 0.0325(2) 0.0433(16) Uani 1 1 d . . . . .
H56 H 0.195954 0.190826 0.010466 0.052 Uiso 1 1 calc R U . . .
C57 C 0.1849(3) 0.1261(4) 0.05264(19) 0.0405(15) Uani 1 1 d . . . . .
C58 C 0.2103(3) 0.0913(3) 0.08574(19) 0.0368(14) Uani 1 1 d . . . . .
H58 H 0.189579 0.068316 0.101163 0.044 Uiso 1 1 calc R U . . .
C59 C 0.2966(3) 0.2096(4) 0.0215(2) 0.0458(17) Uani 1 1 d . . . . .
C60 C 0.2988(4) 0.2491(4) 0.0517(2) 0.0521(19) Uani 1 1 d . . . . .
H60A H 0.254714 0.272767 0.065725 0.078 Uiso 1 1 calc R U . . .
H60B H 0.329792 0.219482 0.070122 0.078 Uiso 1 1 calc R U . . .
H60C H 0.313437 0.280319 0.038623 0.078 Uiso 1 1 calc R U . . .
C61 C 0.3639(4) 0.1727(4) -0.0004(2) 0.0516(19) Uani 1 1 d . . . . .
H61A H 0.361635 0.147663 -0.019666 0.077 Uiso 1 1 calc R U . . .
H61B H 0.378753 0.203676 -0.013707 0.077 Uiso 1 1 calc R U . . .
H61C H 0.395108 0.142839 0.017792 0.077 Uiso 1 1 calc R U . . .
C62 C 0.2514(4) 0.2582(4) -0.0084(3) 0.064(2) Uani 1 1 d . . . . .
H62A H 0.206798 0.283484 0.004624 0.096 Uiso 1 1 calc R U . . .
H62B H 0.268738 0.287921 -0.020352 0.096 Uiso 1 1 calc R U . . .
H62C H 0.249996 0.234179 -0.028588 0.096 Uiso 1 1 calc R U . . .
C63 C 0.1256(4) 0.1284(4) 0.0373(2) 0.0492(18) Uani 1 1 d . . . . .
C64 C 0.1455(4) 0.1061(6) -0.0039(3) 0.071(3) Uani 1 1 d . . . . .
H64A H 0.160415 0.134454 -0.020750 0.106 Uiso 1 1 calc R U . . .
H64B H 0.181347 0.060918 -0.003688 0.106 Uiso 1 1 calc R U . . .
H64C H 0.107432 0.108430 -0.013657 0.106 Uiso 1 1 calc R U . . .
C65 C 0.0684(4) 0.1990(4) 0.0377(2) 0.0531(19) Uani 1 1 d . . . . .
H65A H 0.056044 0.212839 0.064314 0.080 Uiso 1 1 calc R U . . .
H65B H 0.082413 0.228089 0.020844 0.080 Uiso 1 1 calc R U . . .
H65C H 0.030348 0.200906 0.028196 0.080 Uiso 1 1 calc R U . . .
C66 C 0.1026(4) 0.0831(4) 0.0629(3) 0.056(2) Uani 1 1 d . . . . .
H66A H 0.089551 0.096648 0.089582 0.084 Uiso 1 1 calc R U . . .
H66B H 0.064773 0.085611 0.052742 0.084 Uiso 1 1 calc R U . . .
H66C H 0.138688 0.038099 0.062711 0.084 Uiso 1 1 calc R U . . .
C67 C 0.5571(3) 0.4546(3) 0.25525(16) 0.0266(12) Uani 1 1 d . . . . .
C68 C 0.5160(3) 0.5230(3) 0.25571(15) 0.0239(11) Uani 1 1 d . . . . .
C69 C 0.5147(3) 0.5618(3) 0.22129(16) 0.0267(12) Uani 1 1 d . . . . .
H69 H 0.487085 0.607754 0.221381 0.032 Uiso 1 1 calc R U . . .
C70 C 0.5521(3) 0.5356(3) 0.18728(15) 0.0240(11) Uani 1 1 d . . . . .
C71 C 0.5921(3) 0.4667(3) 0.18668(16) 0.0248(11) Uani 1 1 d . . . . .
C72 C 0.5937(3) 0.4278(3) 0.22084(16) 0.0290(12) Uani 1 1 d . . . . .
H72 H 0.620546 0.381732 0.220595 0.035 Uiso 1 1 calc R U . . .
C73 C 0.5938(3) 0.3560(3) 0.29610(18) 0.0337(13) Uani 1 1 d . . . . .
H73 H 0.621846 0.334124 0.274068 0.040 Uiso 1 1 calc R U . . .
C74 C 0.5973(3) 0.3177(3) 0.33180(17) 0.0329(13) Uani 1 1 d . . . . .
C75 C 0.5677(3) 0.3444(3) 0.36882(16) 0.0282(12) Uani 1 1 d . . . . .
C76 C 0.5800(3) 0.2986(3) 0.40285(17) 0.0303(13) Uani 1 1 d . . . . .
C77 C 0.6177(3) 0.2332(3) 0.39795(18) 0.0339(14) Uani 1 1 d . . . . .
H77 H 0.624569 0.203907 0.420534 0.041 Uiso 1 1 calc R U . . .
C78 C 0.6472(3) 0.2059(3) 0.36141(18) 0.0381(15) Uani 1 1 d . . . . .
C79 C 0.6370(3) 0.2494(3) 0.32930(18) 0.0385(15) Uani 1 1 d . . . . .
H79 H 0.657344 0.233022 0.304530 0.046 Uiso 1 1 calc R U . . .
C80 C 0.5491(4) 0.3261(3) 0.44292(18) 0.0383(15) Uani 1 1 d . . . . .
C81 C 0.5680(4) 0.2712(3) 0.47569(19) 0.0472(18) Uani 1 1 d . . . . .
H81A H 0.552523 0.240806 0.471658 0.071 Uiso 1 1 calc R U . . .
H81B H 0.616080 0.247736 0.475488 0.071 Uiso 1 1 calc R U . . .
H81C H 0.547427 0.290076 0.500795 0.071 Uiso 1 1 calc R U . . .
C82 C 0.5746(5) 0.3717(4) 0.4510(2) 0.054(2) Uani 1 1 d . . . . .
H82A H 0.563579 0.407654 0.430692 0.081 Uiso 1 1 calc R U . . .
H82B H 0.554003 0.389506 0.476372 0.081 Uiso 1 1 calc R U . . .
H82C H 0.622657 0.347167 0.451064 0.081 Uiso 1 1 calc R U . . .
C83 C 0.4730(4) 0.3630(3) 0.4451(2) 0.0454(17) Uani 1 1 d . . . . .
H83A H 0.457251 0.333536 0.439946 0.068 Uiso 1 1 calc R U . . .
H83B H 0.454209 0.378714 0.471155 0.068 Uiso 1 1 calc R U . . .
H83C H 0.459418 0.400332 0.425723 0.068 Uiso 1 1 calc R U . . .
C84 C 0.6888(4) 0.1317(3) 0.3593(2) 0.0478(18) Uani 1 1 d . . . . .
C85 C 0.7181(5) 0.1132(4) 0.3175(2) 0.071(3) Uani 1 1 d . . . . .
H85A H 0.746039 0.133556 0.307271 0.106 Uiso 1 1 calc R U . . .
H85B H 0.744708 0.065593 0.317251 0.106 Uiso 1 1 calc R U . . .
H85C H 0.682317 0.128549 0.301247 0.106 Uiso 1 1 calc R U . . .
C86 C 0.6453(5) 0.1002(4) 0.3754(2) 0.061(2) Uani 1 1 d . . . . .
H86A H 0.626659 0.112165 0.402096 0.091 Uiso 1 1 calc R U . . .
H86B H 0.609409 0.115538 0.359201 0.091 Uiso 1 1 calc R U . . .
H86C H 0.671799 0.052583 0.375206 0.091 Uiso 1 1 calc R U . . .
C87 C 0.7461(4) 0.1048(4) 0.3843(2) 0.064(2) Uani 1 1 d . . . . .
H87A H 0.774642 0.124525 0.374309 0.097 Uiso 1 1 calc R U . . .
H87B H 0.728349 0.115339 0.411267 0.097 Uiso 1 1 calc R U . . .
H87C H 0.771742 0.057228 0.383126 0.097 Uiso 1 1 calc R U . . .
C88 C 0.4397(3) 0.6095(3) 0.29420(17) 0.0333(13) Uani 1 1 d . . . . .
H88 H 0.440307 0.636996 0.271569 0.040 Uiso 1 1 calc R U . . .
C89 C 0.3977(3) 0.6415(3) 0.32754(17) 0.0307(13) Uani 1 1 d . . . . .
C90 C 0.3957(3) 0.6072(3) 0.36515(16) 0.0267(12) Uani 1 1 d . . . . .
C91 C 0.3522(3) 0.6467(3) 0.39664(17) 0.0325(13) Uani 1 1 d . . . . .
C92 C 0.3138(3) 0.7124(3) 0.38858(18) 0.0336(13) Uani 1 1 d . . . . .
H92 H 0.283878 0.737071 0.409268 0.040 Uiso 1 1 calc R U . . .
C93 C 0.3151(3) 0.7463(3) 0.35187(18) 0.0372(15) Uani 1 1 d . . . . .
C94 C 0.3575(4) 0.7103(3) 0.32227(18) 0.0391(15) Uani 1 1 d . . . . .
H94 H 0.360135 0.731713 0.297372 0.047 Uiso 1 1 calc R U . . .
C95 C 0.3505(4) 0.6139(3) 0.43778(18) 0.0371(15) Uani 1 1 d . . . . .
C96 C 0.3265(4) 0.5634(4) 0.4387(2) 0.0468(18) Uani 1 1 d . . . . .
H96A H 0.282185 0.585116 0.430338 0.070 Uiso 1 1 calc R U . . .
H96B H 0.356837 0.529510 0.421053 0.070 Uiso 1 1 calc R U . . .
H96C H 0.325077 0.543488 0.465178 0.070 Uiso 1 1 calc R U . . .
C97 C 0.4193(4) 0.5793(3) 0.45081(18) 0.0450(17) Uani 1 1 d . . . . .
H97A H 0.449970 0.547053 0.432322 0.068 Uiso 1 1 calc R U . . .
H97B H 0.434185 0.611458 0.451792 0.068 Uiso 1 1 calc R U . . .
H97C H 0.418152 0.557219 0.476691 0.068 Uiso 1 1 calc R U . . .
C98 C 0.3034(4) 0.6641(4) 0.46701(19) 0.0485(18) Uani 1 1 d . . . . .
H98A H 0.258866 0.686632 0.458942 0.073 Uiso 1 1 calc R U . . .
H98B H 0.302536 0.641695 0.492843 0.073 Uiso 1 1 calc R U . . .
H98C H 0.318568 0.695934 0.467944 0.073 Uiso 1 1 calc R U . . .
C99 C 0.2741(16) 0.8274(16) 0.3468(10) 0.11(2) Uani 0.282(19) 1 d D . P B 1
C100 C 0.275(3) 0.859(3) 0.3814(12) 0.13(2) Uani 0.282(19) 1 d D U P B 1
H10A H 0.255168 0.844447 0.404990 0.189 Uiso 0.282(19) 1 calc R U P B 1
H10B H 0.320766 0.846568 0.384381 0.189 Uiso 0.282(19) 1 calc R U P B 1
H10C H 0.249857 0.906699 0.377112 0.189 Uiso 0.282(19) 1 calc R U P B 1
C101 C 0.3045(14) 0.8486(13) 0.3094(7) 0.048(9) Uani 0.282(19) 1 d D U P B 1
H10D H 0.303172 0.827374 0.287715 0.072 Uiso 0.282(19) 1 calc R U P B 1
H10E H 0.279556 0.896146 0.304569 0.072 Uiso 0.282(19) 1 calc R U P B 1
H10F H 0.350465 0.836015 0.311838 0.072 Uiso 0.282(19) 1 calc R U P B 1
C102 C 0.2025(15) 0.8443(17) 0.3442(11) 0.084(14) Uani 0.282(19) 1 d D . P B 1
H10G H 0.201132 0.824173 0.321936 0.125 Uiso 0.282(19) 1 calc R U P B 1
H10H H 0.185304 0.827743 0.368125 0.125 Uiso 0.282(19) 1 calc R U P B 1
H10I H 0.175377 0.891852 0.340748 0.125 Uiso 0.282(19) 1 calc R U P B 1
C99A C 0.2690(5) 0.8208(5) 0.3477(2) 0.036(3) Uani 0.718(19) 1 d D . P B 2
C400 C 0.2841(7) 0.8551(5) 0.3753(3) 0.051(4) Uani 0.718(19) 1 d D . P B 2
H40A H 0.279786 0.836924 0.401982 0.076 Uiso 0.718(19) 1 calc R U P B 2
H40B H 0.329205 0.848391 0.368057 0.076 Uiso 0.718(19) 1 calc R U P B 2
H40C H 0.252921 0.901927 0.373470 0.076 Uiso 0.718(19) 1 calc R U P B 2
C401 C 0.2756(7) 0.8490(5) 0.3062(3) 0.059(4) Uani 0.718(19) 1 d D . P B 2
H40D H 0.265925 0.827017 0.288448 0.088 Uiso 0.718(19) 1 calc R U P B 2
H40E H 0.244490 0.895898 0.304421 0.088 Uiso 0.718(19) 1 calc R U P B 2
H40F H 0.320774 0.842362 0.299009 0.088 Uiso 0.718(19) 1 calc R U P B 2
C402 C 0.1964(5) 0.8356(5) 0.3588(3) 0.048(3) Uani 0.718(19) 1 d D . P B 2
H40G H 0.185212 0.814174 0.341549 0.073 Uiso 0.718(19) 1 calc R U P B 2
H40H H 0.190592 0.819274 0.385795 0.073 Uiso 0.718(19) 1 calc R U P B 2
H40I H 0.167471 0.882950 0.356159 0.073 Uiso 0.718(19) 1 calc R U P B 2
C103 C 0.5299(3) 0.6345(3) 0.14996(16) 0.0263(12) Uani 1 1 d . . . . .
H103 H 0.519900 0.653387 0.174052 0.032 Uiso 1 1 calc R U . . .
C104 C 0.5210(3) 0.6778(3) 0.11541(16) 0.0272(12) Uani 1 1 d . . . . .
C105 C 0.5371(3) 0.6568(3) 0.07719(17) 0.0305(13) Uani 1 1 d . . . . .
C106 C 0.5223(4) 0.7058(3) 0.04516(17) 0.0361(14) Uani 1 1 d . . . . .
C107 C 0.4944(3) 0.7703(3) 0.05328(18) 0.0358(14) Uani 1 1 d . . . . .
H107 H 0.485669 0.802471 0.032104 0.043 Uiso 1 1 calc R U . . .
C108 C 0.4782(3) 0.7909(3) 0.09126(17) 0.0327(13) Uani 1 1 d . . . . .
C109 C 0.4926(3) 0.7444(3) 0.12112(16) 0.0283(12) Uani 1 1 d . . . . .
H109 H 0.483017 0.757334 0.146923 0.034 Uiso 1 1 calc R U . . .
C110 C 0.5366(4) 0.6847(3) 0.00392(19) 0.0491(19) Uani 1 1 d . . . . .
C111 C 0.4950(5) 0.6522(4) -0.0005(2) 0.065(3) Uani 1 1 d . . . . .
H11A H 0.448116 0.682784 0.005774 0.097 Uiso 1 1 calc R U . . .
H11B H 0.502939 0.640387 -0.027362 0.097 Uiso 1 1 calc R U . . .
H11C H 0.507490 0.612830 0.017218 0.097 Uiso 1 1 calc R U . . .
C112 C 0.6087(5) 0.6388(4) -0.0056(2) 0.065(3) Uani 1 1 d . . . . .
H11D H 0.616893 0.625885 -0.032189 0.097 Uiso 1 1 calc R U . . .
H11E H 0.634462 0.660678 -0.003379 0.097 Uiso 1 1 calc R U . . .
H11F H 0.621954 0.599931 0.012627 0.097 Uiso 1 1 calc R U . . .
C113 C 0.5175(5) 0.7435(4) -0.0266(2) 0.061(2) Uani 1 1 d . . . . .
H11G H 0.470520 0.774487 -0.021176 0.092 Uiso 1 1 calc R U . . .
H11H H 0.543819 0.765177 -0.025407 0.092 Uiso 1 1 calc R U . . .
H11I H 0.526075 0.728173 -0.052612 0.092 Uiso 1 1 calc R U . . .
C114 C 0.4427(3) 0.8650(3) 0.09746(18) 0.0367(15) Uani 1 1 d . . . . .
C115 C 0.4305(4) 0.8775(3) 0.1405(2) 0.0483(18) Uani 1 1 d . . . . .
H11J H 0.404121 0.857445 0.154643 0.073 Uiso 1 1 calc R U . . .
H11K H 0.472877 0.858330 0.151022 0.073 Uiso 1 1 calc R U . . .
H11L H 0.406692 0.924634 0.143321 0.073 Uiso 1 1 calc R U . . .
C116 C 0.3746(4) 0.8983(3) 0.0813(2) 0.0508(19) Uani 1 1 d . . . . .
H11M H 0.381243 0.890980 0.053711 0.076 Uiso 1 1 calc R U . . .
H11N H 0.347137 0.879678 0.095710 0.076 Uiso 1 1 calc R U . . .
H11O H 0.352673 0.945381 0.084486 0.076 Uiso 1 1 calc R U . . .
C117 C 0.4841(4) 0.8967(4) 0.0757(2) 0.0513(19) Uani 1 1 d . . . . .
H11P H 0.492312 0.888980 0.048032 0.077 Uiso 1 1 calc R U . . .
H11Q H 0.460171 0.943802 0.078746 0.077 Uiso 1 1 calc R U . . .
H11R H 0.526356 0.877497 0.086448 0.077 Uiso 1 1 calc R U . . .
C118 C 0.6713(4) 0.3871(4) 0.1447(2) 0.0349(17) Uani 0.815 1 d D U P C 1
H118 H 0.687568 0.360025 0.167417 0.042 Uiso 0.815 1 calc R U P D 1
C119 C 0.7029(4) 0.3601(4) 0.1079(2) 0.0362(15) Uani 0.815 1 d D U P C 1
C120 C 0.6853(4) 0.3937(3) 0.0709(2) 0.0309(14) Uani 0.815 1 d D U P C 1
C121 C 0.7153(4) 0.3583(3) 0.0373(2) 0.0346(15) Uani 0.815 1 d D U P C 1
C122 C 0.7646(4) 0.2938(4) 0.0418(2) 0.0419(17) Uani 0.815 1 d D U P C 1
H122 H 0.785351 0.270511 0.019040 0.050 Uiso 0.815 1 calc R U P E 1
C123 C 0.7858(4) 0.2608(4) 0.0778(2) 0.0486(19) Uani 0.815 1 d D U P C 1
C124 C 0.7535(4) 0.2949(4) 0.1103(2) 0.0461(18) Uani 0.815 1 d D U P C 1
H124 H 0.765779 0.273902 0.135168 0.055 Uiso 0.815 1 calc R U P F 1
C125 C 0.6941(4) 0.3919(4) -0.0034(2) 0.0355(15) Uani 0.815 1 d D U P C 1
C126 C 0.6206(4) 0.4214(5) -0.0040(3) 0.045(2) Uani 0.815 1 d D U P C 1
H12A H 0.607586 0.387015 0.002531 0.068 Uiso 0.815 1 calc R U P G 1
H12B H 0.597421 0.454407 0.015130 0.068 Uiso 0.815 1 calc R U P H 1
H12C H 0.609069 0.441809 -0.029962 0.068 Uiso 0.815 1 calc R U P I 1
C127 C 0.7154(5) 0.4444(4) -0.0135(3) 0.0401(19) Uani 0.815 1 d D U P C 1
H12D H 0.763164 0.424629 -0.013033 0.060 Uiso 0.815 1 calc R U P J 1
H12E H 0.704152 0.464918 -0.039495 0.060 Uiso 0.815 1 calc R U P K 1
H12F H 0.692504 0.477516 0.005598 0.060 Uiso 0.815 1 calc R U P L 1
C128 C 0.7272(5) 0.3429(5) -0.0357(2) 0.050(2) Uani 0.815 1 d D U P C 1
C129 C 0.8425(5) 0.1901(5) 0.0792(3) 0.064(3) Uani 0.815 1 d D U P C 1
C130 C 0.9061(6) 0.1905(6) 0.0631(4) 0.083(4) Uani 0.815 1 d D U P C 1
H13A H 0.902484 0.211444 0.036645 0.124 Uiso 0.815 1 calc R U P M 1
H13B H 0.915129 0.214844 0.079600 0.124 Uiso 0.815 1 calc R U P N 1
H13C H 0.942164 0.145502 0.062546 0.124 Uiso 0.815 1 calc R U P O 1
C131 C 0.8313(6) 0.1482(6) 0.0540(3) 0.067(3) Uani 0.815 1 d D U P C 1
H13D H 0.789891 0.147525 0.064172 0.100 Uiso 0.815 1 calc R U P P 1
H13E H 0.828859 0.167117 0.027080 0.100 Uiso 0.815 1 calc R U P Q 1
H13F H 0.868028 0.103559 0.054829 0.100 Uiso 0.815 1 calc R U P R 1
C132 C 0.8467(7) 0.1577(6) 0.1206(4) 0.094(4) Uani 0.815 1 d D U P C 1
H13G H 0.804755 0.157882 0.130553 0.142 Uiso 0.815 1 calc R U P S 1
H13H H 0.882448 0.112493 0.120295 0.142 Uiso 0.815 1 calc R U P T 1
H13I H 0.855413 0.181834 0.137349 0.142 Uiso 0.815 1 calc R U P U 1
C418 C 0.6553(16) 0.3775(14) 0.1425(6) 0.029(4) Uani 0.185 1 d D U P C 2
H418 H 0.662742 0.346810 0.164390 0.035 Uiso 0.185 1 calc R U P V 2
C419 C 0.6776(11) 0.3523(8) 0.1044(4) 0.030(3) Uani 0.185 1 d DG U P C 2
C420 C 0.6702(11) 0.3890(6) 0.0689(5) 0.031(3) Uani 0.185 1 d DG U P C 2
C421 C 0.6878(11) 0.3585(7) 0.0344(4) 0.032(3) Uani 0.185 1 d DG U P C 2
C422 C 0.7127(11) 0.2913(8) 0.0354(4) 0.033(3) Uani 0.185 1 d DG U P C 2
H422 H 0.724638 0.270430 0.011871 0.040 Uiso 0.185 1 calc R U P W 2
C423 C 0.7200(11) 0.2546(6) 0.0709(5) 0.034(3) Uani 0.185 1 d DG U P C 2
C424 C 0.7025(11) 0.2851(7) 0.1054(4) 0.033(3) Uani 0.185 1 d DG U P C 2
H424 H 0.707504 0.259984 0.129590 0.039 Uiso 0.185 1 calc R U P X 2
C425 C 0.6787(12) 0.4001(11) -0.0057(6) 0.037(3) Uani 0.185 1 d D U P C 2
C426 C 0.6088(12) 0.4546(15) -0.0065(9) 0.041(6) Uani 0.185 1 d D U P C 2
H42A H 0.578462 0.436138 -0.002648 0.062 Uiso 0.185 1 calc R U P Y 2
H42B H 0.597939 0.483191 0.014379 0.062 Uiso 0.185 1 calc R U P Z 2
H42C H 0.604532 0.479925 -0.031634 0.062 Uiso 0.185 1 calc R U P A 2
C427 C 0.7272(15) 0.4272(16) -0.0115(11) 0.042(7) Uani 0.185 1 d D U P C 2
H42D H 0.772224 0.391033 -0.010943 0.063 Uiso 0.185 1 calc R U P B 2
H42E H 0.723524 0.452387 -0.036744 0.063 Uiso 0.185 1 calc R U P C 2
H42F H 0.716931 0.455653 0.009269 0.063 Uiso 0.185 1 calc R U P D 2
C428 C 0.6948(18) 0.3591(16) -0.0408(8) 0.039(6) Uani 0.185 1 d D U P C 2
C429 C 0.7449(12) 0.1800(9) 0.0709(7) 0.037(4) Uani 0.185 1 d D U P C 2
C430 C 0.6979(15) 0.1698(15) 0.0523(9) 0.035(6) Uani 0.185 1 d D U P C 2
H43A H 0.654217 0.189721 0.067292 0.053 Uiso 0.185 1 calc R U P E 2
H43B H 0.694955 0.190184 0.025672 0.053 Uiso 0.185 1 calc R U P F 2
H43C H 0.713794 0.122908 0.051609 0.053 Uiso 0.185 1 calc R U P G 2
C431 C 0.7533(17) 0.1448(14) 0.1119(7) 0.042(7) Uani 0.185 1 d D U P C 2
H43D H 0.784175 0.151850 0.123815 0.064 Uiso 0.185 1 calc R U P H 2
H43E H 0.710435 0.162380 0.127917 0.064 Uiso 0.185 1 calc R U P I 2
H43F H 0.770644 0.097944 0.110002 0.064 Uiso 0.185 1 calc R U P J 2
C432 C 0.8115(14) 0.1474(17) 0.0455(10) 0.048(7) Uani 0.185 1 d D U P C 2
H43G H 0.844539 0.152548 0.056359 0.072 Uiso 0.185 1 calc R U P K 2
H43H H 0.825586 0.100844 0.044934 0.072 Uiso 0.185 1 calc R U P L 2
H43I H 0.806746 0.168119 0.018997 0.072 Uiso 0.185 1 calc R U P M 2
C133 C -0.1352(3) 0.7256(3) 0.32328(16) 0.0251(11) Uani 1 1 d . . . . .
C134 C -0.1642(2) 0.6859(3) 0.32040(16) 0.0226(11) Uani 1 1 d . . . . .
C135 C -0.1634(3) 0.6677(3) 0.28428(16) 0.0246(11) Uani 1 1 d . . . . .
H135 H -0.181154 0.639658 0.282444 0.030 Uiso 1 1 calc R U . . .
C136 C -0.1367(3) 0.6900(3) 0.25057(16) 0.0259(12) Uani 1 1 d . . . . .
C137 C -0.1092(3) 0.7309(3) 0.25336(16) 0.0253(11) Uani 1 1 d . . . . .
C138 C -0.1081(3) 0.7470(3) 0.28954(16) 0.0262(12) Uani 1 1 d . . . . .
H138 H -0.088304 0.773282 0.291447 0.031 Uiso 1 1 calc R U . . .
C139 C -0.1180(3) 0.7813(3) 0.36771(17) 0.0302(13) Uani 1 1 d . . . . .
H139 H -0.112861 0.808088 0.345825 0.036 Uiso 1 1 calc R U . . .
C140 C -0.1106(3) 0.7944(3) 0.40427(17) 0.0292(12) Uani 1 1 d . . . . .
C141 C -0.1178(3) 0.7606(3) 0.44087(18) 0.0327(13) Uani 1 1 d . . . . .
C142 C -0.1100(4) 0.7806(3) 0.47533(18) 0.0377(15) Uani 1 1 d . . . . .
C143 C -0.0962(3) 0.8323(3) 0.47183(19) 0.0379(15) Uani 1 1 d . . . . .
H143 H -0.092771 0.846635 0.494956 0.046 Uiso 1 1 calc R U . . .
C144 C -0.0869(3) 0.8648(3) 0.43617(18) 0.0346(14) Uani 1 1 d . . . . .
C145 C -0.0952(3) 0.8463(3) 0.40354(18) 0.0336(13) Uani 1 1 d . . . . .
H145 H -0.090737 0.868743 0.379301 0.040 Uiso 1 1 calc R U . . .
C146 C -0.1195(5) 0.7463(4) 0.5154(2) 0.051(2) Uani 1 1 d . . . . .
C147 C -0.1086(5) 0.7745(5) 0.5486(2) 0.065(3) Uani 1 1 d . . . . .
H14A H -0.139297 0.821486 0.548651 0.097 Uiso 1 1 calc R U . . .
H14B H -0.116360 0.752757 0.573485 0.097 Uiso 1 1 calc R U . . .
H14C H -0.063107 0.767454 0.544989 0.097 Uiso 1 1 calc R U . . .
C148 C -0.1920(4) 0.7585(4) 0.5230(2) 0.058(2) Uani 1 1 d . . . . .
H14D H -0.222147 0.805602 0.522006 0.086 Uiso 1 1 calc R U . . .
H14E H -0.200169 0.738872 0.503102 0.086 Uiso 1 1 calc R U . . .
H14F H -0.199240 0.738680 0.548753 0.086 Uiso 1 1 calc R U . . .
C149 C -0.0708(5) 0.6738(4) 0.5167(2) 0.054(2) Uani 1 1 d . . . . .
H14G H -0.076430 0.654015 0.495795 0.081 Uiso 1 1 calc R U . . .
H14H H -0.025690 0.667584 0.513387 0.081 Uiso 1 1 calc R U . . .
H14I H -0.078943 0.652887 0.541883 0.081 Uiso 1 1 calc R U . . .
C150 C -0.0704(3) 0.9208(3) 0.43590(18) 0.0366(14) Uani 1 1 d . . . . .
C151 C -0.0041(4) 0.8928(3) 0.4538(2) 0.0425(16) Uani 1 1 d . . . . .
H15D H 0.031001 0.857787 0.438307 0.064 Uiso 1 1 calc R U . . .
H15E H 0.007491 0.927667 0.453601 0.064 Uiso 1 1 calc R U . . .
H15F H -0.009074 0.875320 0.480563 0.064 Uiso 1 1 calc R U . . .
C152 C -0.0614(4) 0.9491(4) 0.3943(2) 0.0473(18) Uani 1 1 d . . . . .
H15G H -0.025846 0.914398 0.378804 0.071 Uiso 1 1 calc R U . . .
H15H H -0.102547 0.966963 0.382527 0.071 Uiso 1 1 calc R U . . .
H15I H -0.049986 0.983840 0.394917 0.071 Uiso 1 1 calc R U . . .
C153 C -0.1257(4) 0.9753(3) 0.4594(2) 0.0416(16) Uani 1 1 d . . . . .
H15J H -0.131939 0.957900 0.486053 0.062 Uiso 1 1 calc R U . . .
H15K H -0.114078 1.009994 0.459837 0.062 Uiso 1 1 calc R U . . .
H15L H -0.166639 0.993117 0.447447 0.062 Uiso 1 1 calc R U . . .
C154 C -0.2277(3) 0.6402(3) 0.35898(17) 0.0266(12) Uani 1 1 d . . . . .
H154 H -0.242304 0.638306 0.335697 0.032 Uiso 1 1 calc R U . . .
C155 C -0.2513(3) 0.6153(3) 0.39484(17) 0.0279(12) Uani 1 1 d . . . . .
C156 C -0.2413(3) 0.6226(3) 0.43247(17) 0.0275(12) Uani 1 1 d . . . . .
C157 C -0.2630(3) 0.5919(3) 0.46582(17) 0.0307(13) Uani 1 1 d . . . . .
C158 C -0.2958(3) 0.5586(3) 0.45968(18) 0.0336(13) Uani 1 1 d . . . . .
H158 H -0.309828 0.537745 0.481655 0.040 Uiso 1 1 calc R U . . .
C159 C -0.3095(3) 0.5539(3) 0.42278(19) 0.0362(14) Uani 1 1 d . . . . .
C160 C -0.2870(3) 0.5831(3) 0.39093(18) 0.0316(13) Uani 1 1 d . . . . .
H160 H -0.295952 0.581282 0.365777 0.038 Uiso 1 1 calc R U . . .
C161 C -0.2517(3) 0.5968(3) 0.50680(18) 0.0383(15) Uani 1 1 d . . . . .
C162 C -0.1779(4) 0.5719(4) 0.5093(2) 0.0518(19) Uani 1 1 d . . . . .
H16D H -0.171800 0.575458 0.535749 0.078 Uiso 1 1 calc R U . . .
H16E H -0.152546 0.526132 0.502985 0.078 Uiso 1 1 calc R U . . .
H16F H -0.162356 0.598338 0.490838 0.078 Uiso 1 1 calc R U . . .
C163 C -0.2915(4) 0.6685(4) 0.5173(2) 0.0462(17) Uani 1 1 d . . . . .
H16G H -0.284299 0.671671 0.543559 0.069 Uiso 1 1 calc R U . . .
H16H H -0.276949 0.695494 0.498640 0.069 Uiso 1 1 calc R U . . .
H16I H -0.338589 0.684055 0.516467 0.069 Uiso 1 1 calc R U . . .
C164 C -0.2732(4) 0.5557(4) 0.5382(2) 0.054(2) Uani 1 1 d . . . . .
H16J H -0.264893 0.560678 0.563743 0.081 Uiso 1 1 calc R U . . .
H16K H -0.320455 0.570691 0.538386 0.081 Uiso 1 1 calc R U . . .
H16L H -0.248070 0.509601 0.532537 0.081 Uiso 1 1 calc R U . . .
C165 C -0.3458(4) 0.5151(4) 0.4200(2) 0.0447(17) Uani 1 1 d . . . . .
C166 C -0.4088(4) 0.5384(4) 0.4488(2) 0.057(2) Uani 1 1 d . . . . .
H16M H -0.438439 0.584732 0.442387 0.086 Uiso 1 1 calc R U . . .
H16N H -0.430986 0.512796 0.447027 0.086 Uiso 1 1 calc R U . . .
H16O H -0.397409 0.532640 0.475230 0.086 Uiso 1 1 calc R U . . .
C167 C -0.3010(5) 0.4439(4) 0.4302(2) 0.058(2) Uani 1 1 d . . . . .
H16P H -0.288865 0.438563 0.456498 0.087 Uiso 1 1 calc R U . . .
H16Q H -0.323918 0.418730 0.429292 0.087 Uiso 1 1 calc R U . . .
H16R H -0.260989 0.428066 0.411589 0.087 Uiso 1 1 calc R U . . .
C168 C -0.3644(5) 0.5229(4) 0.3791(2) 0.057(2) Uani 1 1 d . . . . .
H16S H -0.393503 0.569171 0.372239 0.085 Uiso 1 1 calc R U . . .
H16T H -0.324277 0.506992 0.360509 0.085 Uiso 1 1 calc R U . . .
H16U H -0.387206 0.497656 0.378212 0.085 Uiso 1 1 calc R U . . .
C169 C -0.1645(3) 0.6462(3) 0.20379(17) 0.0285(12) Uani 1 1 d . . . . .
H169 H -0.195616 0.642127 0.223777 0.034 Uiso 1 1 calc R U . . .
C170 C -0.1603(3) 0.6248(3) 0.16676(17) 0.0308(13) Uani 1 1 d . . . . .
C171 C -0.1169(3) 0.6288(3) 0.13329(17) 0.0327(13) Uani 1 1 d . . . . .
C172 C -0.1176(3) 0.6034(3) 0.09819(18) 0.0352(14) Uani 1 1 d . . . . .
C173 C -0.1597(3) 0.5783(3) 0.09855(19) 0.0390(15) Uani 1 1 d . . . . .
H173 H -0.159985 0.562304 0.075183 0.047 Uiso 1 1 calc R U . . .
C174 C -0.2032(3) 0.5745(4) 0.1316(2) 0.0421(16) Uani 1 1 d . . . . .
C175 C -0.2020(3) 0.5982(3) 0.16469(19) 0.0366(14) Uani 1 1 d . . . . .
H175 H -0.230515 0.596594 0.187212 0.044 Uiso 1 1 calc R U . . .
C176 C -0.0700(4) 0.6028(4) 0.0616(2) 0.0432(16) Uani 1 1 d . . . . .
C177 C -0.0779(4) 0.5740(4) 0.0280(2) 0.0521(19) Uani 1 1 d . . . . .
H17D H -0.071026 0.529649 0.036046 0.078 Uiso 1 1 calc R U . . .
H17E H -0.122490 0.601218 0.020355 0.078 Uiso 1 1 calc R U . . .
H17F H -0.045362 0.572613 0.005917 0.078 Uiso 1 1 calc R U . . .
C178 C -0.0809(4) 0.6722(4) 0.0485(2) 0.0502(18) Uani 1 1 d . . . . .
H17G H -0.075931 0.691216 0.070061 0.075 Uiso 1 1 calc R U . . .
H17H H -0.048379 0.670507 0.026385 0.075 Uiso 1 1 calc R U . . .
H17I H -0.125508 0.699112 0.040823 0.075 Uiso 1 1 calc R U . . .
C179 C 0.0024(3) 0.5612(4) 0.0708(2) 0.0493(18) Uani 1 1 d . . . . .
H17J H 0.008897 0.578778 0.092473 0.074 Uiso 1 1 calc R U . . .
H17K H 0.011749 0.515882 0.077923 0.074 Uiso 1 1 calc R U . . .
H17L H 0.032267 0.562708 0.047816 0.074 Uiso 1 1 calc R U . . .
C180 C -0.2474(4) 0.5450(4) 0.1280(2) 0.054(2) Uani 1 1 d . . . . .
C181 C -0.2902(4) 0.5448(5) 0.1662(3) 0.065(2) Uani 1 1 d . . . . .
H18A H -0.317838 0.525600 0.162803 0.097 Uiso 1 1 calc R U . . .
H18B H -0.261785 0.518891 0.186547 0.097 Uiso 1 1 calc R U . . .
H18C H -0.318419 0.589702 0.173671 0.097 Uiso 1 1 calc R U . . .
C182 C -0.2035(5) 0.4742(5) 0.1176(3) 0.075(3) Uani 1 1 d . . . . .
H18D H -0.231242 0.454602 0.115199 0.112 Uiso 1 1 calc R U . . .
H18E H -0.176205 0.473094 0.092851 0.112 Uiso 1 1 calc R U . . .
H18F H -0.174990 0.449508 0.138101 0.112 Uiso 1 1 calc R U . . .
C183 C -0.2939(5) 0.5845(5) 0.0958(3) 0.070(3) Uani 1 1 d . . . . .
H18G H -0.321928 0.564952 0.093887 0.105 Uiso 1 1 calc R U . . .
H18H H -0.321800 0.629883 0.102523 0.105 Uiso 1 1 calc R U . . .
H18I H -0.267310 0.583414 0.070764 0.105 Uiso 1 1 calc R U . . .
C184 C -0.0684(3) 0.7982(3) 0.21561(18) 0.0294(12) Uani 1 1 d . . . . .
H184 H -0.082834 0.823338 0.237601 0.035 Uiso 1 1 calc R U . . .
C185 C -0.0355(3) 0.8178(3) 0.18237(18) 0.0347(14) Uani 1 1 d . . . . .
C186 C -0.0143(3) 0.7880(3) 0.14645(19) 0.0365(14) Uani 1 1 d . . . . .
C187 C 0.0254(4) 0.8080(4) 0.1177(2) 0.0478(18) Uani 1 1 d . . . . .
C188 C 0.0361(6) 0.8565(5) 0.1248(3) 0.077(3) Uani 1 1 d . . . . .
H188 H 0.063156 0.868232 0.105524 0.093 Uiso 1 1 calc R U . . .
C189 C 0.0101(7) 0.8914(6) 0.1587(3) 0.093(4) Uani 1 1 d . . . . .
C190 C -0.0245(4) 0.8703(4) 0.1871(2) 0.054(2) Uani 1 1 d . . . . .
H190 H -0.041804 0.891478 0.210650 0.065 Uiso 1 1 calc R U . . .
C191 C 0.0569(4) 0.7714(4) 0.0802(2) 0.0503(19) Uani 1 1 d . . . . .
C192 C 0.0995(4) 0.6976(4) 0.0895(2) 0.056(2) Uani 1 1 d . . . . .
H19D H 0.134456 0.690312 0.104647 0.085 Uiso 1 1 calc R U . . .
H19E H 0.071805 0.679758 0.104608 0.085 Uiso 1 1 calc R U . . .
H19F H 0.119380 0.675873 0.065206 0.085 Uiso 1 1 calc R U . . .
C193 C 0.0017(4) 0.7834(5) 0.0564(2) 0.065(2) Uani 1 1 d . . . . .
H19G H -0.025228 0.830449 0.050555 0.097 Uiso 1 1 calc R U . . .
H19H H 0.021459 0.761753 0.032028 0.097 Uiso 1 1 calc R U . . .
H19I H -0.026116 0.765638 0.071430 0.097 Uiso 1 1 calc R U . . .
C194 C 0.1012(5) 0.7980(5) 0.0543(2) 0.072(3) Uani 1 1 d . . . . .
H19J H 0.074724 0.845046 0.048132 0.107 Uiso 1 1 calc R U . . .
H19K H 0.137603 0.790199 0.068334 0.107 Uiso 1 1 calc R U . . .
H19L H 0.119174 0.775575 0.030153 0.107 Uiso 1 1 calc R U . . .
C195 C 0.0430(10) 0.9337(10) 0.1615(6) 0.082(4) Uani 0.463(11) 1 d D U P N 1
C196 C 0.0084(15) 0.9845(15) 0.1291(7) 0.121(7) Uani 0.463(11) 1 d D U P N 1
H19M H -0.038630 0.996892 0.132891 0.181 Uiso 0.463(11) 1 calc R U P N 1
H19N H 0.013644 1.023198 0.129830 0.181 Uiso 0.463(11) 1 calc R U P N 1
H19O H 0.028129 0.965859 0.103872 0.181 Uiso 0.463(11) 1 calc R U P N 1
C197 C 0.1091(11) 0.9099(13) 0.1616(8) 0.103(6) Uani 0.463(11) 1 d D U P N 1
H19P H 0.124147 0.878074 0.183967 0.154 Uiso 0.463(11) 1 calc R U P N 1
H19Q H 0.132645 0.888536 0.137540 0.154 Uiso 0.463(11) 1 calc R U P N 1
H19R H 0.118160 0.945874 0.163497 0.154 Uiso 0.463(11) 1 calc R U P N 1
C198 C 0.0001(13) 0.9743(12) 0.2007(6) 0.088(5) Uani 0.463(11) 1 d D U P N 1
H19S H -0.047097 0.990686 0.199734 0.132 Uiso 0.463(11) 1 calc R U P N 1
H19T H 0.013681 0.944939 0.224181 0.132 Uiso 0.463(11) 1 calc R U P N 1
H19U H 0.008454 1.011097 0.201376 0.132 Uiso 0.463(11) 1 calc R U P N 1
C495 C 0.0031(9) 0.9618(9) 0.1650(5) 0.086(4) Uani 0.537(11) 1 d D U P N 2
C496 C 0.0422(11) 0.9764(10) 0.1298(6) 0.089(5) Uani 0.537(11) 1 d D U P N 2
H49G H 0.079582 0.935465 0.120856 0.133 Uiso 0.537(11) 1 calc R U P N 2
H49H H 0.013771 0.998891 0.108962 0.133 Uiso 0.537(11) 1 calc R U P N 2
H49I H 0.058610 1.004407 0.136573 0.133 Uiso 0.537(11) 1 calc R U P N 2
C497 C -0.0530(11) 1.0085(10) 0.1850(7) 0.091(5) Uani 0.537(11) 1 d D U P N 2
H49J H -0.069443 0.987090 0.206730 0.137 Uiso 0.537(11) 1 calc R U P N 2
H49K H -0.042179 1.038568 0.194991 0.137 Uiso 0.537(11) 1 calc R U P N 2
H49L H -0.087018 1.033052 0.167380 0.137 Uiso 0.537(11) 1 calc R U P N 2
C498 C 0.0572(12) 0.9392(12) 0.1983(7) 0.105(5) Uani 0.537(11) 1 d D U P N 2
H49M H 0.100594 0.905283 0.188200 0.158 Uiso 0.537(11) 1 calc R U P N 2
H49N H 0.060730 0.977209 0.203328 0.158 Uiso 0.537(11) 1 calc R U P N 2
H49O H 0.041217 0.922102 0.222556 0.158 Uiso 0.537(11) 1 calc R U P N 2
C199 C 0.2126(3) 0.3153(3) 0.36128(16) 0.0268(12) Uani 1 1 d . . . . .
C200 C 0.2647(3) 0.3299(3) 0.35504(16) 0.0274(12) Uani 1 1 d . . . . .
H200 H 0.308396 0.296537 0.348318 0.033 Uiso 1 1 calc R U . . .
C201 C 0.2528(3) 0.3941(3) 0.35868(16) 0.0262(12) Uani 1 1 d . . . . .
C202 C 0.1880(3) 0.4413(3) 0.36938(16) 0.0265(12) Uani 1 1 d . . . . .
H202 H 0.179610 0.484306 0.372471 0.032 Uiso 1 1 calc R U . . .
C203 C 0.1356(3) 0.4278(3) 0.37567(16) 0.0272(12) Uani 1 1 d . . . . .
C204 C 0.1480(3) 0.3644(3) 0.37124(17) 0.0281(12) Uani 1 1 d . . . . .
H204 H 0.112456 0.354577 0.375000 0.034 Uiso 1 1 calc R U . . .
C205 C 0.2243(3) 0.2486(3) 0.35670(16) 0.0263(12) Uani 1 1 d . . . . .
C206 C 0.2803(3) 0.1931(3) 0.36808(19) 0.0346(14) Uani 1 1 d . . . . .
H206 H 0.312711 0.197525 0.378608 0.042 Uiso 1 1 calc R U . . .
C207 C 0.2891(3) 0.1315(3) 0.3641(2) 0.0363(14) Uani 1 1 d . . . . .
H207 H 0.328083 0.094308 0.371622 0.044 Uiso 1 1 calc R U . . .
C208 C 0.1906(3) 0.1757(3) 0.33904(19) 0.0338(13) Uani 1 1 d . . . . .
H208 H 0.158949 0.169997 0.328577 0.041 Uiso 1 1 calc R U . . .
C209 C 0.1785(3) 0.2390(3) 0.34203(19) 0.0339(13) Uani 1 1 d . . . . .
H209 H 0.139179 0.275307 0.334092 0.041 Uiso 1 1 calc R U . . .
C210 C 0.3068(3) 0.4121(3) 0.35027(16) 0.0270(12) Uani 1 1 d . . . . .
C211 C 0.2979(5) 0.4725(5) 0.3597(3) 0.022(3) Uani 0.547(13) 1 d D . P O 1
H211 H 0.256598 0.501891 0.372509 0.026 Uiso 0.547(13) 1 calc R U P O 1
C212 C 0.3467(5) 0.4901(5) 0.3511(3) 0.024(3) Uani 0.547(13) 1 d D . P O 1
H212 H 0.338195 0.531841 0.357073 0.029 Uiso 0.547(13) 1 calc R U P O 1
C213 C 0.4148(5) 0.3948(5) 0.3228(3) 0.029(3) Uani 0.547(13) 1 d D . P O 1
H213 H 0.456064 0.367589 0.308916 0.035 Uiso 0.547(13) 1 calc R U P O 1
C214 C 0.3681(5) 0.3743(6) 0.3294(4) 0.033(3) Uani 0.547(13) 1 d D . P O 1
H214 H 0.377198 0.334532 0.319900 0.040 Uiso 0.547(13) 1 calc R U P O 1
C411 C 0.2925(8) 0.4752(7) 0.3444(7) 0.064(7) Uani 0.453(13) 1 d D . P O 2
H411 H 0.248312 0.509344 0.344374 0.076 Uiso 0.453(13) 1 calc R U P O 2
C412 C 0.3446(8) 0.4875(9) 0.3384(8) 0.074(8) Uani 0.453(13) 1 d D . P O 2
H412 H 0.332815 0.532510 0.337089 0.089 Uiso 0.453(13) 1 calc R U P O 2
C413 C 0.4212(7) 0.3813(7) 0.3422(6) 0.044(5) Uani 0.453(13) 1 d D . P O 2
H413 H 0.465791 0.348192 0.342833 0.053 Uiso 0.453(13) 1 calc R U P O 2
C414 C 0.3722(7) 0.3641(7) 0.3488(6) 0.048(5) Uani 0.453(13) 1 d D . P O 2
H414 H 0.382969 0.319317 0.352316 0.058 Uiso 0.453(13) 1 calc R U P O 2
C215 C 0.0674(3) 0.4804(3) 0.38609(17) 0.0288(12) Uani 1 1 d . . . . .
C216 C 0.0137(3) 0.4835(3) 0.3726(2) 0.0362(14) Uani 1 1 d . . . . .
H216 H 0.018964 0.449355 0.358469 0.043 Uiso 1 1 calc R U . . .
C217 C -0.0480(3) 0.5371(3) 0.3798(2) 0.0383(15) Uani 1 1 d . . . . .
H217 H -0.084337 0.539027 0.369852 0.046 Uiso 1 1 calc R U . . .
C218 C -0.0071(3) 0.5812(3) 0.41493(18) 0.0336(13) Uani 1 1 d . . . . .
H218 H -0.013839 0.614373 0.430440 0.040 Uiso 1 1 calc R U . . .
C219 C 0.0556(3) 0.5293(3) 0.40849(19) 0.0355(14) Uani 1 1 d . . . . .
H219 H 0.090949 0.527478 0.419606 0.043 Uiso 1 1 calc R U . . .
C220 C 0.3203(3) 0.3600(3) 0.14907(19) 0.0319(13) Uani 1 1 d . . . . .
C221 C 0.3650(3) 0.3834(3) 0.13748(19) 0.0345(14) Uani 1 1 d . . . . .
H221 H 0.410102 0.353249 0.130909 0.041 Uiso 1 1 calc R U . . .
C222 C 0.3458(3) 0.4498(3) 0.13514(18) 0.0316(13) Uani 1 1 d . . . . .
C223 C 0.2798(3) 0.4939(3) 0.14495(18) 0.0315(13) Uani 1 1 d . . . . .
H223 H 0.265978 0.539401 0.143168 0.038 Uiso 1 1 calc R U . . .
C224 C 0.2343(3) 0.4717(3) 0.15728(18) 0.0323(13) Uani 1 1 d . . . . .
C225 C 0.2541(3) 0.4056(3) 0.15908(19) 0.0333(13) Uani 1 1 d . . . . .
H225 H 0.222394 0.390847 0.167226 0.040 Uiso 1 1 calc R U . . .
C226 C 0.3419(3) 0.2890(3) 0.14995(18) 0.0320(13) Uani 1 1 d . . . . .
C227 C 0.2986(4) 0.2650(4) 0.1603(3) 0.062(2) Uani 1 1 d . . . . .
H227 H 0.253734 0.293309 0.168990 0.074 Uiso 1 1 calc R U . . .
C228 C 0.3201(4) 0.1991(4) 0.1582(3) 0.064(3) Uani 1 1 d . . . . .
H228 H 0.289035 0.183365 0.165891 0.077 Uiso 1 1 calc R U . . .
C229 C 0.4238(3) 0.1796(3) 0.1381(3) 0.053(2) Uani 1 1 d . . . . .
H229 H 0.468928 0.149793 0.131265 0.064 Uiso 1 1 calc R U . . .
C230 C 0.4056(3) 0.2454(3) 0.1392(3) 0.059(2) Uani 1 1 d . . . . .
H230 H 0.437912 0.259697 0.132489 0.071 Uiso 1 1 calc R U . . .
C231 C 0.3966(3) 0.4713(3) 0.12314(17) 0.0290(12) Uani 1 1 d . . . . .
C232 C 0.4542(3) 0.4348(3) 0.0998(2) 0.0405(15) Uani 1 1 d . . . . .
H232 H 0.460136 0.397091 0.089077 0.049 Uiso 1 1 calc R U . . .
C233 C 0.5028(3) 0.4532(3) 0.0921(2) 0.0389(15) Uani 1 1 d . . . . .
H233 H 0.542226 0.426774 0.076427 0.047 Uiso 1 1 calc R U . . .
C234 C 0.4406(3) 0.5428(3) 0.1262(2) 0.0391(15) Uani 1 1 d . . . . .
H234 H 0.435179 0.581540 0.135206 0.047 Uiso 1 1 calc R U . . .
C235 C 0.3898(3) 0.5279(3) 0.1354(2) 0.0373(15) Uani 1 1 d . . . . .
H235 H 0.350085 0.556253 0.150076 0.045 Uiso 1 1 calc R U . . .
C236 C 0.1631(3) 0.5197(3) 0.16769(19) 0.0318(13) Uani 1 1 d . . . . .
C237 C 0.1455(3) 0.5759(3) 0.18456(17) 0.0304(13) Uani 1 1 d . . . . .
H237 H 0.178223 0.584101 0.191471 0.037 Uiso 1 1 calc R U . . .
C238 C 0.0787(3) 0.6209(3) 0.19143(17) 0.0323(13) Uani 1 1 d . . . . .
H238 H 0.066619 0.660266 0.202634 0.039 Uiso 1 1 calc R U . . .
C239 C 0.0486(3) 0.5543(3) 0.1685(2) 0.0365(14) Uani 1 1 d . . . . .
H239 H 0.014771 0.545941 0.163507 0.044 Uiso 1 1 calc R U . . .
C240 C 0.1137(3) 0.5074(3) 0.1606(2) 0.0366(14) Uani 1 1 d . . . . .
H240 H 0.124330 0.467550 0.150497 0.044 Uiso 1 1 calc R U . . .
N301 N 0.8764(5) 0.9209(5) 0.2953(3) 0.088(2) Uani 1 1 d . U . . .
C301 C 0.8301(6) 0.9306(5) 0.2833(3) 0.077(3) Uani 1 1 d . U . . .
C302 C 0.7727(7) 0.9383(8) 0.2694(4) 0.121(5) Uani 1 1 d . U . . .
H30D H 0.784686 0.901331 0.254256 0.181 Uiso 1 1 d R U . . .
H30E H 0.753630 0.979061 0.252851 0.181 Uiso 1 1 d R U . . .
H30F H 0.740368 0.939757 0.291574 0.181 Uiso 1 1 d R U . . .
N302 N 0.1147(5) 0.0928(6) 0.1841(3) 0.107(3) Uani 1 1 d . U . . .
C303 C 0.0678(6) 0.1353(6) 0.1740(3) 0.081(3) Uani 1 1 d . U . . .
C304 C 0.0084(7) 0.1881(7) 0.1594(4) 0.119(5) Uani 1 1 d . U . . .
H30G H 0.017615 0.198250 0.131611 0.179 Uiso 1 1 d R U . . .
H30H H -0.007099 0.227016 0.173548 0.179 Uiso 1 1 d R U . . .
H30I H -0.025802 0.174436 0.163225 0.179 Uiso 1 1 d R U . . .
N303 N 0.7223(3) 0.6029(4) 0.2747(2) 0.0584(17) Uani 1 1 d . U . . .
C305 C 0.6768(4) 0.5999(4) 0.2708(2) 0.0537(18) Uani 1 1 d . U . . .
C306 C 0.6196(5) 0.5934(6) 0.2668(3) 0.086(3) Uani 1 1 d . U . . .
H30J H 0.633882 0.549902 0.258598 0.129 Uiso 1 1 d R U . . .
H30K H 0.594289 0.626707 0.247282 0.129 Uiso 1 1 d R U . . .
H30L H 0.591906 0.599467 0.291845 0.129 Uiso 1 1 d R U . . .
N304 N 1.0680(7) 0.7724(7) 0.3535(4) 0.143(5) Uani 1 1 d . U . . .
C307 C 1.0559(7) 0.8127(7) 0.3252(4) 0.108(4) Uani 1 1 d . U . . .
C308 C 1.0452(6) 0.8554(6) 0.2956(4) 0.106(4) Uani 1 1 d . U . . .
H30M H 1.061805 0.885201 0.298988 0.159 Uiso 1 1 d R U . . .
H30N H 0.997638 0.880426 0.293678 0.159 Uiso 1 1 d R U . . .
H30O H 1.067916 0.832897 0.271766 0.159 Uiso 1 1 d R U . . .
N305 N 0.1347(5) 0.3619(5) 0.1306(4) 0.106(3) Uani 1 1 d . U . . .
C309 C 0.1328(6) 0.3191(6) 0.1227(4) 0.097(3) Uani 1 1 d . U . . .
C310 C 0.1304(8) 0.2588(7) 0.1183(5) 0.130(5) Uani 1 1 d . U . . .
H31D H 0.146447 0.228123 0.140970 0.195 Uiso 1 1 d R U . . .
H31E H 0.158399 0.238854 0.094685 0.195 Uiso 1 1 d R U . . .
H31F H 0.084833 0.269367 0.116516 0.195 Uiso 1 1 d R U . . .
N306 N 0.1534(5) 0.6011(5) 0.4053(3) 0.095(3) Uani 1 1 d . U . . .
C311 C 0.1213(6) 0.6484(6) 0.4220(4) 0.090(3) Uani 1 1 d . U . . .
C312 C 0.0775(8) 0.7091(7) 0.4398(5) 0.136(6) Uani 1 1 d . U . . .
H31G H 0.090149 0.742643 0.428757 0.204 Uiso 1 1 d R U . . .
H31H H 0.080535 0.702107 0.467888 0.204 Uiso 1 1 d R U . . .
H31I H 0.031979 0.723589 0.435244 0.204 Uiso 1 1 d R U . . .
N307 N 0.4510(5) 0.7329(4) 0.2306(2) 0.077(2) Uani 1 1 d . U . . .
C313 C 0.4591(5) 0.7732(4) 0.2377(2) 0.0558(19) Uani 1 1 d . U . . .
C314 C 0.4692(6) 0.8248(5) 0.2468(3) 0.080(3) Uani 1 1 d . U . . .
H31J H 0.433428 0.866940 0.238265 0.121 Uiso 1 1 d R U . . .
H31K H 0.511565 0.820076 0.233402 0.121 Uiso 1 1 d R U . . .
H31L H 0.469499 0.822837 0.274930 0.121 Uiso 1 1 d R U . . .
N308 N 0.5412(6) 0.7246(6) 0.3273(3) 0.105(3) Uani 1 1 d . U . . .
C315 C 0.5067(5) 0.7255(5) 0.3537(3) 0.066(2) Uani 1 1 d . U . . .
C316 C 0.4614(6) 0.7284(6) 0.3890(3) 0.084(3) Uani 1 1 d . U . . .
H31M H 0.450084 0.766731 0.402635 0.127 Uiso 1 1 d R U . . .
H31N H 0.482560 0.688756 0.406071 0.127 Uiso 1 1 d R U . . .
H31O H 0.421080 0.731722 0.381711 0.127 Uiso 1 1 d R U . . .
N309 N 0.5709(3) 0.8881(4) 0.27111(19) 0.0591(17) Uani 1 1 d . U . . .
C317 C 0.6126(4) 0.8344(4) 0.2743(2) 0.058(2) Uani 1 1 d . U . . .
C318 C 0.6638(5) 0.7672(5) 0.2772(3) 0.088(3) Uani 1 1 d . U . . .
H31P H 0.647063 0.741365 0.295346 0.132 Uiso 1 1 d R U . . .
H31Q H 0.701937 0.765004 0.286670 0.132 Uiso 1 1 d R U . . .
H31R H 0.677027 0.749597 0.251515 0.132 Uiso 1 1 d R U . . .
N310 N 0.6179(5) 0.7439(7) 0.1891(3) 0.117(4) Uani 1 1 d . U . . .
C319 C 0.6322(6) 0.7519(6) 0.1568(3) 0.087(3) Uani 1 1 d . U . . .
C320 C 0.6509(6) 0.7616(7) 0.1158(3) 0.100(4) Uani 1 1 d . U . . .
H32D H 0.644418 0.806215 0.109983 0.150 Uiso 1 1 d R U . . .
H32E H 0.623384 0.754740 0.100711 0.150 Uiso 1 1 d R U . . .
H32F H 0.697415 0.730387 0.109030 0.150 Uiso 1 1 d R U . . .
N311 N 0.7164(5) 0.9056(6) 0.3612(3) 0.107(3) Uani 1 1 d . U . . .
C321 C 0.7210(5) 0.9022(5) 0.3939(4) 0.077(3) Uani 1 1 d . U . . .
C322 C 0.7257(5) 0.8980(7) 0.4341(4) 0.096(3) Uani 1 1 d . U . . .
H32G H 0.684013 0.930791 0.446876 0.144 Uiso 1 1 d R U . . .
H32H H 0.761633 0.906353 0.437696 0.144 Uiso 1 1 d R U . . .
H32I H 0.734721 0.854365 0.445679 0.144 Uiso 1 1 d R U . . .
N312 N 0.3653(7) 0.6720(8) 0.1900(5) 0.152(5) Uani 1 1 d . U . . .
C323 C 0.3408(9) 0.7226(11) 0.1894(5) 0.140(6) Uani 1 1 d . U . . .
C324 C 0.3034(10) 0.7895(10) 0.1966(6) 0.169(7) Uani 1 1 d . U . . .
H32J H 0.263694 0.796224 0.214319 0.254 Uiso 1 1 d R U . . .
H32K H 0.290574 0.816150 0.172178 0.254 Uiso 1 1 d R U . . .
H32L H 0.330011 0.802210 0.208569 0.254 Uiso 1 1 d R U . . .
N313 N 0.8798(7) 0.4319(7) 0.4246(5) 0.149(5) Uani 1 1 d . U . . .
C325 C 0.8804(9) 0.3765(9) 0.4428(5) 0.140(5) Uani 1 1 d . U . . .
C326 C 0.8880(11) 0.3238(10) 0.4617(7) 0.186(8) Uani 1 1 d . U . . .
H32M H 0.878335 0.298658 0.446159 0.279 Uiso 1 1 d R U . . .
H32N H 0.858399 0.333089 0.486087 0.279 Uiso 1 1 d R U . . .
H32O H 0.933896 0.298458 0.467427 0.279 Uiso 1 1 d R U . . .
N314 N 0.1790(6) 0.4793(7) -0.0047(3) 0.118(4) Uani 1 1 d . U . . .
C327 C 0.1942(6) 0.4640(6) 0.0259(3) 0.079(3) Uani 1 1 d . U . . .
C328 C 0.2132(6) 0.4448(6) 0.0633(3) 0.093(3) Uani 1 1 d . U . . .
H32P H 0.209133 0.482402 0.074817 0.139 Uiso 1 1 d R U . . .
H32Q H 0.259150 0.410013 0.062094 0.139 Uiso 1 1 d R U . . .
H32R H 0.184583 0.428810 0.079249 0.139 Uiso 1 1 d R U . . .
N315 N 0.6694(9) 0.2013(8) -0.0070(5) 0.130(5) Uani 0.815 1 d . U P P 1
C329 C 0.7184(10) 0.1469(10) -0.0121(5) 0.119(5) Uani 0.815 1 d . U P P 1
C330 C 0.7839(13) 0.0893(12) -0.0290(7) 0.181(9) Uani 0.815 1 d . U P P 1
H33A H 0.778088 0.051036 -0.029984 0.271 Uiso 0.815 1 d R U P Q 1
H33B H 0.818627 0.077982 -0.012623 0.271 Uiso 0.815 1 d R U P R 1
H33C H 0.796471 0.103430 -0.055333 0.271 Uiso 0.815 1 d R U P S 1
N316 N 0.2122(7) 0.7534(8) 0.2634(4) 0.132(4) Uani 1 1 d . U . . .
C331 C 0.2222(7) 0.7107(8) 0.2888(5) 0.111(4) Uani 1 1 d . U . . .
C332 C 0.2240(6) 0.6675(6) 0.3252(5) 0.112(4) Uani 1 1 d . U . . .
H33D H 0.262398 0.657575 0.337935 0.168 Uiso 1 1 d R U . . .
H33E H 0.227580 0.626827 0.318356 0.168 Uiso 1 1 d R U . . .
H33F H 0.183617 0.689758 0.342834 0.168 Uiso 1 1 d R U . . .
N317 N 0.0428(9) 0.6655(9) 0.9072(5) 0.182(6) Uani 1 1 d . U . . .
C333 C 0.0781(9) 0.6563(9) 0.9316(5) 0.143(6) Uani 1 1 d . U . . .
C334 C 0.1171(8) 0.6420(8) 0.9589(5) 0.129(5) Uani 1 1 d . U . . .
H33G H 0.128851 0.597817 0.970702 0.193 Uiso 1 1 d R U . . .
H33H H 0.093998 0.673451 0.978852 0.193 Uiso 1 1 d R U . . .
H33I H 0.157298 0.644007 0.947159 0.193 Uiso 1 1 d R U . . .
N318 N 0.2435(7) 0.6608(7) 0.1561(5) 0.157(5) Uani 1 1 d . U . . .
C335 C 0.2037(5) 0.7015(5) 0.1691(4) 0.077(3) Uani 1 1 d . U . . .
C336 C 0.1518(7) 0.7471(9) 0.1876(4) 0.131(5) Uani 1 1 d . U . . .
H33J H 0.113082 0.760559 0.174234 0.196 Uiso 1 1 d R U . . .
H33K H 0.158801 0.784809 0.188246 0.196 Uiso 1 1 d R U . . .
H33L H 0.144664 0.730186 0.214236 0.196 Uiso 1 1 d R U . . .
N319 N 0.0113(5) 0.3416(5) 0.3462(4) 0.112(3) Uani 1 1 d . U . . .
C337 C -0.0019(6) 0.3003(6) 0.3499(4) 0.101(4) Uani 1 1 d . U . . .
C338 C -0.0176(13) 0.2497(11) 0.3495(8) 0.215(10) Uani 1 1 d . U . . .
H33M H -0.019934 0.243686 0.322784 0.323 Uiso 1 1 d R U . . .
H33N H -0.060404 0.261427 0.364930 0.323 Uiso 1 1 d R U . . .
H33O H 0.016361 0.209066 0.360943 0.323 Uiso 1 1 d R U . . .
N320 N 0.0608(5) 0.7176(6) 0.2648(3) 0.102(3) Uani 1 1 d . U . . .
C339 C 0.0623(6) 0.6795(6) 0.2904(3) 0.088(3) Uani 1 1 d . U . . .
C340 C 0.0618(10) 0.6372(10) 0.3227(5) 0.177(8) Uani 1 1 d . U . . .
H34D H 0.023928 0.661476 0.341471 0.265 Uiso 1 1 d R U . . .
H34E H 0.102667 0.619684 0.334661 0.265 Uiso 1 1 d R U . . .
H34F H 0.057929 0.601081 0.314614 0.265 Uiso 1 1 d R U . . .
N321 N 0.1755(9) 0.2068(8) 0.2191(6) 0.186(7) Uani 1 1 d . U . . .
C341 C 0.1312(8) 0.2195(7) 0.2375(5) 0.114(4) Uani 1 1 d . U . . .
C342 C 0.0705(10) 0.2453(12) 0.2555(6) 0.190(8) Uani 1 1 d . U . . .
H34G H 0.063747 0.279043 0.271823 0.286 Uiso 1 1 d R U . . .
H34H H 0.063958 0.210901 0.271778 0.286 Uiso 1 1 d R U . . .
H34I H 0.038709 0.264786 0.236274 0.286 Uiso 1 1 d R U . . .
N322 N 0.5473(5) 0.2541(6) 0.1331(4) 0.094(3) Uani 0.815 1 d . U P T 1
C343 C 0.5852(6) 0.2520(6) 0.1101(4) 0.070(3) Uani 0.815 1 d . U P T 1
C344 C 0.6355(7) 0.2537(8) 0.0811(4) 0.095(4) Uani 0.815 1 d . U P T 1
H34J H 0.668427 0.256823 0.093411 0.142 Uiso 0.815 1 d R U P U 1
H34K H 0.615572 0.291652 0.062685 0.142 Uiso 0.815 1 d R U P V 1
H34L H 0.656767 0.213639 0.067325 0.142 Uiso 0.815 1 d R U P W 1
N323 N 0.2363(9) 0.8200(9) 0.1078(5) 0.182(6) Uani 1 1 d . U . . .
C345 C 0.2889(10) 0.7790(10) 0.0975(6) 0.147(6) Uani 1 1 d . U . . .
C346 C 0.3565(8) 0.7218(8) 0.0895(5) 0.125(4) Uani 1 1 d . U . . .
H34M H 0.387665 0.725336 0.103351 0.187 Uiso 1 1 d R U . . .
H34N H 0.370774 0.722110 0.061521 0.187 Uiso 1 1 d R U . . .
H34O H 0.355215 0.680975 0.098462 0.187 Uiso 1 1 d R U . . .
N324 N 0.4527(7) 1.0626(7) 0.3150(4) 0.125(4) Uani 1 1 d . U . . .
C347 C 0.5070(10) 1.0326(10) 0.3210(6) 0.145(6) Uani 1 1 d . U . . .
C348 C 0.5715(10) 0.9966(10) 0.3302(7) 0.184(8) Uani 1 1 d . U . . .
H34P H 0.574828 1.011349 0.354114 0.275 Uiso 1 1 d R U . . .
H34Q H 0.601757 1.002631 0.308982 0.275 Uiso 1 1 d R U . . .
H34R H 0.583143 0.950259 0.334145 0.275 Uiso 1 1 d R U . . .
N325 N 0.7169(7) 0.2493(6) 0.2223(3) 0.125(4) Uani 1 1 d . U . . .
C349 C 0.7181(8) 0.2057(8) 0.2157(4) 0.116(4) Uani 1 1 d . U . . .
C350 C 0.7071(13) 0.1549(11) 0.2055(6) 0.198(9) Uani 1 1 d . U . . .
H35D H 0.711087 0.154984 0.177119 0.298 Uiso 1 1 d R U . . .
H35E H 0.662364 0.163779 0.216551 0.298 Uiso 1 1 d R U . . .
H35F H 0.739131 0.112144 0.216042 0.298 Uiso 1 1 d R U . . .
N326 N 0.3504(13) 0.2676(11) 0.2639(6) 0.224(8) Uani 1 1 d . U . . .
C351 C 0.3215(10) 0.2258(9) 0.2619(5) 0.149(6) Uani 1 1 d . U . . .
C352 C 0.3273(7) 0.1659(7) 0.2589(4) 0.111(4) Uani 1 1 d . U . . .
H35G H 0.352719 0.149166 0.234020 0.166 Uiso 1 1 d R U . . .
H35H H 0.283184 0.170259 0.260147 0.166 Uiso 1 1 d R U . . .
H35I H 0.349956 0.135577 0.280281 0.166 Uiso 1 1 d R U . . .
C501 C 0.1856(8) 0.7696(7) 0.5341(4) 0.125(5) Uani 1 1 d D U . . .
H50G H 0.145143 0.768383 0.547260 0.150 Uiso 1 1 calc R U . . .
H50H H 0.218466 0.725047 0.526644 0.150 Uiso 1 1 calc R U . . .
Cl51 Cl 0.1662(3) 0.8275(2) 0.49030(15) 0.168(2) Uani 1 1 d D U . . .
Cl52 Cl 0.2153(4) 0.7950(5) 0.5632(3) 0.253(4) Uani 1 1 d D U . . .
C502 C 0.4576(12) 0.0368(12) 0.4158(8) 0.195(9) Uani 1 1 d . U . . .
H50I H 0.439101 0.065492 0.392543 0.234 Uiso 1 1 calc R U . . .
H50J H 0.458732 -0.005787 0.415654 0.234 Uiso 1 1 calc R U . . .
Cl53 Cl 0.5392(6) 0.0293(6) 0.4242(5) 0.359(6) Uani 1 1 d . U . . .
Cl54 Cl 0.4233(9) 0.0713(9) 0.4559(5) 0.444(9) Uiso 1 1 d . . . . .
C503 C 0.4741(12) 0.3055(10) 0.2240(7) 0.106(8) Uani 0.535(8) 1 d D U P X 2
H50K H 0.485464 0.280055 0.201084 0.127 Uiso 0.535(8) 1 calc R U P X 2
H50L H 0.426391 0.321657 0.232454 0.127 Uiso 0.535(8) 1 calc R U P X 2
Cl55 Cl 0.5223(3) 0.2472(3) 0.2650(3) 0.131(3) Uani 0.535(8) 1 d D U P X 2
Cl56 Cl 0.4865(5) 0.3713(4) 0.2095(3) 0.141(4) Uani 0.535(8) 1 d D U P X 2
C504 C 0.4578(11) 0.2287(11) 0.3933(5) 0.166(7) Uani 1 1 d . U . . .
H50M H 0.496175 0.236069 0.383818 0.199 Uiso 1 1 calc R U . . .
H50N H 0.418513 0.272419 0.395126 0.199 Uiso 1 1 calc R U . . .
Cl57 Cl 0.4489(3) 0.1936(3) 0.3586(2) 0.199(3) Uani 1 1 d . U . . .
Cl58 Cl 0.4676(5) 0.1960(4) 0.4374(3) 0.252(4) Uani 1 1 d . U . . .
C505 C -0.0120(15) 0.5173(16) 0.2678(9) 0.241(13) Uani 1 1 d . U . . .
H50O H -0.044928 0.562977 0.261340 0.290 Uiso 1 1 calc R U . . .
H50P H -0.028506 0.504855 0.293882 0.290 Uiso 1 1 calc R U . . .
Cl59 Cl 0.0540(9) 0.5210(9) 0.2743(4) 0.415(7) Uani 1 1 d . U . . .
Cl60 Cl -0.0187(13) 0.4727(13) 0.2372(7) 0.559(12) Uani 1 1 d . U . . .

loop_
_atom_site_aniso_label
_atom_site_aniso_U_11
_atom_site_aniso_U_22
_atom_site_aniso_U_33
_atom_site_aniso_U_23
_atom_site_aniso_U_13
_atom_site_aniso_U_12
Zn1 0.0258(3) 0.0226(3) 0.0278(3) 0.0006(3) -0.0008(3) -0.0113(3)
Zn2 0.0216(3) 0.0189(3) 0.0305(3) 0.0041(3) -0.0021(3) -0.0073(3)
Zn3 0.0314(3) 0.0239(3) 0.0214(3) 0.0024(2) -0.0008(3) -0.0164(3)
Zn4 0.0299(3) 0.0219(3) 0.0226(3) 0.0015(2) -0.0007(3) -0.0147(3)
Zn5 0.0256(3) 0.0220(3) 0.0263(3) 0.0008(2) -0.0012(3) -0.0133(3)
Zn6 0.0229(3) 0.0286(3) 0.0268(3) 0.0018(3) -0.0010(3) -0.0107(3)
O1 0.031(2) 0.038(2) 0.028(2) -0.0009(17) 0.0017(17) -0.0212(19)
O2 0.030(2) 0.032(2) 0.030(2) 0.0022(17) -0.0020(17) -0.0115(18)
O3 0.023(2) 0.029(2) 0.033(2) 0.0115(17) -0.0043(17) -0.0051(17)
O4 0.026(2) 0.040(2) 0.035(2) 0.0124(19) -0.0061(18) -0.0121(19)
O5 0.048(3) 0.026(2) 0.024(2) 0.0044(16) -0.0053(18) -0.020(2)
O6 0.040(2) 0.023(2) 0.023(2) 0.0004(16) 0.0010(17) -0.0167(18)
O7 0.060(3) 0.023(2) 0.023(2) 0.0010(16) -0.0034(19) -0.021(2)
O8 0.043(2) 0.029(2) 0.025(2) -0.0022(17) 0.0051(18) -0.0161(19)
O9 0.053(3) 0.036(2) 0.030(2) -0.0033(18) 0.0030(19) -0.031(2)
O10 0.037(2) 0.045(3) 0.031(2) -0.0001(19) 0.0016(18) -0.029(2)
O11 0.029(2) 0.037(2) 0.032(2) -0.0003(18) 0.0001(17) -0.0164(19)
O12 0.031(2) 0.040(2) 0.032(2) 0.0035(18) -0.0041(18) -0.018(2)
N1 0.026(3) 0.030(3) 0.030(3) 0.001(2) -0.001(2) -0.011(2)
N2 0.028(3) 0.026(2) 0.030(3) 0.004(2) -0.005(2) -0.011(2)
N3 0.025(2) 0.023(2) 0.028(2) 0.0021(19) -0.0005(19) -0.010(2)
N4 0.027(2) 0.020(2) 0.029(3) 0.0026(19) -0.003(2) -0.011(2)
N5 0.031(3) 0.024(2) 0.024(2) 0.0057(19) -0.003(2) -0.013(2)
N6 0.033(3) 0.026(2) 0.021(2) 0.0015(19) -0.0008(19) -0.019(2)
N7 0.032(3) 0.025(2) 0.022(2) 0.0042(18) -0.0020(19) -0.018(2)
N8 0.030(3) 0.027(2) 0.021(2) 0.0005(19) 0.0035(19) -0.012(2)
N9 0.031(3) 0.023(2) 0.025(2) -0.0008(19) 0.000(2) -0.014(2)
N10 0.023(2) 0.023(2) 0.026(2) 0.0011(18) 0.0011(18) -0.013(2)
N11 0.025(2) 0.025(2) 0.025(2) -0.0010(19) -0.0041(19) -0.008(2)
N12 0.020(2) 0.024(2) 0.027(2) 0.0049(19) -0.0025(18) -0.0102(19)
N13 0.027(2) 0.025(2) 0.035(3) 0.001(2) 0.000(2) -0.012(2)
N14 0.036(3) 0.032(3) 0.023(2) -0.002(2) 0.001(2) -0.023(2)
N15 0.023(2) 0.026(2) 0.030(3) 0.000(2) -0.0024(19) -0.011(2)
N16 0.035(3) 0.024(3) 0.042(3) -0.001(2) 0.003(2) -0.013(2)
N17 0.028(2) 0.028(3) 0.029(3) -0.001(2) -0.002(2) -0.016(2)
N18 0.022(2) 0.029(3) 0.039(3) 0.000(2) -0.003(2) -0.009(2)
C1 0.024(3) 0.024(3) 0.028(3) 0.003(2) -0.002(2) -0.009(2)
C2 0.027(3) 0.021(3) 0.028(3) 0.003(2) -0.002(2) -0.009(2)
C3 0.024(3) 0.023(3) 0.030(3) 0.005(2) -0.004(2) -0.009(2)
C4 0.025(3) 0.021(3) 0.029(3) -0.001(2) 0.001(2) -0.010(2)
C5 0.026(3) 0.019(3) 0.032(3) 0.003(2) -0.003(2) -0.010(2)
C6 0.027(3) 0.029(3) 0.031(3) 0.000(2) -0.002(2) -0.015(2)
C7 0.029(3) 0.048(4) 0.025(3) 0.001(3) 0.000(2) -0.016(3)
C8 0.029(3) 0.046(4) 0.033(3) 0.002(3) 0.001(3) -0.019(3)
C9 0.033(3) 0.028(3) 0.034(3) 0.000(2) -0.003(3) -0.017(3)
C10 0.030(3) 0.024(3) 0.037(3) -0.005(2) 0.001(2) -0.015(2)
C11 0.034(3) 0.038(3) 0.039(3) -0.007(3) 0.010(3) -0.022(3)
C12 0.032(3) 0.043(4) 0.040(4) 0.004(3) -0.002(3) -0.017(3)
C13 0.031(3) 0.054(4) 0.035(4) 0.006(3) -0.002(3) -0.016(3)
C14 0.038(3) 0.046(4) 0.031(3) -0.011(3) 0.005(3) -0.030(3)
C15 0.060(5) 0.075(5) 0.047(4) -0.023(4) 0.009(4) -0.049(4)
C16 0.044(4) 0.055(4) 0.034(3) -0.015(3) 0.009(3) -0.030(3)
C17 0.044(4) 0.054(4) 0.032(3) 0.004(3) -0.003(3) -0.032(3)
C18 0.026(3) 0.061(5) 0.046(4) 0.011(3) -0.001(3) -0.018(3)
C19 0.041(4) 0.083(6) 0.067(5) 0.017(5) -0.017(4) -0.037(4)
C20 0.036(4) 0.101(8) 0.081(7) -0.025(6) -0.005(4) -0.008(5)
C21 0.056(5) 0.081(6) 0.067(5) 0.019(5) -0.022(4) -0.042(5)
C22 0.027(3) 0.025(3) 0.030(3) -0.001(2) 0.000(2) -0.011(2)
C23 0.028(3) 0.027(3) 0.032(3) 0.005(2) -0.007(2) -0.010(2)
C24 0.031(3) 0.021(3) 0.033(3) 0.006(2) -0.007(2) -0.010(2)
C25 0.036(3) 0.027(3) 0.034(3) 0.002(2) -0.005(3) -0.014(3)
C26 0.039(3) 0.031(3) 0.036(3) 0.002(3) -0.009(3) -0.015(3)
C27 0.036(3) 0.030(3) 0.039(3) 0.005(3) -0.009(3) -0.015(3)
C28 0.030(3) 0.027(3) 0.039(3) 0.005(3) -0.005(3) -0.011(3)
C29 0.040(4) 0.036(3) 0.029(3) 0.000(3) -0.003(3) -0.017(3)
C30 0.044(4) 0.038(4) 0.029(3) -0.002(3) 0.000(3) -0.015(3)
C31 0.047(4) 0.046(4) 0.036(4) -0.002(3) 0.004(3) -0.025(3)
C32 0.048(4) 0.042(4) 0.035(4) 0.000(3) -0.005(3) -0.014(3)
C33 0.034(3) 0.034(3) 0.042(4) 0.005(3) -0.012(3) -0.010(3)
C34 0.049(4) 0.040(4) 0.083(6) -0.001(4) -0.030(4) -0.011(4)
C35 0.048(4) 0.037(4) 0.051(4) 0.019(3) -0.021(3) -0.013(3)
C36 0.033(4) 0.051(4) 0.054(4) 0.013(4) -0.010(3) -0.009(3)
C37 0.027(3) 0.023(3) 0.031(3) 0.006(2) -0.006(2) -0.008(2)
C38 0.028(3) 0.029(3) 0.028(3) 0.004(2) -0.002(2) -0.010(2)
C39 0.027(3) 0.026(3) 0.029(3) 0.007(2) -0.004(2) -0.009(2)
C40 0.028(3) 0.032(3) 0.041(4) 0.007(3) 0.001(3) -0.011(3)
C41 0.027(3) 0.037(4) 0.042(4) 0.011(3) 0.003(3) -0.007(3)
C42 0.027(3) 0.036(4) 0.047(4) 0.012(3) -0.003(3) -0.004(3)
C43 0.036(3) 0.031(3) 0.035(3) 0.009(3) -0.006(3) -0.010(3)
C44 0.032(3) 0.037(4) 0.041(4) 0.013(3) 0.002(3) -0.005(3)
C45 0.053(5) 0.056(5) 0.038(4) 0.001(3) -0.008(3) -0.014(4)
C46 0.045(4) 0.064(5) 0.052(5) 0.017(4) 0.011(4) -0.007(4)
C47 0.046(4) 0.035(4) 0.061(5) 0.014(3) 0.002(3) -0.017(3)
C48 0.032(4) 0.049(5) 0.046(5) 0.007(4) -0.008(4) -0.012(4)
C49 0.035(7) 0.055(7) 0.045(7) 0.007(6) -0.012(6) -0.005(6)
C50 0.045(7) 0.058(7) 0.056(7) 0.005(6) -0.009(6) -0.004(6)
C51 0.042(7) 0.063(8) 0.065(8) 0.002(7) -0.023(6) -0.012(6)
C48A 0.032(4) 0.045(5) 0.042(5) 0.004(4) -0.010(4) -0.014(4)
C49A 0.036(7) 0.048(7) 0.044(7) 0.006(6) -0.008(6) -0.005(5)
C50A 0.024(6) 0.041(6) 0.045(6) 0.004(5) -0.010(5) 0.003(5)
C51A 0.041(6) 0.063(7) 0.064(7) 0.013(7) -0.013(6) -0.018(6)
C52 0.026(3) 0.023(3) 0.030(3) -0.001(2) 0.002(2) -0.010(2)
C53 0.028(3) 0.032(3) 0.035(3) 0.003(3) -0.005(3) -0.011(3)
C54 0.028(3) 0.037(3) 0.032(3) 0.006(3) -0.004(2) -0.013(3)
C55 0.032(3) 0.034(3) 0.039(4) 0.009(3) -0.004(3) -0.008(3)
C56 0.032(3) 0.046(4) 0.042(4) 0.010(3) -0.007(3) -0.013(3)
C57 0.031(3) 0.049(4) 0.037(4) 0.002(3) -0.007(3) -0.016(3)
C58 0.032(3) 0.035(3) 0.041(4) 0.004(3) -0.005(3) -0.016(3)
C59 0.041(4) 0.044(4) 0.047(4) 0.017(3) -0.007(3) -0.021(3)
C60 0.049(4) 0.038(4) 0.065(5) 0.008(4) -0.001(4) -0.023(3)
C61 0.048(4) 0.053(5) 0.047(4) 0.010(3) -0.002(3) -0.024(4)
C62 0.048(4) 0.060(5) 0.072(6) 0.034(4) -0.013(4) -0.025(4)
C63 0.037(4) 0.064(5) 0.046(4) 0.005(4) -0.013(3) -0.024(4)
C64 0.039(4) 0.116(8) 0.057(5) -0.016(5) -0.011(4) -0.033(5)
C65 0.035(4) 0.059(5) 0.058(5) 0.018(4) -0.015(3) -0.021(4)
C66 0.043(4) 0.056(5) 0.076(6) 0.003(4) -0.022(4) -0.026(4)
C67 0.029(3) 0.031(3) 0.025(3) 0.002(2) 0.001(2) -0.021(3)
C68 0.028(3) 0.027(3) 0.019(3) 0.002(2) 0.000(2) -0.017(2)
C69 0.033(3) 0.024(3) 0.025(3) 0.004(2) 0.000(2) -0.017(2)
C70 0.027(3) 0.028(3) 0.024(3) 0.002(2) -0.004(2) -0.018(2)
C71 0.027(3) 0.024(3) 0.025(3) 0.004(2) 0.000(2) -0.017(2)
C72 0.030(3) 0.025(3) 0.028(3) 0.000(2) 0.000(2) -0.012(2)
C73 0.036(3) 0.034(3) 0.028(3) 0.000(2) 0.004(3) -0.017(3)
C74 0.039(3) 0.027(3) 0.028(3) 0.004(2) 0.000(3) -0.015(3)
C75 0.032(3) 0.027(3) 0.027(3) 0.003(2) -0.001(2) -0.017(3)
C76 0.037(3) 0.032(3) 0.026(3) 0.006(2) -0.005(2) -0.021(3)
C77 0.040(3) 0.028(3) 0.030(3) 0.013(2) -0.006(3) -0.017(3)
C78 0.045(4) 0.025(3) 0.030(3) 0.007(2) 0.001(3) -0.010(3)
C79 0.049(4) 0.029(3) 0.022(3) 0.005(2) 0.003(3) -0.011(3)
C80 0.056(4) 0.030(3) 0.030(3) 0.004(3) -0.004(3) -0.023(3)
C81 0.074(5) 0.033(4) 0.029(3) 0.008(3) -0.003(3) -0.025(4)
C82 0.094(6) 0.038(4) 0.041(4) 0.009(3) -0.025(4) -0.037(4)
C83 0.056(4) 0.035(4) 0.036(4) -0.006(3) 0.011(3) -0.018(3)
C84 0.054(4) 0.027(3) 0.041(4) 0.007(3) -0.001(3) -0.007(3)
C85 0.085(6) 0.030(4) 0.047(5) 0.003(3) 0.013(4) 0.003(4)
C86 0.089(6) 0.034(4) 0.053(5) 0.001(3) 0.006(4) -0.030(4)
C87 0.055(5) 0.053(5) 0.053(5) 0.013(4) -0.004(4) -0.005(4)
C88 0.046(4) 0.027(3) 0.026(3) 0.003(2) 0.001(3) -0.019(3)
C89 0.040(3) 0.023(3) 0.026(3) 0.000(2) -0.002(2) -0.013(3)
C90 0.038(3) 0.026(3) 0.021(3) 0.002(2) -0.001(2) -0.021(3)
C91 0.046(4) 0.032(3) 0.025(3) 0.000(2) 0.002(3) -0.025(3)
C92 0.038(3) 0.031(3) 0.032(3) -0.006(3) 0.003(3) -0.017(3)
C93 0.051(4) 0.024(3) 0.033(3) -0.002(3) 0.000(3) -0.017(3)
C94 0.061(4) 0.024(3) 0.029(3) 0.005(2) -0.001(3) -0.021(3)
C95 0.056(4) 0.034(3) 0.027(3) -0.005(3) 0.009(3) -0.029(3)
C96 0.066(5) 0.044(4) 0.034(4) -0.002(3) 0.013(3) -0.035(4)
C97 0.067(5) 0.040(4) 0.024(3) 0.001(3) -0.011(3) -0.021(4)
C98 0.074(5) 0.043(4) 0.025(3) -0.007(3) 0.015(3) -0.030(4)
C99 0.09(4) 0.03(2) 0.18(6) 0.03(3) 0.00(4) -0.02(3)
C100 0.13(2) 0.13(2) 0.12(2) -0.013(10) -0.016(10) -0.057(14)
C101 0.055(12) 0.037(11) 0.045(11) 0.001(8) -0.005(8) -0.017(8)
C102 0.09(3) 0.06(2) 0.09(3) 0.05(2) -0.01(2) -0.04(2)
C99A 0.062(10) 0.019(6) 0.021(5) -0.004(4) -0.002(5) -0.015(7)
C400 0.085(9) 0.013(5) 0.050(6) -0.011(4) 0.001(6) -0.020(5)
C401 0.079(10) 0.024(5) 0.042(7) 0.010(4) -0.005(6) -0.004(5)
C402 0.055(7) 0.021(5) 0.052(8) -0.001(5) -0.011(5) -0.004(5)
C103 0.034(3) 0.025(3) 0.022(3) 0.002(2) -0.003(2) -0.016(2)
C104 0.033(3) 0.026(3) 0.025(3) 0.004(2) -0.004(2) -0.018(2)
C105 0.041(3) 0.026(3) 0.028(3) 0.005(2) -0.005(3) -0.020(3)
C106 0.060(4) 0.028(3) 0.027(3) 0.002(2) -0.004(3) -0.027(3)
C107 0.051(4) 0.030(3) 0.026(3) 0.006(2) -0.005(3) -0.020(3)
C108 0.045(4) 0.028(3) 0.029(3) 0.002(2) -0.003(3) -0.022(3)
C109 0.038(3) 0.028(3) 0.024(3) 0.001(2) -0.001(2) -0.020(3)
C110 0.093(6) 0.034(4) 0.025(3) 0.005(3) -0.009(3) -0.035(4)
C111 0.122(8) 0.043(4) 0.037(4) 0.006(3) -0.029(5) -0.041(5)
C112 0.104(7) 0.036(4) 0.031(4) 0.006(3) 0.015(4) -0.025(4)
C113 0.104(7) 0.040(4) 0.032(4) 0.003(3) -0.007(4) -0.030(4)
C114 0.055(4) 0.018(3) 0.030(3) 0.006(2) -0.004(3) -0.014(3)
C115 0.073(5) 0.022(3) 0.038(4) 0.001(3) 0.000(3) -0.016(3)
C116 0.058(5) 0.028(4) 0.048(4) 0.003(3) -0.007(4) -0.008(3)
C117 0.076(5) 0.036(4) 0.045(4) 0.003(3) -0.001(4) -0.032(4)
C118 0.037(3) 0.028(3) 0.030(3) 0.005(3) -0.001(3) -0.011(3)
C119 0.037(3) 0.030(3) 0.033(3) 0.001(2) 0.002(2) -0.012(2)
C120 0.031(3) 0.029(3) 0.031(3) 0.000(2) 0.002(2) -0.016(2)
C121 0.036(3) 0.031(3) 0.033(3) 0.001(2) 0.005(2) -0.017(2)
C122 0.039(3) 0.038(3) 0.040(3) -0.001(3) 0.006(3) -0.015(3)
C123 0.043(3) 0.041(3) 0.045(3) 0.001(3) 0.005(3) -0.012(3)
C124 0.042(3) 0.038(3) 0.043(3) 0.003(3) 0.001(3) -0.011(3)
C125 0.038(3) 0.037(3) 0.032(3) -0.004(3) 0.003(3) -0.019(3)
C126 0.049(5) 0.053(5) 0.036(4) -0.003(4) -0.003(4) -0.026(4)
C127 0.053(5) 0.041(4) 0.030(4) 0.005(3) 0.002(3) -0.029(4)
C128 0.054(5) 0.053(5) 0.033(4) -0.010(4) 0.003(4) -0.019(4)
C129 0.055(4) 0.051(4) 0.058(4) 0.003(4) 0.006(4) -0.009(4)
C130 0.054(6) 0.068(7) 0.091(8) -0.011(6) 0.007(6) -0.005(5)
C131 0.060(6) 0.046(5) 0.077(6) -0.007(5) 0.000(5) -0.013(4)
C132 0.084(7) 0.066(6) 0.077(6) 0.012(5) 0.001(5) -0.001(5)
C418 0.031(5) 0.026(5) 0.030(5) 0.003(5) -0.002(5) -0.015(4)
C419 0.031(4) 0.028(4) 0.032(4) 0.002(4) 0.000(4) -0.017(3)
C420 0.031(4) 0.030(4) 0.032(4) 0.001(4) 0.000(4) -0.017(4)
C421 0.033(4) 0.032(4) 0.033(4) -0.002(4) 0.001(4) -0.019(4)
C422 0.034(5) 0.032(5) 0.034(5) -0.003(4) 0.002(5) -0.018(4)
C423 0.036(5) 0.032(5) 0.036(5) -0.003(4) 0.001(4) -0.018(4)
C424 0.033(4) 0.031(4) 0.035(4) 0.000(4) 0.001(4) -0.018(4)
C425 0.039(5) 0.036(5) 0.033(5) -0.002(4) 0.002(4) -0.019(4)
C426 0.044(9) 0.039(10) 0.035(9) 0.001(9) 0.001(8) -0.019(8)
C427 0.049(10) 0.038(9) 0.029(9) 0.000(8) 0.002(9) -0.017(8)
C428 0.036(10) 0.040(9) 0.040(9) -0.008(8) -0.004(9) -0.016(8)
C429 0.041(6) 0.031(6) 0.040(7) -0.004(6) -0.001(6) -0.020(5)
C430 0.050(12) 0.034(11) 0.037(12) -0.011(10) 0.002(10) -0.031(10)
C431 0.047(12) 0.023(11) 0.043(12) 0.005(10) -0.010(11) -0.007(10)
C432 0.052(12) 0.034(10) 0.051(11) -0.013(10) -0.013(10) -0.011(9)
C133 0.025(3) 0.023(3) 0.025(3) -0.004(2) 0.002(2) -0.011(2)
C134 0.017(2) 0.020(3) 0.027(3) 0.000(2) -0.001(2) -0.007(2)
C135 0.021(3) 0.025(3) 0.027(3) 0.001(2) -0.002(2) -0.011(2)
C136 0.021(3) 0.022(3) 0.029(3) -0.001(2) -0.002(2) -0.006(2)
C137 0.021(3) 0.020(3) 0.029(3) 0.001(2) 0.002(2) -0.007(2)
C138 0.027(3) 0.020(3) 0.032(3) -0.001(2) 0.000(2) -0.012(2)
C139 0.037(3) 0.022(3) 0.031(3) -0.001(2) 0.002(3) -0.017(3)
C140 0.038(3) 0.025(3) 0.029(3) -0.002(2) -0.001(2) -0.019(3)
C141 0.042(3) 0.030(3) 0.031(3) -0.003(2) 0.003(3) -0.023(3)
C142 0.057(4) 0.039(4) 0.030(3) -0.001(3) 0.000(3) -0.034(3)
C143 0.049(4) 0.037(4) 0.035(3) -0.008(3) 0.001(3) -0.026(3)
C144 0.047(4) 0.035(3) 0.033(3) -0.006(3) 0.002(3) -0.029(3)
C145 0.040(3) 0.035(3) 0.031(3) 0.002(3) 0.001(3) -0.024(3)
C146 0.091(6) 0.054(5) 0.031(4) -0.005(3) 0.002(4) -0.055(5)
C147 0.127(8) 0.078(6) 0.030(4) -0.002(4) -0.002(4) -0.082(6)
C148 0.085(6) 0.070(5) 0.040(4) -0.011(4) 0.015(4) -0.059(5)
C149 0.091(6) 0.050(4) 0.036(4) 0.014(3) -0.019(4) -0.046(4)
C150 0.052(4) 0.038(4) 0.030(3) -0.001(3) 0.000(3) -0.031(3)
C151 0.052(4) 0.042(4) 0.044(4) -0.001(3) -0.001(3) -0.032(3)
C152 0.069(5) 0.049(4) 0.044(4) -0.005(3) 0.002(3) -0.046(4)
C153 0.054(4) 0.031(3) 0.045(4) -0.001(3) -0.001(3) -0.026(3)
C154 0.023(3) 0.026(3) 0.030(3) 0.000(2) -0.004(2) -0.011(2)
C155 0.027(3) 0.029(3) 0.030(3) -0.001(2) 0.000(2) -0.016(2)
C156 0.022(3) 0.027(3) 0.032(3) 0.004(2) -0.003(2) -0.012(2)
C157 0.025(3) 0.035(3) 0.031(3) 0.007(2) -0.005(2) -0.016(3)
C158 0.035(3) 0.034(3) 0.034(3) 0.008(3) -0.003(3) -0.021(3)
C159 0.037(3) 0.035(3) 0.043(4) 0.002(3) -0.002(3) -0.025(3)
C160 0.031(3) 0.035(3) 0.031(3) 0.001(3) -0.002(2) -0.018(3)
C161 0.042(4) 0.052(4) 0.031(3) 0.008(3) -0.006(3) -0.033(3)
C162 0.050(4) 0.060(5) 0.045(4) 0.018(4) -0.020(3) -0.028(4)
C163 0.055(4) 0.063(5) 0.037(4) -0.003(3) -0.004(3) -0.041(4)
C164 0.077(6) 0.064(5) 0.036(4) 0.013(3) -0.010(4) -0.049(5)
C165 0.053(4) 0.053(4) 0.043(4) -0.005(3) 0.000(3) -0.039(4)
C166 0.061(5) 0.075(6) 0.062(5) 0.000(4) -0.004(4) -0.054(5)
C167 0.087(6) 0.050(5) 0.058(5) 0.006(4) -0.009(4) -0.051(5)
C168 0.077(6) 0.068(5) 0.055(5) 0.000(4) -0.007(4) -0.059(5)
C169 0.019(3) 0.031(3) 0.031(3) -0.002(2) -0.003(2) -0.008(2)
C170 0.020(3) 0.036(3) 0.029(3) -0.004(2) -0.005(2) -0.007(2)
C171 0.031(3) 0.029(3) 0.030(3) 0.003(2) -0.009(2) -0.008(3)
C172 0.032(3) 0.038(3) 0.029(3) -0.001(3) -0.006(3) -0.011(3)
C173 0.031(3) 0.044(4) 0.037(3) -0.009(3) -0.010(3) -0.010(3)
C174 0.029(3) 0.058(4) 0.044(4) -0.009(3) -0.001(3) -0.023(3)
C175 0.028(3) 0.049(4) 0.036(3) -0.009(3) 0.002(3) -0.021(3)
C176 0.046(4) 0.044(4) 0.034(3) -0.003(3) -0.005(3) -0.017(3)
C177 0.059(5) 0.052(4) 0.033(4) -0.008(3) 0.001(3) -0.017(4)
C178 0.051(4) 0.056(5) 0.036(4) 0.006(3) -0.005(3) -0.022(4)
C179 0.040(4) 0.060(5) 0.043(4) -0.005(3) 0.006(3) -0.022(4)
C180 0.049(4) 0.079(6) 0.050(4) -0.022(4) -0.003(3) -0.040(4)
C181 0.056(5) 0.104(7) 0.066(5) -0.032(5) 0.012(4) -0.063(5)
C182 0.073(6) 0.086(7) 0.089(7) -0.040(6) 0.009(5) -0.053(6)
C183 0.062(5) 0.100(7) 0.065(6) -0.007(5) -0.019(4) -0.048(5)
C184 0.027(3) 0.024(3) 0.034(3) 0.001(2) -0.001(2) -0.011(2)
C185 0.036(3) 0.034(3) 0.035(3) 0.006(3) -0.004(3) -0.019(3)
C186 0.029(3) 0.043(4) 0.035(3) 0.008(3) -0.005(3) -0.018(3)
C187 0.056(4) 0.059(5) 0.031(3) 0.013(3) -0.002(3) -0.034(4)
C188 0.115(8) 0.104(8) 0.054(5) 0.001(5) 0.017(5) -0.093(7)
C189 0.172(12) 0.123(9) 0.045(5) -0.005(5) 0.015(6) -0.128(10)
C190 0.082(6) 0.050(4) 0.043(4) 0.005(3) 0.000(4) -0.045(4)
C191 0.049(4) 0.077(5) 0.032(4) 0.012(3) -0.003(3) -0.040(4)
C192 0.049(4) 0.075(6) 0.039(4) 0.006(4) 0.004(3) -0.029(4)
C193 0.066(5) 0.099(7) 0.033(4) 0.018(4) -0.014(4) -0.045(5)
C194 0.082(6) 0.102(8) 0.046(5) 0.011(5) 0.004(4) -0.063(6)
C195 0.093(7) 0.074(6) 0.094(7) 0.002(5) 0.006(6) -0.059(5)
C196 0.128(11) 0.095(9) 0.123(10) 0.004(9) 0.002(10) -0.050(9)
C197 0.099(9) 0.103(9) 0.124(10) -0.005(9) -0.006(9) -0.065(8)
C198 0.109(9) 0.075(8) 0.102(9) -0.001(7) 0.006(8) -0.068(7)
C495 0.101(7) 0.073(6) 0.097(6) -0.003(5) 0.014(6) -0.060(5)
C496 0.099(8) 0.074(7) 0.114(9) 0.002(7) 0.025(7) -0.070(6)
C497 0.109(10) 0.070(9) 0.107(10) -0.019(8) 0.014(9) -0.056(8)
C498 0.111(9) 0.087(8) 0.121(9) -0.008(8) -0.012(8) -0.049(7)
C199 0.029(3) 0.024(3) 0.027(3) 0.002(2) -0.004(2) -0.013(2)
C200 0.027(3) 0.027(3) 0.027(3) 0.000(2) -0.004(2) -0.013(2)
C201 0.031(3) 0.025(3) 0.024(3) 0.005(2) -0.003(2) -0.017(2)
C202 0.031(3) 0.024(3) 0.025(3) -0.001(2) -0.001(2) -0.014(2)
C203 0.031(3) 0.026(3) 0.024(3) 0.001(2) -0.006(2) -0.013(2)
C204 0.026(3) 0.023(3) 0.035(3) 0.000(2) -0.005(2) -0.011(2)
C205 0.026(3) 0.023(3) 0.027(3) 0.002(2) 0.000(2) -0.012(2)
C206 0.030(3) 0.028(3) 0.048(4) 0.006(3) -0.011(3) -0.016(3)
C207 0.034(3) 0.028(3) 0.048(4) 0.003(3) -0.010(3) -0.015(3)
C208 0.029(3) 0.031(3) 0.046(4) -0.002(3) -0.009(3) -0.016(3)
C209 0.026(3) 0.028(3) 0.044(4) 0.001(3) -0.009(3) -0.010(3)
C210 0.029(3) 0.029(3) 0.026(3) -0.002(2) -0.002(2) -0.017(2)
C211 0.016(5) 0.016(6) 0.027(6) -0.002(4) -0.005(4) -0.002(4)
C212 0.023(7) 0.020(6) 0.035(6) -0.002(4) -0.001(4) -0.017(5)
C213 0.025(6) 0.027(6) 0.036(7) -0.010(5) 0.006(5) -0.013(5)
C214 0.028(6) 0.026(6) 0.045(9) -0.012(6) 0.014(5) -0.016(5)
C411 0.031(9) 0.022(9) 0.14(2) 0.020(10) -0.041(11) -0.014(7)
C412 0.045(13) 0.019(10) 0.16(2) -0.012(11) -0.030(13) -0.008(9)
C413 0.032(8) 0.027(8) 0.075(14) -0.003(8) -0.011(8) -0.014(7)
C414 0.047(10) 0.025(8) 0.069(14) 0.000(8) -0.001(9) -0.017(7)
C215 0.026(3) 0.025(3) 0.031(3) 0.002(2) -0.003(2) -0.011(2)
C216 0.035(3) 0.028(3) 0.051(4) -0.006(3) -0.005(3) -0.018(3)
C217 0.029(3) 0.037(4) 0.054(4) -0.006(3) -0.004(3) -0.019(3)
C218 0.033(3) 0.032(3) 0.036(3) -0.005(3) -0.003(3) -0.015(3)
C219 0.030(3) 0.040(4) 0.039(3) -0.004(3) -0.006(3) -0.017(3)
C220 0.026(3) 0.026(3) 0.043(4) -0.003(3) -0.002(3) -0.012(2)
C221 0.029(3) 0.029(3) 0.045(4) -0.009(3) 0.006(3) -0.015(3)
C222 0.024(3) 0.032(3) 0.038(3) -0.005(3) 0.001(2) -0.014(3)
C223 0.030(3) 0.023(3) 0.041(3) -0.003(2) 0.000(3) -0.012(2)
C224 0.028(3) 0.029(3) 0.039(3) -0.002(3) -0.003(3) -0.013(3)
C225 0.024(3) 0.029(3) 0.044(4) -0.001(3) 0.001(3) -0.013(3)
C226 0.031(3) 0.025(3) 0.039(3) -0.002(2) 0.001(3) -0.013(3)
C227 0.036(4) 0.033(4) 0.105(7) -0.013(4) 0.022(4) -0.014(3)
C228 0.042(4) 0.034(4) 0.110(7) -0.016(4) 0.022(4) -0.020(3)
C229 0.030(3) 0.027(3) 0.096(6) -0.012(4) -0.008(4) -0.007(3)
C230 0.028(3) 0.027(4) 0.122(8) -0.008(4) -0.014(4) -0.011(3)
C231 0.029(3) 0.028(3) 0.032(3) -0.001(2) -0.002(2) -0.016(3)
C232 0.042(4) 0.033(3) 0.049(4) -0.015(3) 0.009(3) -0.021(3)
C233 0.036(3) 0.036(3) 0.046(4) -0.016(3) 0.011(3) -0.020(3)
C234 0.036(3) 0.024(3) 0.055(4) -0.007(3) 0.002(3) -0.014(3)
C235 0.023(3) 0.029(3) 0.055(4) -0.010(3) 0.004(3) -0.010(3)
C236 0.027(3) 0.022(3) 0.043(4) 0.004(2) -0.003(3) -0.011(2)
C237 0.024(3) 0.032(3) 0.032(3) 0.000(2) -0.002(2) -0.012(2)
C238 0.032(3) 0.030(3) 0.028(3) 0.000(2) -0.003(2) -0.010(3)
C239 0.033(3) 0.029(3) 0.048(4) 0.006(3) -0.005(3) -0.017(3)
C240 0.024(3) 0.025(3) 0.055(4) 0.001(3) -0.002(3) -0.009(2)
N301 0.098(6) 0.079(6) 0.085(6) -0.001(5) -0.018(4) -0.040(5)
C301 0.080(5) 0.061(5) 0.074(5) -0.009(4) -0.007(4) -0.020(4)
C302 0.094(7) 0.123(10) 0.130(10) -0.038(8) -0.028(7) -0.029(7)
N302 0.077(5) 0.142(7) 0.074(5) 0.015(5) -0.005(4) -0.037(4)
C303 0.076(5) 0.101(6) 0.066(5) 0.010(4) -0.004(4) -0.048(4)
C304 0.105(7) 0.125(9) 0.085(8) 0.026(7) -0.010(6) -0.031(6)
N303 0.056(4) 0.071(4) 0.059(4) -0.003(3) -0.014(3) -0.037(3)
C305 0.049(3) 0.068(5) 0.049(4) -0.008(4) -0.009(3) -0.030(3)
C306 0.066(5) 0.135(9) 0.080(6) -0.035(6) -0.010(5) -0.058(6)
N304 0.142(10) 0.129(9) 0.127(8) 0.006(6) -0.003(7) -0.048(8)
C307 0.093(7) 0.102(7) 0.117(7) -0.009(5) 0.004(5) -0.042(6)
C308 0.086(7) 0.087(7) 0.123(8) -0.010(5) 0.006(6) -0.029(6)
N305 0.079(6) 0.081(5) 0.169(9) -0.046(6) -0.004(6) -0.042(5)
C309 0.089(6) 0.087(5) 0.130(8) -0.040(5) 0.005(6) -0.051(5)
C310 0.124(10) 0.098(8) 0.188(13) -0.055(8) 0.030(9) -0.071(8)
N306 0.081(6) 0.070(5) 0.132(7) -0.014(5) 0.001(5) -0.036(4)
C311 0.082(6) 0.073(5) 0.110(7) -0.008(4) -0.005(5) -0.033(4)
C312 0.144(11) 0.082(7) 0.134(10) -0.019(7) 0.000(9) -0.018(7)
N307 0.134(7) 0.062(4) 0.048(4) -0.013(3) 0.026(4) -0.066(5)
C313 0.081(5) 0.041(3) 0.041(4) -0.006(3) 0.012(3) -0.031(3)
C314 0.116(8) 0.073(6) 0.069(6) -0.017(5) 0.006(5) -0.060(6)
N308 0.124(7) 0.127(8) 0.083(5) -0.013(5) 0.003(4) -0.077(7)
C315 0.075(5) 0.063(5) 0.071(4) 0.005(4) -0.022(3) -0.040(4)
C316 0.088(6) 0.096(7) 0.092(6) 0.021(5) -0.018(4) -0.066(6)
N309 0.044(3) 0.066(3) 0.050(4) 0.011(3) -0.011(3) -0.015(3)
C317 0.042(3) 0.066(4) 0.048(4) 0.013(3) -0.003(3) -0.016(3)
C318 0.066(5) 0.070(5) 0.084(7) 0.020(5) 0.008(5) -0.010(4)
N310 0.090(7) 0.153(9) 0.081(4) 0.003(6) -0.004(5) -0.043(7)
C319 0.075(6) 0.097(7) 0.079(4) -0.007(5) -0.007(4) -0.033(5)
C320 0.099(8) 0.104(8) 0.082(5) -0.003(6) -0.005(5) -0.040(7)
N311 0.086(6) 0.113(8) 0.105(5) -0.003(6) -0.018(5) -0.033(6)
C321 0.057(5) 0.072(5) 0.101(5) -0.010(5) -0.006(4) -0.030(4)
C322 0.060(6) 0.126(9) 0.105(5) -0.035(7) -0.002(5) -0.041(6)
N312 0.127(9) 0.163(8) 0.183(11) -0.029(8) -0.069(8) -0.061(7)
C323 0.121(9) 0.163(8) 0.144(9) -0.017(7) -0.018(7) -0.071(6)
C324 0.149(12) 0.154(9) 0.186(14) 0.012(10) -0.030(11) -0.060(9)
N313 0.141(10) 0.115(8) 0.176(11) 0.017(7) 0.001(8) -0.061(7)
C325 0.144(9) 0.136(8) 0.149(9) 0.021(6) -0.020(7) -0.080(7)
C326 0.198(15) 0.167(11) 0.220(16) 0.064(10) -0.062(12) -0.116(11)
N314 0.139(9) 0.159(10) 0.090(5) 0.012(6) -0.033(5) -0.097(8)
C327 0.087(6) 0.091(6) 0.080(4) -0.004(4) -0.009(4) -0.059(5)
C328 0.099(8) 0.101(8) 0.078(5) -0.006(5) -0.005(5) -0.050(7)
N315 0.141(10) 0.111(8) 0.122(10) -0.017(8) -0.003(8) -0.048(6)
C329 0.121(8) 0.112(7) 0.112(9) 0.002(7) -0.018(7) -0.047(5)
C330 0.181(14) 0.135(13) 0.175(15) -0.059(12) -0.038(11) -0.018(9)
N316 0.122(8) 0.187(10) 0.108(7) -0.009(6) -0.030(6) -0.084(8)
C331 0.099(7) 0.128(8) 0.122(7) -0.030(5) -0.022(6) -0.058(6)
C332 0.082(7) 0.081(7) 0.167(9) -0.008(6) -0.033(7) -0.030(6)
N317 0.173(9) 0.176(10) 0.178(9) -0.039(7) -0.077(7) -0.045(7)
C333 0.136(9) 0.137(9) 0.145(8) -0.040(7) -0.044(6) -0.041(7)
C334 0.119(9) 0.122(10) 0.137(9) -0.053(8) -0.033(7) -0.034(8)
N318 0.094(7) 0.126(8) 0.249(13) -0.078(9) -0.005(7) -0.037(6)
C335 0.064(5) 0.070(5) 0.109(6) -0.001(4) -0.026(4) -0.038(4)
C336 0.095(7) 0.162(8) 0.122(8) -0.051(7) -0.017(5) -0.039(5)
N319 0.085(6) 0.092(5) 0.168(8) -0.021(5) -0.015(5) -0.046(5)
C337 0.094(7) 0.086(6) 0.132(8) -0.003(6) -0.024(6) -0.047(5)
C338 0.257(18) 0.161(12) 0.31(2) 0.007(12) -0.062(14) -0.156(13)
N320 0.094(6) 0.117(7) 0.101(6) 0.023(5) -0.025(5) -0.057(6)
C339 0.081(6) 0.098(6) 0.084(6) 0.004(4) -0.016(5) -0.043(5)
C340 0.183(14) 0.188(14) 0.153(12) 0.076(10) -0.029(10) -0.105(11)
N321 0.158(9) 0.111(9) 0.243(13) 0.015(9) 0.037(9) -0.053(8)
C341 0.117(7) 0.104(8) 0.109(7) 0.001(6) -0.029(5) -0.040(6)
C342 0.149(9) 0.205(16) 0.158(13) 0.000(12) 0.008(9) -0.049(10)
N322 0.066(6) 0.114(8) 0.110(7) -0.012(6) 0.014(5) -0.055(6)
C343 0.056(5) 0.069(6) 0.084(6) 0.000(5) -0.004(4) -0.031(5)
C344 0.089(7) 0.115(10) 0.093(8) 0.007(7) 0.000(6) -0.065(8)
N323 0.159(9) 0.163(10) 0.182(12) 0.006(10) 0.015(9) -0.059(7)
C345 0.134(8) 0.147(9) 0.168(10) -0.016(7) -0.010(7) -0.075(6)
C346 0.125(8) 0.128(9) 0.130(10) 0.033(8) -0.049(7) -0.067(6)
N324 0.119(7) 0.122(8) 0.148(9) -0.004(7) -0.018(7) -0.069(6)
C347 0.130(7) 0.145(9) 0.177(10) -0.016(7) -0.038(7) -0.070(6)
C348 0.145(9) 0.156(13) 0.261(17) -0.012(12) -0.074(11) -0.065(9)
N325 0.175(10) 0.086(6) 0.086(7) -0.003(5) 0.006(7) -0.047(7)
C349 0.154(9) 0.103(6) 0.075(6) -0.009(5) 0.025(6) -0.059(6)
C350 0.283(18) 0.163(12) 0.189(15) -0.018(11) 0.016(13) -0.148(13)
N326 0.302(17) 0.197(13) 0.213(15) -0.050(12) -0.012(13) -0.146(12)
C351 0.183(10) 0.121(7) 0.124(9) 0.004(7) 0.000(7) -0.068(7)
C352 0.125(10) 0.118(8) 0.076(7) 0.005(6) 0.016(7) -0.059(7)
C501 0.125(8) 0.118(8) 0.113(8) -0.016(7) -0.006(6) -0.044(6)
Cl51 0.148(4) 0.104(3) 0.161(4) 0.009(3) 0.018(3) -0.005(3)
Cl52 0.227(7) 0.286(9) 0.277(8) -0.035(7) -0.105(6) -0.118(7)
C502 0.195(12) 0.186(12) 0.218(13) -0.006(9) -0.017(9) -0.106(9)
Cl53 0.311(11) 0.256(10) 0.530(15) 0.057(10) -0.086(11) -0.161(9)
C503 0.102(11) 0.114(11) 0.107(11) -0.013(8) -0.020(8) -0.052(8)
Cl55 0.096(4) 0.100(4) 0.190(6) -0.076(4) 0.026(4) -0.037(3)
Cl56 0.173(7) 0.152(7) 0.154(7) 0.032(5) -0.059(5) -0.119(6)
C504 0.169(10) 0.183(11) 0.144(9) -0.010(8) -0.063(8) -0.069(8)
Cl57 0.183(5) 0.128(4) 0.296(7) 0.027(4) -0.114(5) -0.065(4)
Cl58 0.320(10) 0.197(6) 0.244(7) -0.009(6) -0.010(7) -0.137(7)
C505 0.232(15) 0.244(15) 0.247(16) -0.006(9) -0.023(9) -0.118(10)
Cl59 0.458(15) 0.498(16) 0.271(10) 0.086(10) -0.013(10) -0.251(12)
Cl60 0.58(2) 0.56(2) 0.57(2) -0.020(15) -0.059(15) -0.303(16)

loop_
_atom_type_symbol
_atom_type_description
_atom_type_scat_dispersion_real
_atom_type_scat_dispersion_imag
_atom_type_scat_source
C C 0.0033 0.0016 'International Tables Vol C Tables 4.2.6.8 and 6.1.1.4'
H H 0.0000 0.0000 'International Tables Vol C Tables 4.2.6.8 and 6.1.1.4'
Cl Cl 0.1484 0.1585 'International Tables Vol C Tables 4.2.6.8 and 6.1.1.4'
N N 0.0061 0.0033 'International Tables Vol C Tables 4.2.6.8 and 6.1.1.4'
O O 0.0106 0.0060 'International Tables Vol C Tables 4.2.6.8 and 6.1.1.4'
Zn Zn 0.2839 1.4301 'International Tables Vol C Tables 4.2.6.8 and 6.1.1.4'

loop_
_geom_angle_atom_site_label_1
_geom_angle_atom_site_label_2
_geom_angle_atom_site_label_3
_geom_angle
_geom_angle_site_symmetry_1
_geom_angle_site_symmetry_3
_geom_angle_publ_flag
O1 Zn1 N1 87.47(18) . . ?
O1 Zn1 N2 153.69(18) . . ?
O1 Zn1 N13 101.94(18) . . ?
O2 Zn1 O1 97.50(17) . . ?
O2 Zn1 N1 157.81(19) . . ?
O2 Zn1 N2 88.38(18) . . ?
O2 Zn1 N13 98.23(19) . . ?
N1 Zn1 N13 101.9(2) . . ?
N2 Zn1 N1 78.23(19) . . ?
N2 Zn1 N13 102.54(19) . . ?
O3 Zn2 O4 99.38(17) . . ?
O3 Zn2 N3 88.66(17) . . ?
O3 Zn2 N4 154.60(18) . . ?
O3 Zn2 N16 102.2(2) . . ?
O4 Zn2 N3 162.53(19) . . ?
O4 Zn2 N4 88.76(18) . . ?
O4 Zn2 N16 92.6(2) . . ?
N4 Zn2 N3 77.79(18) . . ?
N4 Zn2 N16 101.46(19) . . ?
N16 Zn2 N3 100.9(2) . . ?
O5 Zn3 O6 96.81(17) . . ?
O5 Zn3 N5 87.36(17) . . ?
O5 Zn3 N6 148.89(18) . . ?
O5 Zn3 N14 98.07(18) . . ?
O6 Zn3 N5 160.43(17) . . ?
O6 Zn3 N6 88.04(17) . . ?
O6 Zn3 N14 95.91(18) . . ?
N5 Zn3 N14 102.45(19) . . ?
N6 Zn3 N5 78.89(18) . . ?
N6 Zn3 N14 112.03(19) . . ?
O7 Zn4 N7 89.70(17) . . ?
O7 Zn4 N8 157.62(19) . . ?
O7 Zn4 N17 104.15(19) . . ?
O8 Zn4 O7 96.40(17) . . ?
O8 Zn4 N7 156.19(19) . . ?
O8 Zn4 N8 88.36(18) . . ?
O8 Zn4 N17 102.32(19) . . ?
N7 Zn4 N8 77.86(18) . . ?
N7 Zn4 N17 98.42(18) . . ?
N17 Zn4 N8 96.10(19) . . ?
O9 Zn5 N9 89.70(18) . . ?
O9 Zn5 N10 160.99(18) . . ?
O9 Zn5 N15 98.31(19) . . ?
O10 Zn5 O9 93.87(17) . . ?
O10 Zn5 N9 147.11(19) . . ?
O10 Zn5 N10 88.73(17) . . ?
O10 Zn5 N15 109.00(19) . . ?
N9 Zn5 N10 78.18(18) . . ?
N9 Zn5 N15 102.77(18) . . ?
N10 Zn5 N15 98.62(18) . . ?
O11 Zn6 O12 96.48(17) . . ?
O11 Zn6 N11 89.09(18) . . ?
O11 Zn6 N12 159.32(17) . . ?
O11 Zn6 N18 95.86(19) . . ?
O12 Zn6 N11 156.08(18) . . ?
O12 Zn6 N12 88.24(18) . . ?
O12 Zn6 N18 96.38(19) . . ?
N11 Zn6 N18 106.20(19) . . ?
N12 Zn6 N11 79.00(18) . . ?
N12 Zn6 N18 103.64(19) . . ?
C9 O1 Zn1 132.2(4) . . ?
C24 O2 Zn1 133.1(4) . . ?
C39 O3 Zn2 132.0(4) . . ?
C54 O4 Zn2 130.5(4) . . ?
C75 O5 Zn3 127.8(4) . . ?
C90 O6 Zn3 131.6(3) . . ?
C105 O7 Zn4 131.1(4) . . ?
C120 O8 Zn4 132.7(4) . . ?
C420 O8 Zn4 129.7(8) . . ?
C141 O9 Zn5 131.8(4) . . ?
C156 O10 Zn5 127.9(4) . . ?
C171 O11 Zn6 131.9(4) . . ?
C186 O12 Zn6 131.5(4) . . ?
C1 N1 Zn1 113.1(4) . . ?
C7 N1 Zn1 125.6(4) . . ?
C7 N1 C1 121.1(5) . . ?
C2 N2 Zn1 113.3(4) . . ?
C22 N2 Zn1 125.1(4) . . ?
C22 N2 C2 121.6(5) . . ?
C4 N3 Zn2 112.7(4) . . ?
C37 N3 Zn2 125.9(4) . . ?
C37 N3 C4 121.4(5) . . ?
C5 N4 Zn2 112.7(4) . . ?
C52 N4 Zn2 125.5(4) . . ?
C52 N4 C5 121.7(5) . . ?
C67 N5 Zn3 114.1(4) . . ?
C73 N5 Zn3 123.4(4) . . ?
C73 N5 C67 122.5(5) . . ?
C68 N6 Zn3 113.7(3) . . ?
C88 N6 Zn3 125.1(4) . . ?
C88 N6 C68 121.0(5) . . ?
C70 N7 Zn4 113.4(3) . . ?
C103 N7 Zn4 125.3(4) . . ?
C103 N7 C70 121.3(5) . . ?
C71 N8 Zn4 112.8(4) . . ?
C71 N8 C418 121.6(10) . . ?
C118 N8 Zn4 125.0(4) . . ?
C118 N8 C71 122.2(5) . . ?
C418 N8 Zn4 120.2(10) . . ?
C133 N9 Zn5 113.6(3) . . ?
C139 N9 Zn5 124.6(4) . . ?
C139 N9 C133 121.8(5) . . ?
C134 N10 Zn5 112.3(3) . . ?
C154 N10 Zn5 124.3(4) . . ?
C154 N10 C134 123.4(5) . . ?
C136 N11 Zn6 112.4(4) . . ?
C169 N11 Zn6 125.5(4) . . ?
C169 N11 C136 122.1(5) . . ?
C137 N12 Zn6 112.4(4) . . ?
C184 N12 Zn6 126.0(4) . . ?
C184 N12 C137 121.6(5) . . ?
C207 N13 Zn1 121.0(4) . . ?
C208 N13 Zn1 121.4(4) . . ?
C208 N13 C207 117.7(5) . . ?
C212 N14 Zn3 115.3(5) . . ?
C213 N14 Zn3 126.4(5) . . ?
C213 N14 C212 118.0(7) . . ?
C412 N14 Zn3 125.8(8) . . ?
C412 N14 C413 111.5(10) . . ?
C413 N14 Zn3 119.8(6) . . ?
C217 N15 Zn5 122.6(4) . . ?
C218 N15 Zn5 119.9(4) . . ?
C218 N15 C217 117.1(5) . . ?
C228 N16 Zn2 122.7(5) . . ?
C229 N16 Zn2 119.1(4) . . ?
C229 N16 C228 116.6(6) . . ?
C233 N17 Zn4 120.5(4) . . ?
C233 N17 C234 116.9(5) . . ?
C234 N17 Zn4 121.2(4) . . ?
C238 N18 Zn6 119.8(4) . . ?
C239 N18 Zn6 118.8(4) . . ?
C239 N18 C238 118.3(5) . . ?
N1 C1 C2 116.1(5) . . ?
C6 C1 N1 123.7(5) . . ?
C6 C1 C2 120.1(5) . . ?
N2 C2 C1 115.6(5) . . ?
C3 C2 N2 125.2(5) . . ?
C3 C2 C1 119.1(5) . . ?
C2 C3 H3 119.7 . . ?
C4 C3 C2 120.7(5) . . ?
C4 C3 H3 119.7 . . ?
N3 C4 C5 113.1(5) . . ?
C3 C4 N3 126.2(5) . . ?
C3 C4 C5 120.6(5) . . ?
N4 C5 C4 116.8(5) . . ?
C6 C5 N4 124.0(5) . . ?
C6 C5 C4 119.0(5) . . ?
C1 C6 H6 119.7 . . ?
C5 C6 C1 120.5(5) . . ?
C5 C6 H6 119.7 . . ?
N1 C7 H7 116.7 . . ?
N1 C7 C8 126.5(6) . . ?
C8 C7 H7 116.7 . . ?
C7 C8 C9 123.4(6) . . ?
C13 C8 C7 115.8(6) . . ?
C13 C8 C9 120.8(6) . . ?
O1 C9 C8 123.1(5) . . ?
O1 C9 C10 120.2(5) . . ?
C8 C9 C10 116.6(5) . . ?
C9 C10 C14 119.0(5) . . ?
C11 C10 C9 119.2(6) . . ?
C11 C10 C14 121.8(5) . . ?
C10 C11 H11 117.8 . . ?
C10 C11 C12 124.4(6) . . ?
C12 C11 H11 117.8 . . ?
C11 C12 C18 121.0(6) . . ?
C13 C12 C11 116.0(6) . . ?
C13 C12 C18 122.9(6) . . ?
C8 C13 H13 118.6 . . ?
C12 C13 C8 122.8(6) . . ?
C12 C13 H13 118.6 . . ?
C10 C14 C16 111.3(5) . . ?
C10 C14 C17 110.2(5) . . ?
C15 C14 C10 110.0(5) . . ?
C15 C14 C16 107.9(5) . . ?
C15 C14 C17 109.1(6) . . ?
C16 C14 C17 108.2(5) . . ?
C14 C15 H15A 109.5 . . ?
C14 C15 H15B 109.5 . . ?
C14 C15 H15C 109.5 . . ?
H15A C15 H15B 109.5 . . ?
H15A C15 H15C 109.5 . . ?
H15B C15 H15C 109.5 . . ?
C14 C16 H16A 109.5 . . ?
C14 C16 H16B 109.5 . . ?
C14 C16 H16C 109.5 . . ?
H16A C16 H16B 109.5 . . ?
H16A C16 H16C 109.5 . . ?
H16B C16 H16C 109.5 . . ?
C14 C17 H17A 109.5 . . ?
C14 C17 H17B 109.5 . . ?
C14 C17 H17C 109.5 . . ?
H17A C17 H17B 109.5 . . ?
H17A C17 H17C 109.5 . . ?
H17B C17 H17C 109.5 . . ?
C12 C18 C21 108.3(6) . . ?
C19 C18 C12 112.2(6) . . ?
C19 C18 C20 108.4(7) . . ?
C19 C18 C21 107.9(7) . . ?
C20 C18 C12 111.2(7) . . ?
C20 C18 C21 108.7(7) . . ?
C18 C19 H19A 109.5 . . ?
C18 C19 H19B 109.5 . . ?
C18 C19 H19C 109.5 . . ?
H19A C19 H19B 109.5 . . ?
H19A C19 H19C 109.5 . . ?
H19B C19 H19C 109.5 . . ?
C18 C20 H20A 109.5 . . ?
C18 C20 H20B 109.5 . . ?
C18 C20 H20C 109.5 . . ?
H20A C20 H20B 109.5 . . ?
H20A C20 H20C 109.5 . . ?
H20B C20 H20C 109.5 . . ?
C18 C21 H21A 109.5 . . ?
C18 C21 H21B 109.5 . . ?
C18 C21 H21C 109.5 . . ?
H21A C21 H21B 109.5 . . ?
H21A C21 H21C 109.5 . . ?
H21B C21 H21C 109.5 . . ?
N2 C22 H22 116.7 . . ?
N2 C22 C23 126.7(5) . . ?
C23 C22 H22 116.7 . . ?
C22 C23 C24 124.3(5) . . ?
C22 C23 C28 115.9(5) . . ?
C24 C23 C28 119.8(5) . . ?
O2 C24 C23 122.3(5) . . ?
O2 C24 C25 119.1(5) . . ?
C23 C24 C25 118.6(5) . . ?
C24 C25 C29 120.1(5) . . ?
C26 C25 C24 117.2(6) . . ?
C26 C25 C29 122.7(6) . . ?
C25 C26 H26 117.2 . . ?
C25 C26 C27 125.6(6) . . ?
C27 C26 H26 117.2 . . ?
C26 C27 C33 119.2(6) . . ?
C28 C27 C26 115.8(6) . . ?
C28 C27 C33 125.0(6) . . ?
C23 C28 H28 118.5 . . ?
C27 C28 C23 123.0(6) . . ?
C27 C28 H28 118.5 . . ?
C25 C29 C30 111.5(5) . . ?
C25 C29 C31 109.7(5) . . ?
C25 C29 C32 112.4(5) . . ?
C30 C29 C31 108.9(6) . . ?
C30 C29 C32 106.6(5) . . ?
C32 C29 C31 107.6(6) . . ?
C29 C30 H30A 109.5 . . ?
C29 C30 H30B 109.5 . . ?
C29 C30 H30C 109.5 . . ?
H30A C30 H30B 109.5 . . ?
H30A C30 H30C 109.5 . . ?
H30B C30 H30C 109.5 . . ?
C29 C31 H31A 109.5 . . ?
C29 C31 H31B 109.5 . . ?
C29 C31 H31C 109.5 . . ?
H31A C31 H31B 109.5 . . ?
H31A C31 H31C 109.5 . . ?
H31B C31 H31C 109.5 . . ?
C29 C32 H32A 109.5 . . ?
C29 C32 H32B 109.5 . . ?
C29 C32 H32C 109.5 . . ?
H32A C32 H32B 109.5 . . ?
H32A C32 H32C 109.5 . . ?
H32B C32 H32C 109.5 . . ?
C27 C33 C34 110.5(6) . . ?
C27 C33 C35 110.8(6) . . ?
C27 C33 C36 111.5(5) . . ?
C34 C33 C35 108.2(6) . . ?
C34 C33 C36 108.3(6) . . ?
C35 C33 C36 107.4(6) . . ?
C33 C34 H34A 109.5 . . ?
C33 C34 H34B 109.5 . . ?
C33 C34 H34C 109.5 . . ?
H34A C34 H34B 109.5 . . ?
H34A C34 H34C 109.5 . . ?
H34B C34 H34C 109.5 . . ?
C33 C35 H35A 109.5 . . ?
C33 C35 H35B 109.5 . . ?
C33 C35 H35C 109.5 . . ?
H35A C35 H35B 109.5 . . ?
H35A C35 H35C 109.5 . . ?
H35B C35 H35C 109.5 . . ?
C33 C36 H36A 109.5 . . ?
C33 C36 H36B 109.5 . . ?
C33 C36 H36C 109.5 . . ?
H36A C36 H36B 109.5 . . ?
H36A C36 H36C 109.5 . . ?
H36B C36 H36C 109.5 . . ?
N3 C37 H37 117.2 . . ?
N3 C37 C38 125.5(5) . . ?
C38 C37 H37 117.2 . . ?
C37 C38 C39 123.6(5) . . ?
C43 C38 C37 115.8(5) . . ?
C43 C38 C39 120.6(5) . . ?
O3 C39 C38 124.1(5) . . ?
O3 C39 C40 118.7(5) . . ?
C38 C39 C40 117.3(5) . . ?
C39 C40 C44 119.8(5) . . ?
C41 C40 C39 118.0(6) . . ?
C41 C40 C44 122.2(6) . . ?
C40 C41 H41 117.4 . . ?
C40 C41 C42 125.2(6) . . ?
C42 C41 H41 117.4 . . ?
C41 C42 C48 120.7(7) . . ?
C41 C42 C48A 118.6(7) . . ?
C43 C42 C41 116.7(6) . . ?
C43 C42 C48 121.6(7) . . ?
C43 C42 C48A 124.4(7) . . ?
C38 C43 H43 118.9 . . ?
C42 C43 C38 122.1(6) . . ?
C42 C43 H43 118.9 . . ?
C40 C44 C45 111.1(6) . . ?
C40 C44 C46 112.2(6) . . ?
C40 C44 C47 111.2(6) . . ?
C46 C44 C45 106.9(7) . . ?
C46 C44 C47 106.8(6) . . ?
C47 C44 C45 108.3(6) . . ?
C44 C45 H45A 109.5 . . ?
C44 C45 H45B 109.5 . . ?
C44 C45 H45C 109.5 . . ?
H45A C45 H45B 109.5 . . ?
H45A C45 H45C 109.5 . . ?
H45B C45 H45C 109.5 . . ?
C44 C46 H46A 109.5 . . ?
C44 C46 H46B 109.5 . . ?
C44 C46 H46C 109.5 . . ?
H46A C46 H46B 109.5 . . ?
H46A C46 H46C 109.5 . . ?
H46B C46 H46C 109.5 . . ?
C44 C47 H47A 109.5 . . ?
C44 C47 H47B 109.5 . . ?
C44 C47 H47C 109.5 . . ?
H47A C47 H47B 109.5 . . ?
H47A C47 H47C 109.5 . . ?
H47B C47 H47C 109.5 . . ?
C49 C48 C42 110.6(12) . . ?
C50 C48 C42 107.8(11) . . ?
C50 C48 C49 111.0(13) . . ?
C50 C48 C51 106.3(13) . . ?
C51 C48 C42 111.8(11) . . ?
C51 C48 C49 109.1(13) . . ?
C48 C49 H49A 109.5 . . ?
C48 C49 H49B 109.5 . . ?
C48 C49 H49C 109.5 . . ?
H49A C49 H49B 109.5 . . ?
H49A C49 H49C 109.5 . . ?
H49B C49 H49C 109.5 . . ?
C48 C50 H50A 109.5 . . ?
C48 C50 H50B 109.5 . . ?
C48 C50 H50C 109.5 . . ?
H50A C50 H50B 109.5 . . ?
H50A C50 H50C 109.5 . . ?
H50B C50 H50C 109.5 . . ?
C48 C51 H51A 109.5 . . ?
C48 C51 H51B 109.5 . . ?
C48 C51 H51C 109.5 . . ?
H51A C51 H51B 109.5 . . ?
H51A C51 H51C 109.5 . . ?
H51B C51 H51C 109.5 . . ?
C42 C48A C49A 111.3(12) . . ?
C50A C48A C42 115.0(11) . . ?
C50A C48A C49A 108.5(12) . . ?
C51A C48A C42 106.0(11) . . ?
C51A C48A C49A 110.7(13) . . ?
C51A C48A C50A 105.2(12) . . ?
C48A C49A H49D 109.5 . . ?
C48A C49A H49E 109.5 . . ?
C48A C49A H49F 109.5 . . ?
H49D C49A H49E 109.5 . . ?
H49D C49A H49F 109.5 . . ?
H49E C49A H49F 109.5 . . ?
C48A C50A H50D 109.5 . . ?
C48A C50A H50E 109.5 . . ?
C48A C50A H50F 109.5 . . ?
H50D C50A H50E 109.5 . . ?
H50D C50A H50F 109.5 . . ?
H50E C50A H50F 109.5 . . ?
C48A C51A H51D 109.5 . . ?
C48A C51A H51E 109.5 . . ?
C48A C51A H51F 109.5 . . ?
H51D C51A H51E 109.5 . . ?
H51D C51A H51F 109.5 . . ?
H51E C51A H51F 109.5 . . ?
N4 C52 H52 117.5 . . ?
N4 C52 C53 125.1(5) . . ?
C53 C52 H52 117.5 . . ?
C54 C53 C52 123.6(6) . . ?
C58 C53 C52 115.6(6) . . ?
C58 C53 C54 120.6(6) . . ?
O4 C54 C53 123.5(5) . . ?
O4 C54 C55 120.1(6) . . ?
C53 C54 C55 116.4(5) . . ?
C54 C55 C59 119.3(6) . . ?
C56 C55 C54 117.7(6) . . ?
C56 C55 C59 123.0(6) . . ?
C55 C56 H56 117.4 . . ?
C55 C56 C57 125.3(6) . . ?
C57 C56 H56 117.4 . . ?
C56 C57 C63 120.1(6) . . ?
C58 C57 C56 115.8(6) . . ?
C58 C57 C63 124.1(6) . . ?
C53 C58 H58 118.7 . . ?
C57 C58 C53 122.7(6) . . ?
C57 C58 H58 118.7 . . ?
C60 C59 C55 108.9(6) . . ?
C60 C59 C62 107.7(7) . . ?
C61 C59 C55 112.0(6) . . ?
C61 C59 C60 110.5(6) . . ?
C61 C59 C62 106.5(6) . . ?
C62 C59 C55 111.2(6) . . ?
C59 C60 H60A 109.5 . . ?
C59 C60 H60B 109.5 . . ?
C59 C60 H60C 109.5 . . ?
H60A C60 H60B 109.5 . . ?
H60A C60 H60C 109.5 . . ?
H60B C60 H60C 109.5 . . ?
C59 C61 H61A 109.5 . . ?
C59 C61 H61B 109.5 . . ?
C59 C61 H61C 109.5 . . ?
H61A C61 H61B 109.5 . . ?
H61A C61 H61C 109.5 . . ?
H61B C61 H61C 109.5 . . ?
C59 C62 H62A 109.5 . . ?
C59 C62 H62B 109.5 . . ?
C59 C62 H62C 109.5 . . ?
H62A C62 H62B 109.5 . . ?
H62A C62 H62C 109.5 . . ?
H62B C62 H62C 109.5 . . ?
C57 C63 C65 108.9(6) . . ?
C64 C63 C57 109.8(6) . . ?
C64 C63 C65 110.2(7) . . ?
C64 C63 C66 108.1(7) . . ?
C66 C63 C57 110.9(6) . . ?
C66 C63 C65 109.0(6) . . ?
C63 C64 H64A 109.5 . . ?
C63 C64 H64B 109.5 . . ?
C63 C64 H64C 109.5 . . ?
H64A C64 H64B 109.5 . . ?
H64A C64 H64C 109.5 . . ?
H64B C64 H64C 109.5 . . ?
C63 C65 H65A 109.5 . . ?
C63 C65 H65B 109.5 . . ?
C63 C65 H65C 109.5 . . ?
H65A C65 H65B 109.5 . . ?
H65A C65 H65C 109.5 . . ?
H65B C65 H65C 109.5 . . ?
C63 C66 H66A 109.5 . . ?
C63 C66 H66B 109.5 . . ?
C63 C66 H66C 109.5 . . ?
H66A C66 H66B 109.5 . . ?
H66A C66 H66C 109.5 . . ?
H66B C66 H66C 109.5 . . ?
N5 C67 C68 115.1(5) . . ?
C72 C67 N5 125.2(5) . . ?
C72 C67 C68 119.7(5) . . ?
C67 C68 N6 117.3(5) . . ?
C69 C68 N6 124.1(5) . . ?
C69 C68 C67 118.5(5) . . ?
C68 C69 H69 119.0 . . ?
C70 C69 C68 122.1(5) . . ?
C70 C69 H69 119.0 . . ?
N7 C70 C71 116.3(5) . . ?
C69 C70 N7 124.3(5) . . ?
C69 C70 C71 119.2(5) . . ?
N8 C71 C70 114.3(5) . . ?
C72 C71 N8 126.6(5) . . ?
C72 C71 C70 119.0(5) . . ?
C67 C72 C71 121.4(5) . . ?
C67 C72 H72 119.3 . . ?
C71 C72 H72 119.3 . . ?
N5 C73 H73 117.3 . . ?
N5 C73 C74 125.5(6) . . ?
C74 C73 H73 117.3 . . ?
C73 C74 C75 124.0(5) . . ?
C79 C74 C73 115.3(5) . . ?
C79 C74 C75 120.5(5) . . ?
O5 C75 C74 123.1(5) . . ?
O5 C75 C76 119.8(5) . . ?
C74 C75 C76 117.1(5) . . ?
C75 C76 C80 118.1(5) . . ?
C77 C76 C75 118.9(5) . . ?
C77 C76 C80 123.0(5) . . ?
C76 C77 H77 117.7 . . ?
C76 C77 C78 124.6(5) . . ?
C78 C77 H77 117.7 . . ?
C77 C78 C84 120.3(5) . . ?
C79 C78 C77 116.5(6) . . ?
C79 C78 C84 123.2(6) . . ?
C74 C79 H79 118.8 . . ?
C78 C79 C74 122.3(6) . . ?
C78 C79 H79 118.8 . . ?
C76 C80 C83 110.7(5) . . ?
C81 C80 C76 111.2(5) . . ?
C81 C80 C83 107.7(6) . . ?
C82 C80 C76 110.3(6) . . ?
C82 C80 C81 106.7(6) . . ?
C82 C80 C83 110.1(6) . . ?
C80 C81 H81A 109.5 . . ?
C80 C81 H81B 109.5 . . ?
C80 C81 H81C 109.5 . . ?
H81A C81 H81B 109.5 . . ?
H81A C81 H81C 109.5 . . ?
H81B C81 H81C 109.5 . . ?
C80 C82 H82A 109.5 . . ?
C80 C82 H82B 109.5 . . ?
C80 C82 H82C 109.5 . . ?
H82A C82 H82B 109.5 . . ?
H82A C82 H82C 109.5 . . ?
H82B C82 H82C 109.5 . . ?
C80 C83 H83A 109.5 . . ?
C80 C83 H83B 109.5 . . ?
C80 C83 H83C 109.5 . . ?
H83A C83 H83B 109.5 . . ?
H83A C83 H83C 109.5 . . ?
H83B C83 H83C 109.5 . . ?
C78 C84 C87 110.2(7) . . ?
C85 C84 C78 111.7(6) . . ?
C85 C84 C87 108.1(7) . . ?
C86 C84 C78 108.7(6) . . ?
C86 C84 C85 109.8(7) . . ?
C86 C84 C87 108.3(6) . . ?
C84 C85 H85A 109.5 . . ?
C84 C85 H85B 109.5 . . ?
C84 C85 H85C 109.5 . . ?
H85A C85 H85B 109.5 . . ?
H85A C85 H85C 109.5 . . ?
H85B C85 H85C 109.5 . . ?
C84 C86 H86A 109.5 . . ?
C84 C86 H86B 109.5 . . ?
C84 C86 H86C 109.5 . . ?
H86A C86 H86B 109.5 . . ?
H86A C86 H86C 109.5 . . ?
H86B C86 H86C 109.5 . . ?
C84 C87 H87A 109.5 . . ?
C84 C87 H87B 109.5 . . ?
C84 C87 H87C 109.5 . . ?
H87A C87 H87B 109.5 . . ?
H87A C87 H87C 109.5 . . ?
H87B C87 H87C 109.5 . . ?
N6 C88 H88 116.1 . . ?
N6 C88 C89 127.7(5) . . ?
C89 C88 H88 116.1 . . ?
C88 C89 C90 122.9(5) . . ?
C94 C89 C88 116.4(5) . . ?
C94 C89 C90 120.7(5) . . ?
O6 C90 C89 122.6(5) . . ?
O6 C90 C91 120.8(5) . . ?
C89 C90 C91 116.5(5) . . ?
C90 C91 C95 119.2(5) . . ?
C92 C91 C90 118.6(5) . . ?
C92 C91 C95 122.2(5) . . ?
C91 C92 H92 117.4 . . ?
C91 C92 C93 125.1(6) . . ?
C93 C92 H92 117.4 . . ?
C92 C93 C99 120.9(12) . . ?
C92 C93 C99A 118.7(6) . . ?
C94 C93 C92 117.0(6) . . ?
C94 C93 C99 121.6(12) . . ?
C94 C93 C99A 124.3(6) . . ?
C89 C94 H94 119.0 . . ?
C93 C94 C89 121.9(6) . . ?
C93 C94 H94 119.0 . . ?
C96 C95 C91 110.6(5) . . ?
C97 C95 C91 110.0(5) . . ?
C97 C95 C96 108.7(6) . . ?
C97 C95 C98 108.7(6) . . ?
C98 C95 C91 111.2(5) . . ?
C98 C95 C96 107.6(5) . . ?
C95 C96 H96A 109.5 . . ?
C95 C96 H96B 109.5 . . ?
C95 C96 H96C 109.5 . . ?
H96A C96 H96B 109.5 . . ?
H96A C96 H96C 109.5 . . ?
H96B C96 H96C 109.5 . . ?
C95 C97 H97A 109.5 . . ?
C95 C97 H97B 109.5 . . ?
C95 C97 H97C 109.5 . . ?
H97A C97 H97B 109.5 . . ?
H97A C97 H97C 109.5 . . ?
H97B C97 H97C 109.5 . . ?
C95 C98 H98A 109.5 . . ?
C95 C98 H98B 109.5 . . ?
C95 C98 H98C 109.5 . . ?
H98A C98 H98B 109.5 . . ?
H98A C98 H98C 109.5 . . ?
H98B C98 H98C 109.5 . . ?
C100 C99 C93 113(3) . . ?
C100 C99 C101 112(2) . . ?
C100 C99 C102 109(2) . . ?
C101 C99 C93 107(2) . . ?
C101 C99 C102 112(2) . . ?
C102 C99 C93 105(2) . . ?
C99 C100 H10A 109.6 . . ?
C99 C100 H10B 109.4 . . ?
C99 C100 H10C 109.5 . . ?
H10A C100 H10B 109.5 . . ?
H10A C100 H10C 109.5 . . ?
H10B C100 H10C 109.5 . . ?
C99 C101 H10D 109.4 . . ?
C99 C101 H10E 109.4 . . ?
C99 C101 H10F 109.6 . . ?
H10D C101 H10E 109.5 . . ?
H10D C101 H10F 109.5 . . ?
H10E C101 H10F 109.5 . . ?
C99 C102 H10G 109.6 . . ?
C99 C102 H10H 109.4 . . ?
C99 C102 H10I 109.5 . . ?
H10G C102 H10H 109.5 . . ?
H10G C102 H10I 109.5 . . ?
H10H C102 H10I 109.5 . . ?
C93 C99A C402 109.9(7) . . ?
C400 C99A C93 110.1(8) . . ?
C400 C99A C401 109.4(9) . . ?
C400 C99A C402 107.5(8) . . ?
C401 C99A C93 111.7(7) . . ?
C401 C99A C402 108.0(9) . . ?
C99A C400 H40A 109.5 . . ?
C99A C400 H40B 109.4 . . ?
C99A C400 H40C 109.5 . . ?
H40A C400 H40B 109.5 . . ?
H40A C400 H40C 109.5 . . ?
H40B C400 H40C 109.5 . . ?
C99A C401 H40D 109.4 . . ?
C99A C401 H40E 109.4 . . ?
C99A C401 H40F 109.5 . . ?
H40D C401 H40E 109.5 . . ?
H40D C401 H40F 109.5 . . ?
H40E C401 H40F 109.5 . . ?
C99A C402 H40G 109.5 . . ?
C99A C402 H40H 109.4 . . ?
C99A C402 H40I 109.5 . . ?
H40G C402 H40H 109.5 . . ?
H40G C402 H40I 109.5 . . ?
H40H C402 H40I 109.5 . . ?
N7 C103 H103 116.8 . . ?
N7 C103 C104 126.5(5) . . ?
C104 C103 H103 116.8 . . ?
C105 C104 C103 123.8(5) . . ?
C109 C104 C103 116.2(5) . . ?
C109 C104 C105 120.0(5) . . ?
O7 C105 C104 123.4(5) . . ?
O7 C105 C106 118.6(5) . . ?
C104 C105 C106 118.0(5) . . ?
C105 C106 C110 119.0(5) . . ?
C107 C106 C105 118.3(5) . . ?
C107 C106 C110 122.7(5) . . ?
C106 C107 H107 118.2 . . ?
C106 C107 C108 123.5(6) . . ?
C108 C107 H107 118.2 . . ?
C107 C108 C114 119.6(5) . . ?
C109 C108 C107 117.6(6) . . ?
C109 C108 C114 122.8(5) . . ?
C104 C109 H109 118.7 . . ?
C108 C109 C104 122.5(5) . . ?
C108 C109 H109 118.7 . . ?
C106 C110 C111 109.6(6) . . ?
C106 C110 C113 111.9(6) . . ?
C111 C110 C113 106.4(7) . . ?
C112 C110 C106 110.8(7) . . ?
C112 C110 C111 110.5(7) . . ?
C112 C110 C113 107.5(6) . . ?
C110 C111 H11A 109.5 . . ?
C110 C111 H11B 109.5 . . ?
C110 C111 H11C 109.5 . . ?
H11A C111 H11B 109.5 . . ?
H11A C111 H11C 109.5 . . ?
H11B C111 H11C 109.5 . . ?
C110 C112 H11D 109.5 . . ?
C110 C112 H11E 109.5 . . ?
C110 C112 H11F 109.5 . . ?
H11D C112 H11E 109.5 . . ?
H11D C112 H11F 109.5 . . ?
H11E C112 H11F 109.5 . . ?
C110 C113 H11G 109.5 . . ?
C110 C113 H11H 109.5 . . ?
C110 C113 H11I 109.5 . . ?
H11G C113 H11H 109.5 . . ?
H11G C113 H11I 109.5 . . ?
H11H C113 H11I 109.5 . . ?
C108 C114 C116 109.3(5) . . ?
C115 C114 C108 111.8(5) . . ?
C115 C114 C116 108.0(6) . . ?
C115 C114 C117 108.7(6) . . ?
C117 C114 C108 110.3(6) . . ?
C117 C114 C116 108.7(6) . . ?
C114 C115 H11J 109.5 . . ?
C114 C115 H11K 109.5 . . ?
C114 C115 H11L 109.5 . . ?
H11J C115 H11K 109.5 . . ?
H11J C115 H11L 109.5 . . ?
H11K C115 H11L 109.5 . . ?
C114 C116 H11M 109.5 . . ?
C114 C116 H11N 109.5 . . ?
C114 C116 H11O 109.5 . . ?
H11M C116 H11N 109.5 . . ?
H11M C116 H11O 109.5 . . ?
H11N C116 H11O 109.5 . . ?
C114 C117 H11P 109.5 . . ?
C114 C117 H11Q 109.5 . . ?
C114 C117 H11R 109.5 . . ?
H11P C117 H11Q 109.5 . . ?
H11P C117 H11R 109.5 . . ?
H11Q C117 H11R 109.5 . . ?
N8 C118 H118 117.2 . . ?
N8 C118 C119 125.6(7) . . ?
C119 C118 H118 117.2 . . ?
C120 C119 C118 124.9(7) . . ?
C124 C119 C118 114.8(7) . . ?
C124 C119 C120 120.3(7) . . ?
O8 C120 C119 122.1(6) . . ?
O8 C120 C121 119.3(6) . . ?
C121 C120 C119 118.5(6) . . ?
C120 C121 C125 120.2(6) . . ?
C122 C121 C120 118.1(7) . . ?
C122 C121 C125 121.6(6) . . ?
C121 C122 H122 117.9 . . ?
C121 C122 C123 124.3(7) . . ?
C123 C122 H122 117.9 . . ?
C122 C123 C129 119.9(7) . . ?
C124 C123 C122 116.7(7) . . ?
C124 C123 C129 123.4(8) . . ?
C119 C124 H124 119.1 . . ?
C123 C124 C119 121.8(8) . . ?
C123 C124 H124 119.1 . . ?
C126 C125 C121 111.6(6) . . ?
C126 C125 C127 110.3(7) . . ?
C126 C125 C128 106.4(7) . . ?
C127 C125 C121 108.1(6) . . ?
C127 C125 C128 108.3(7) . . ?
C128 C125 C121 112.1(6) . . ?
C125 C126 H12A 109.5 . . ?
C125 C126 H12B 109.5 . . ?
C125 C126 H12C 109.5 . . ?
H12A C126 H12B 109.5 . . ?
H12A C126 H12C 109.5 . . ?
H12B C126 H12C 109.5 . . ?
C125 C127 H12D 109.5 . . ?
C125 C127 H12E 109.5 . . ?
C125 C127 H12F 109.5 . . ?
H12D C127 H12E 109.5 . . ?
H12D C127 H12F 109.5 . . ?
H12E C127 H12F 109.5 . . ?
C123 C129 C131 110.2(9) . . ?
C130 C129 C123 109.0(9) . . ?
C130 C129 C131 108.5(9) . . ?
C130 C129 C132 110.7(10) . . ?
C132 C129 C123 111.6(8) . . ?
C132 C129 C131 106.8(10) . . ?
C129 C130 H13A 109.5 . . ?
C129 C130 H13B 109.5 . . ?
C129 C130 H13C 109.5 . . ?
H13A C130 H13B 109.5 . . ?
H13A C130 H13C 109.5 . . ?
H13B C130 H13C 109.5 . . ?
C129 C131 H13D 109.5 . . ?
C129 C131 H13E 109.5 . . ?
C129 C131 H13F 109.5 . . ?
H13D C131 H13E 109.5 . . ?
H13D C131 H13F 109.5 . . ?
H13E C131 H13F 109.5 . . ?
C129 C132 H13G 109.5 . . ?
C129 C132 H13H 109.5 . . ?
C129 C132 H13I 109.5 . . ?
H13G C132 H13H 109.5 . . ?
H13G C132 H13I 109.5 . . ?
H13H C132 H13I 109.5 . . ?
N8 C418 H418 117.6 . . ?
N8 C418 C419 125(2) . . ?
C419 C418 H418 117.6 . . ?
C420 C419 C418 126.3(14) . . ?
C420 C419 C424 120.0 . . ?
C424 C419 C418 113.3(14) . . ?
O8 C420 C419 121.1(11) . . ?
O8 C420 C421 118.9(11) . . ?
C419 C420 C421 120.0 . . ?
C420 C421 C425 120.1(11) . . ?
C422 C421 C420 120.0 . . ?
C422 C421 C425 119.9(11) . . ?
C421 C422 H422 120.0 . . ?
C421 C422 C423 120.0 . . ?
C423 C422 H422 120.0 . . ?
C422 C423 C429 118.5(11) . . ?
C424 C423 C422 120.0 . . ?
C424 C423 C429 121.5(11) . . ?
C419 C424 H424 120.0 . . ?
C423 C424 C419 120.0 . . ?
C423 C424 H424 120.0 . . ?
C426 C425 C421 111.1(18) . . ?
C426 C425 C427 111(2) . . ?
C426 C425 C428 107.4(19) . . ?
C427 C425 C421 107.6(18) . . ?
C427 C425 C428 106.8(19) . . ?
C428 C425 C421 113.1(18) . . ?
C425 C426 H42A 109.5 . . ?
C425 C426 H42B 109.5 . . ?
C425 C426 H42C 109.5 . . ?
H42A C426 H42B 109.5 . . ?
H42A C426 H42C 109.5 . . ?
H42B C426 H42C 109.5 . . ?
C425 C427 H42D 109.5 . . ?
C425 C427 H42E 109.5 . . ?
C425 C427 H42F 109.5 . . ?
H42D C427 H42E 109.5 . . ?
H42D C427 H42F 109.5 . . ?
H42E C427 H42F 109.5 . . ?
C430 C429 C423 109.0(18) . . ?
C430 C429 C431 110(2) . . ?
C430 C429 C432 105.7(19) . . ?
C431 C429 C423 113.1(17) . . ?
C432 C429 C423 110.4(18) . . ?
C432 C429 C431 108(2) . . ?
C429 C430 H43A 109.5 . . ?
C429 C430 H43B 109.5 . . ?
C429 C430 H43C 109.5 . . ?
H43A C430 H43B 109.5 . . ?
H43A C430 H43C 109.5 . . ?
H43B C430 H43C 109.5 . . ?
C429 C431 H43D 109.5 . . ?
C429 C431 H43E 109.5 . . ?
C429 C431 H43F 109.5 . . ?
H43D C431 H43E 109.5 . . ?
H43D C431 H43F 109.5 . . ?
H43E C431 H43F 109.5 . . ?
C429 C432 H43G 109.5 . . ?
C429 C432 H43H 109.5 . . ?
C429 C432 H43I 109.5 . . ?
H43G C432 H43H 109.5 . . ?
H43G C432 H43I 109.5 . . ?
H43H C432 H43I 109.5 . . ?
N9 C133 C134 116.3(5) . . ?
C138 C133 N9 124.4(5) . . ?
C138 C133 C134 119.1(5) . . ?
N10 C134 C133 115.1(5) . . ?
C135 C134 N10 125.2(5) . . ?
C135 C134 C133 119.5(5) . . ?
C134 C135 H135 119.5 . . ?
C134 C135 C136 120.9(5) . . ?
C136 C135 H135 119.5 . . ?
C135 C136 N11 125.0(5) . . ?
C135 C136 C137 119.5(5) . . ?
C137 C136 N11 115.3(5) . . ?
N12 C137 C136 116.4(5) . . ?
C138 C137 N12 124.1(5) . . ?
C138 C137 C136 119.3(5) . . ?
C133 C138 H138 119.2 . . ?
C137 C138 C133 121.6(5) . . ?
C137 C138 H138 119.2 . . ?
N9 C139 H139 116.7 . . ?
N9 C139 C140 126.6(5) . . ?
C140 C139 H139 116.7 . . ?
C139 C140 C141 125.5(5) . . ?
C139 C140 C145 115.4(5) . . ?
C145 C140 C141 119.1(5) . . ?
O9 C141 C140 121.8(5) . . ?
O9 C141 C142 119.6(5) . . ?
C142 C141 C140 118.7(5) . . ?
C141 C142 C146 119.9(5) . . ?
C143 C142 C141 118.1(6) . . ?
C143 C142 C146 122.0(6) . . ?
C142 C143 H143 117.9 . . ?
C142 C143 C144 124.2(6) . . ?
C144 C143 H143 117.9 . . ?
C143 C144 C150 119.5(5) . . ?
C145 C144 C143 117.5(5) . . ?
C145 C144 C150 123.0(5) . . ?
C140 C145 H145 118.8 . . ?
C144 C145 C140 122.3(6) . . ?
C144 C145 H145 118.8 . . ?
C142 C146 C148 108.5(7) . . ?
C147 C146 C142 111.8(5) . . ?
C147 C146 C148 107.0(7) . . ?
C149 C146 C142 111.0(6) . . ?
C149 C146 C147 107.3(7) . . ?
C149 C146 C148 111.3(6) . . ?
C146 C147 H14A 109.5 . . ?
C146 C147 H14B 109.5 . . ?
C146 C147 H14C 109.5 . . ?
H14A C147 H14B 109.5 . . ?
H14A C147 H14C 109.5 . . ?
H14B C147 H14C 109.5 . . ?
C146 C148 H14D 109.5 . . ?
C146 C148 H14E 109.5 . . ?
C146 C148 H14F 109.5 . . ?
H14D C148 H14E 109.5 . . ?
H14D C148 H14F 109.5 . . ?
H14E C148 H14F 109.5 . . ?
C146 C149 H14G 109.5 . . ?
C146 C149 H14H 109.5 . . ?
C146 C149 H14I 109.5 . . ?
H14G C149 H14H 109.5 . . ?
H14G C149 H14I 109.5 . . ?
H14H C149 H14I 109.5 . . ?
C144 C150 C151 108.2(5) . . ?
C152 C150 C144 111.2(5) . . ?
C152 C150 C151 108.2(6) . . ?
C153 C150 C144 110.0(5) . . ?
C153 C150 C151 110.5(5) . . ?
C153 C150 C152 108.7(6) . . ?
C150 C151 H15D 109.5 . . ?
C150 C151 H15E 109.5 . . ?
C150 C151 H15F 109.5 . . ?
H15D C151 H15E 109.5 . . ?
H15D C151 H15F 109.5 . . ?
H15E C151 H15F 109.5 . . ?
C150 C152 H15G 109.5 . . ?
C150 C152 H15H 109.5 . . ?
C150 C152 H15I 109.5 . . ?
H15G C152 H15H 109.5 . . ?
H15G C152 H15I 109.5 . . ?
H15H C152 H15I 109.5 . . ?
C150 C153 H15J 109.5 . . ?
C150 C153 H15K 109.5 . . ?
C150 C153 H15L 109.5 . . ?
H15J C153 H15K 109.5 . . ?
H15J C153 H15L 109.5 . . ?
H15K C153 H15L 109.5 . . ?
N10 C154 H154 117.5 . . ?
N10 C154 C155 125.1(5) . . ?
C155 C154 H154 117.5 . . ?
C156 C155 C154 124.1(5) . . ?
C160 C155 C154 115.8(5) . . ?
C160 C155 C156 120.1(5) . . ?
O10 C156 C155 123.0(5) . . ?
O10 C156 C157 117.9(5) . . ?
C155 C156 C157 119.1(5) . . ?
C156 C157 C161 121.1(5) . . ?
C158 C157 C156 117.6(5) . . ?
C158 C157 C161 121.3(5) . . ?
C157 C158 H158 118.0 . . ?
C157 C158 C159 124.1(5) . . ?
C159 C158 H158 118.0 . . ?
C158 C159 C165 118.8(5) . . ?
C160 C159 C158 117.2(6) . . ?
C160 C159 C165 123.9(6) . . ?
C155 C160 H160 119.1 . . ?
C159 C160 C155 121.8(6) . . ?
C159 C160 H160 119.1 . . ?
C157 C161 C162 110.9(6) . . ?
C157 C161 C163 109.5(5) . . ?
C157 C161 C164 113.1(5) . . ?
C162 C161 C163 109.3(6) . . ?
C162 C161 C164 106.3(6) . . ?
C164 C161 C163 107.7(6) . . ?
C161 C162 H16D 109.5 . . ?
C161 C162 H16E 109.5 . . ?
C161 C162 H16F 109.5 . . ?
H16D C162 H16E 109.5 . . ?
H16D C162 H16F 109.5 . . ?
H16E C162 H16F 109.5 . . ?
C161 C163 H16G 109.5 . . ?
C161 C163 H16H 109.5 . . ?
C161 C163 H16I 109.5 . . ?
H16G C163 H16H 109.5 . . ?
H16G C163 H16I 109.5 . . ?
H16H C163 H16I 109.5 . . ?
C161 C164 H16J 109.5 . . ?
C161 C164 H16K 109.5 . . ?
C161 C164 H16L 109.5 . . ?
H16J C164 H16K 109.5 . . ?
H16J C164 H16L 109.5 . . ?
H16K C164 H16L 109.5 . . ?
C166 C165 C159 110.3(6) . . ?
C167 C165 C159 108.6(6) . . ?
C167 C165 C166 108.7(6) . . ?
C167 C165 C168 109.1(6) . . ?
C168 C165 C159 111.4(6) . . ?
C168 C165 C166 108.7(7) . . ?
C165 C166 H16M 109.5 . . ?
C165 C166 H16N 109.5 . . ?
C165 C166 H16O 109.5 . . ?
H16M C166 H16N 109.5 . . ?
H16M C166 H16O 109.5 . . ?
H16N C166 H16O 109.5 . . ?
C165 C167 H16P 109.5 . . ?
C165 C167 H16Q 109.5 . . ?
C165 C167 H16R 109.5 . . ?
H16P C167 H16Q 109.5 . . ?
H16P C167 H16R 109.5 . . ?
H16Q C167 H16R 109.5 . . ?
C165 C168 H16S 109.5 . . ?
C165 C168 H16T 109.5 . . ?
C165 C168 H16U 109.5 . . ?
H16S C168 H16T 109.5 . . ?
H16S C168 H16U 109.5 . . ?
H16T C168 H16U 109.5 . . ?
N11 C169 H169 117.0 . . ?
N11 C169 C170 126.0(5) . . ?
C170 C169 H169 117.0 . . ?
C169 C170 C171 124.0(6) . . ?
C175 C170 C169 115.3(5) . . ?
C175 C170 C171 120.7(5) . . ?
O11 C171 C170 123.5(5) . . ?
O11 C171 C172 119.5(6) . . ?
C170 C171 C172 117.0(6) . . ?
C171 C172 C176 120.3(6) . . ?
C173 C172 C171 118.7(6) . . ?
C173 C172 C176 120.9(6) . . ?
C172 C173 H173 117.7 . . ?
C172 C173 C174 124.6(6) . . ?
C174 C173 H173 117.7 . . ?
C173 C174 C180 119.2(6) . . ?
C175 C174 C173 116.4(6) . . ?
C175 C174 C180 124.4(6) . . ?
C170 C175 H175 118.7 . . ?
C174 C175 C170 122.6(6) . . ?
C174 C175 H175 118.7 . . ?
C172 C176 C179 109.9(5) . . ?
C177 C176 C172 112.4(6) . . ?
C177 C176 C178 108.8(6) . . ?
C177 C176 C179 107.7(6) . . ?
C178 C176 C172 110.5(6) . . ?
C178 C176 C179 107.3(6) . . ?
C176 C177 H17D 109.5 . . ?
C176 C177 H17E 109.5 . . ?
C176 C177 H17F 109.5 . . ?
H17D C177 H17E 109.5 . . ?
H17D C177 H17F 109.5 . . ?
H17E C177 H17F 109.5 . . ?
C176 C178 H17G 109.5 . . ?
C176 C178 H17H 109.5 . . ?
C176 C178 H17I 109.5 . . ?
H17G C178 H17H 109.5 . . ?
H17G C178 H17I 109.5 . . ?
H17H C178 H17I 109.5 . . ?
C176 C179 H17J 109.5 . . ?
C176 C179 H17K 109.5 . . ?
C176 C179 H17L 109.5 . . ?
H17J C179 H17K 109.5 . . ?
H17J C179 H17L 109.5 . . ?
H17K C179 H17L 109.5 . . ?
C174 C180 C181 111.7(6) . . ?
C174 C180 C182 108.5(6) . . ?
C174 C180 C183 110.6(7) . . ?
C181 C180 C183 108.3(7) . . ?
C182 C180 C181 107.9(8) . . ?
C182 C180 C183 109.8(7) . . ?
C180 C181 H18A 109.5 . . ?
C180 C181 H18B 109.5 . . ?
C180 C181 H18C 109.5 . . ?
H18A C181 H18B 109.5 . . ?
H18A C181 H18C 109.5 . . ?
H18B C181 H18C 109.5 . . ?
C180 C182 H18D 109.5 . . ?
C180 C182 H18E 109.5 . . ?
C180 C182 H18F 109.5 . . ?
H18D C182 H18E 109.5 . . ?
H18D C182 H18F 109.5 . . ?
H18E C182 H18F 109.5 . . ?
C180 C183 H18G 109.5 . . ?
C180 C183 H18H 109.5 . . ?
C180 C183 H18I 109.5 . . ?
H18G C183 H18H 109.5 . . ?
H18G C183 H18I 109.5 . . ?
H18H C183 H18I 109.5 . . ?
N12 C184 H184 117.1 . . ?
N12 C184 C185 125.9(6) . . ?
C185 C184 H184 117.1 . . ?
C186 C185 C184 124.2(6) . . ?
C190 C185 C184 115.5(6) . . ?
C190 C185 C186 120.4(6) . . ?
O12 C186 C185 122.7(5) . . ?
O12 C186 C187 120.4(6) . . ?
C185 C186 C187 116.9(6) . . ?
C186 C187 C191 119.2(7) . . ?
C188 C187 C186 119.1(7) . . ?
C188 C187 C191 121.7(7) . . ?
C187 C188 H188 117.5 . . ?
C187 C188 C189 125.0(7) . . ?
C189 C188 H188 117.5 . . ?
C188 C189 C195 111.7(10) . . ?
C188 C189 C495 128.0(9) . . ?
C190 C189 C188 116.1(8) . . ?
C190 C189 C195 129.6(11) . . ?
C190 C189 C495 114.5(10) . . ?
C185 C190 H190 119.0 . . ?
C189 C190 C185 122.0(8) . . ?
C189 C190 H190 119.0 . . ?
C187 C191 C194 110.7(7) . . ?
C192 C191 C187 111.4(6) . . ?
C192 C191 C193 109.8(7) . . ?
C192 C191 C194 108.5(7) . . ?
C193 C191 C187 109.0(7) . . ?
C193 C191 C194 107.2(6) . . ?
C191 C192 H19D 109.5 . . ?
C191 C192 H19E 109.5 . . ?
C191 C192 H19F 109.5 . . ?
H19D C192 H19E 109.5 . . ?
H19D C192 H19F 109.5 . . ?
H19E C192 H19F 109.5 . . ?
C191 C193 H19G 109.5 . . ?
C191 C193 H19H 109.5 . . ?
C191 C193 H19I 109.5 . . ?
H19G C193 H19H 109.5 . . ?
H19G C193 H19I 109.5 . . ?
H19H C193 H19I 109.5 . . ?
C191 C194 H19J 109.5 . . ?
C191 C194 H19K 109.5 . . ?
C191 C194 H19L 109.5 . . ?
H19J C194 H19K 109.5 . . ?
H19J C194 H19L 109.5 . . ?
H19K C194 H19L 109.5 . . ?
C189 C195 C198 102.5(13) . . ?
C196 C195 C189 94.9(18) . . ?
C196 C195 C198 100.9(17) . . ?
C197 C195 C189 124.4(19) . . ?
C197 C195 C196 118.8(19) . . ?
C197 C195 C198 111.6(19) . . ?
C195 C196 H19M 109.5 . . ?
C195 C196 H19N 109.5 . . ?
C195 C196 H19O 109.5 . . ?
H19M C196 H19N 109.5 . . ?
H19M C196 H19O 109.5 . . ?
H19N C196 H19O 109.5 . . ?
C195 C197 H19P 109.5 . . ?
C195 C197 H19Q 109.5 . . ?
C195 C197 H19R 109.5 . . ?
H19P C197 H19Q 109.5 . . ?
H19P C197 H19R 109.5 . . ?
H19Q C197 H19R 109.5 . . ?
C195 C198 H19S 109.5 . . ?
C195 C198 H19T 109.5 . . ?
C195 C198 H19U 109.5 . . ?
H19S C198 H19T 109.5 . . ?
H19S C198 H19U 109.5 . . ?
H19T C198 H19U 109.5 . . ?
C189 C495 C498 100.6(14) . . ?
C496 C495 C189 105.2(14) . . ?
C496 C495 C498 99.5(15) . . ?
C497 C495 C189 121.4(14) . . ?
C497 C495 C496 124.7(17) . . ?
C497 C495 C498 99.4(16) . . ?
C495 C496 H49G 109.5 . . ?
C495 C496 H49H 109.5 . . ?
C495 C496 H49I 109.5 . . ?
H49G C496 H49H 109.5 . . ?
H49G C496 H49I 109.5 . . ?
H49H C496 H49I 109.5 . . ?
C495 C497 H49J 109.5 . . ?
C495 C497 H49K 109.5 . . ?
C495 C497 H49L 109.5 . . ?
H49J C497 H49K 109.5 . . ?
H49J C497 H49L 109.5 . . ?
H49K C497 H49L 109.5 . . ?
C495 C498 H49M 109.5 . . ?
C495 C498 H49N 109.5 . . ?
C495 C498 H49O 109.5 . . ?
H49M C498 H49N 109.5 . . ?
H49M C498 H49O 109.5 . . ?
H49N C498 H49O 109.5 . . ?
C200 C199 C204 119.9(5) . . ?
C200 C199 C205 120.8(5) . . ?
C204 C199 C205 119.2(5) . . ?
C199 C200 H200 119.8 . . ?
C199 C200 C201 120.4(5) . . ?
C201 C200 H200 119.8 . . ?
C200 C201 C210 121.8(5) . . ?
C202 C201 C200 117.9(5) . . ?
C202 C201 C210 120.3(5) . . ?
C201 C202 H202 118.7 . . ?
C203 C202 C201 122.5(5) . . ?
C203 C202 H202 118.7 . . ?
C202 C203 C204 118.8(5) . . ?
C202 C203 C215 120.2(5) . . ?
C204 C203 C215 121.1(5) . . ?
C199 C204 H204 119.8 . . ?
C203 C204 C199 120.4(5) . . ?
C203 C204 H204 119.8 . . ?
C206 C205 C199 121.7(5) . . ?
C209 C205 C199 121.1(5) . . ?
C209 C205 C206 117.1(5) . . ?
C205 C206 H206 119.8 . . ?
C207 C206 C205 120.3(6) . . ?
C207 C206 H206 119.8 . . ?
N13 C207 C206 122.1(6) . . ?
N13 C207 H207 118.9 . . ?
C206 C207 H207 118.9 . . ?
N13 C208 H208 118.3 . . ?
N13 C208 C209 123.5(6) . . ?
C209 C208 H208 118.3 . . ?
C205 C209 C208 119.3(6) . . ?
C205 C209 H209 120.3 . . ?
C208 C209 H209 120.3 . . ?
C211 C210 C201 122.0(6) . . ?
C214 C210 C201 123.7(6) . . ?
C214 C210 C211 114.0(7) . . ?
C411 C210 C201 120.2(8) . . ?
C411 C210 C414 119.4(9) . . ?
C414 C210 C201 120.4(7) . . ?
C210 C211 H211 118.8 . . ?
C212 C211 C210 122.3(9) . . ?
C212 C211 H211 118.8 . . ?
N14 C212 C211 120.6(9) . . ?
N14 C212 H212 119.7 . . ?
C211 C212 H212 119.7 . . ?
N14 C213 H213 117.7 . . ?
N14 C213 C214 124.7(9) . . ?
C214 C213 H213 117.7 . . ?
C210 C214 H214 120.1 . . ?
C213 C214 C210 119.8(9) . . ?
C213 C214 H214 120.1 . . ?
C210 C411 H411 121.7 . . ?
C210 C411 C412 116.5(14) . . ?
C412 C411 H411 121.7 . . ?
N14 C412 C411 130.8(15) . . ?
N14 C412 H412 114.6 . . ?
C411 C412 H412 114.6 . . ?
N14 C413 H413 119.3 . . ?
C414 C413 N14 121.4(12) . . ?
C414 C413 H413 119.3 . . ?
C210 C414 H414 120.1 . . ?
C413 C414 C210 119.8(12) . . ?
C413 C414 H414 120.1 . . ?
C216 C215 C203 121.5(5) . . ?
C219 C215 C203 121.1(5) . . ?
C219 C215 C216 117.4(6) . . ?
C215 C216 H216 120.3 . . ?
C215 C216 C217 119.3(6) . . ?
C217 C216 H216 120.3 . . ?
N15 C217 C216 123.1(6) . . ?
N15 C217 H217 118.4 . . ?
C216 C217 H217 118.4 . . ?
N15 C218 H218 118.8 . . ?
N15 C218 C219 122.4(6) . . ?
C219 C218 H218 118.8 . . ?
C215 C219 C218 120.5(6) . . ?
C215 C219 H219 119.8 . . ?
C218 C219 H219 119.8 . . ?
C221 C220 C225 117.7(5) . . ?
C221 C220 C226 120.8(5) . . ?
C225 C220 C226 121.5(5) . . ?
C220 C221 H221 119.0 . . ?
C220 C221 C222 122.0(6) . . ?
C222 C221 H221 119.0 . . ?
C221 C222 C231 119.1(5) . . ?
C223 C222 C221 119.1(5) . . ?
C223 C222 C231 121.9(5) . . ?
C222 C223 H223 119.9 . . ?
C224 C223 C222 120.1(5) . . ?
C224 C223 H223 119.9 . . ?
C223 C224 C225 120.0(6) . . ?
C223 C224 C236 119.8(5) . . ?
C225 C224 C236 120.1(5) . . ?
C220 C225 H225 119.4 . . ?
C224 C225 C220 121.1(6) . . ?
C224 C225 H225 119.4 . . ?
C227 C226 C220 121.8(6) . . ?
C230 C226 C220 121.2(6) . . ?
C230 C226 C227 117.0(6) . . ?
C226 C227 H227 120.1 . . ?
C226 C227 C228 119.8(7) . . ?
C228 C227 H227 120.1 . . ?
N16 C228 C227 123.5(7) . . ?
N16 C228 H228 118.3 . . ?
C227 C228 H228 118.3 . . ?
N16 C229 H229 118.6 . . ?
N16 C229 C230 122.9(6) . . ?
C230 C229 H229 118.6 . . ?
C226 C230 C229 120.0(7) . . ?
C226 C230 H230 120.0 . . ?
C229 C230 H230 120.0 . . ?
C232 C231 C222 121.5(5) . . ?
C235 C231 C222 121.9(5) . . ?
C235 C231 C232 116.5(5) . . ?
C231 C232 H232 120.1 . . ?
C233 C232 C231 119.9(6) . . ?
C233 C232 H232 120.1 . . ?
N17 C233 C232 123.5(6) . . ?
N17 C233 H233 118.3 . . ?
C232 C233 H233 118.3 . . ?
N17 C234 H234 118.3 . . ?
N17 C234 C235 123.4(6) . . ?
C235 C234 H234 118.3 . . ?
C231 C235 H235 120.2 . . ?
C234 C235 C231 119.7(6) . . ?
C234 C235 H235 120.2 . . ?
C237 C236 C224 121.1(5) . . ?
C237 C236 C240 118.7(6) . . ?
C240 C236 C224 120.2(5) . . ?
C236 C237 H237 120.5 . . ?
C236 C237 C238 119.0(6) . . ?
C238 C237 H237 120.5 . . ?
N18 C238 C237 122.3(6) . . ?
N18 C238 H238 118.9 . . ?
C237 C238 H238 118.9 . . ?
N18 C239 H239 118.6 . . ?
N18 C239 C240 122.9(6) . . ?
C240 C239 H239 118.6 . . ?
C236 C240 H240 120.7 . . ?
C239 C240 C236 118.7(6) . . ?
C239 C240 H240 120.7 . . ?
N301 C301 C302 176.0(14) . . ?
C301 C302 H30D 109.4 . . ?
C301 C302 H30E 109.9 . . ?
C301 C302 H30F 109.1 . . ?
H30D C302 H30E 109.5 . . ?
H30D C302 H30F 109.5 . . ?
H30E C302 H30F 109.5 . . ?
N302 C303 C304 177.2(14) . . ?
C303 C304 H30G 109.8 . . ?
C303 C304 H30H 109.7 . . ?
C303 C304 H30I 108.9 . . ?
H30G C304 H30H 109.5 . . ?
H30G C304 H30I 109.5 . . ?
H30H C304 H30I 109.5 . . ?
N303 C305 C306 177.6(11) . . ?
C305 C306 H30J 109.7 . . ?
C305 C306 H30K 109.4 . . ?
C305 C306 H30L 109.4 . . ?
H30J C306 H30K 109.5 . . ?
H30J C306 H30L 109.5 . . ?
H30K C306 H30L 109.5 . . ?
N304 C307 C308 177.8(18) . . ?
C307 C308 H30M 109.6 . . ?
C307 C308 H30N 109.4 . . ?
C307 C308 H30O 109.4 . . ?
H30M C308 H30N 109.5 . . ?
H30M C308 H30O 109.5 . . ?
H30N C308 H30O 109.5 . . ?
N305 C309 C310 171.5(17) . . ?
C309 C310 H31D 109.3 . . ?
C309 C310 H31E 109.6 . . ?
C309 C310 H31F 109.5 . . ?
H31D C310 H31E 109.5 . . ?
H31D C310 H31F 109.5 . . ?
H31E C310 H31F 109.5 . . ?
N306 C311 C312 174.5(15) . . ?
C311 C312 H31G 109.9 . . ?
C311 C312 H31H 108.9 . . ?
C311 C312 H31I 109.6 . . ?
H31G C312 H31H 109.5 . . ?
H31G C312 H31I 109.5 . . ?
H31H C312 H31I 109.5 . . ?
N307 C313 C314 179.7(13) . . ?
C313 C314 H31J 109.4 . . ?
C313 C314 H31K 109.6 . . ?
C313 C314 H31L 109.4 . . ?
H31J C314 H31K 109.5 . . ?
H31J C314 H31L 109.5 . . ?
H31K C314 H31L 109.5 . . ?
N308 C315 C316 178.3(11) . . ?
C315 C316 H31M 109.4 . . ?
C315 C316 H31N 109.7 . . ?
C315 C316 H31O 109.4 . . ?
H31M C316 H31N 109.5 . . ?
H31M C316 H31O 109.5 . . ?
H31N C316 H31O 109.5 . . ?
N309 C317 C318 178.1(11) . . ?
C317 C318 H31P 109.5 . . ?
C317 C318 H31Q 109.3 . . ?
C317 C318 H31R 109.6 . . ?
H31P C318 H31Q 109.5 . . ?
H31P C318 H31R 109.5 . . ?
H31Q C318 H31R 109.5 . . ?
N310 C319 C320 179.5(19) . . ?
C319 C320 H32D 109.4 . . ?
C319 C320 H32E 109.4 . . ?
C319 C320 H32F 109.6 . . ?
H32D C320 H32E 109.5 . . ?
H32D C320 H32F 109.5 . . ?
H32E C320 H32F 109.5 . . ?
N311 C321 C322 179.2(12) . . ?
C321 C322 H32G 109.3 . . ?
C321 C322 H32H 109.4 . . ?
C321 C322 H32I 109.8 . . ?
H32G C322 H32H 109.5 . . ?
H32G C322 H32I 109.5 . . ?
H32H C322 H32I 109.5 . . ?
N312 C323 C324 168(3) . . ?
C323 C324 H32J 109.1 . . ?
C323 C324 H32K 110.3 . . ?
C323 C324 H32L 109.1 . . ?
H32J C324 H32K 109.5 . . ?
H32J C324 H32L 109.5 . . ?
H32K C324 H32L 109.5 . . ?
C326 C325 N313 172(2) . . ?
C325 C326 H32M 109.7 . . ?
C325 C326 H32N 110.1 . . ?
C325 C326 H32O 108.6 . . ?
H32M C326 H32N 109.5 . . ?
H32M C326 H32O 109.5 . . ?
H32N C326 H32O 109.5 . . ?
N314 C327 C328 180(2) . . ?
C327 C328 H32P 109.2 . . ?
C327 C328 H32Q 109.7 . . ?
C327 C328 H32R 109.5 . . ?
H32P C328 H32Q 109.5 . . ?
H32P C328 H32R 109.5 . . ?
H32Q C328 H32R 109.5 . . ?
N315 C329 C330 164(2) . . ?
C329 C330 H33A 110.6 . . ?
C329 C330 H33B 109.4 . . ?
C329 C330 H33C 108.4 . . ?
H33A C330 H33B 109.5 . . ?
H33A C330 H33C 109.5 . . ?
H33B C330 H33C 109.5 . . ?
N316 C331 C332 169.0(16) . . ?
C331 C332 H33D 109.2 . . ?
C331 C332 H33E 109.4 . . ?
C331 C332 H33F 109.8 . . ?
H33D C332 H33E 109.5 . . ?
H33D C332 H33F 109.5 . . ?
H33E C332 H33F 109.5 . . ?
N317 C333 C334 176(2) . . ?
C333 C334 H33G 109.5 . . ?
C333 C334 H33H 109.5 . . ?
C333 C334 H33I 109.5 . . ?
H33G C334 H33H 109.5 . . ?
H33G C334 H33I 109.5 . . ?
H33H C334 H33I 109.5 . . ?
N318 C335 C336 173.0(17) . . ?
C335 C336 H33J 109.5 . . ?
C335 C336 H33K 109.6 . . ?
C335 C336 H33L 109.3 . . ?
H33J C336 H33K 109.5 . . ?
H33J C336 H33L 109.5 . . ?
H33K C336 H33L 109.5 . . ?
N319 C337 C338 173.1(19) . . ?
C337 C338 H33M 110.4 . . ?
C337 C338 H33N 108.6 . . ?
C337 C338 H33O 109.4 . . ?
H33M C338 H33N 109.5 . . ?
H33M C338 H33O 109.5 . . ?
H33N C338 H33O 109.5 . . ?
N320 C339 C340 176.2(17) . . ?
C339 C340 H34D 108.7 . . ?
C339 C340 H34E 109.9 . . ?
C339 C340 H34F 109.8 . . ?
H34D C340 H34E 109.5 . . ?
H34D C340 H34F 109.5 . . ?
H34E C340 H34F 109.5 . . ?
N321 C341 C342 169(2) . . ?
C341 C342 H34G 109.7 . . ?
C341 C342 H34H 109.0 . . ?
C341 C342 H34I 109.7 . . ?
H34G C342 H34H 109.5 . . ?
H34G C342 H34I 109.5 . . ?
H34H C342 H34I 109.5 . . ?
N322 C343 C344 175.1(16) . . ?
C343 C344 H34J 109.8 . . ?
C343 C344 H34K 109.4 . . ?
C343 C344 H34L 109.2 . . ?
H34J C344 H34K 109.5 . . ?
H34J C344 H34L 109.5 . . ?
H34K C344 H34L 109.5 . . ?
N323 C345 C346 172(2) . . ?
C345 C346 H34M 109.3 . . ?
C345 C346 H34N 109.4 . . ?
C345 C346 H34O 109.8 . . ?
H34M C346 H34N 109.5 . . ?
H34M C346 H34O 109.5 . . ?
H34N C346 H34O 109.5 . . ?
N324 C347 C348 177(2) . . ?
C347 C348 H34P 109.3 . . ?
C347 C348 H34Q 110.0 . . ?
C347 C348 H34R 109.1 . . ?
H34P C348 H34Q 109.5 . . ?
H34P C348 H34R 109.5 . . ?
H34Q C348 H34R 109.5 . . ?
N325 C349 C350 169(2) . . ?
C349 C350 H35D 110.1 . . ?
C349 C350 H35E 107.9 . . ?
C349 C350 H35F 110.4 . . ?
H35D C350 H35E 109.5 . . ?
H35D C350 H35F 109.5 . . ?
H35E C350 H35F 109.5 . . ?
C352 C351 N326 151(2) . . ?
C351 C352 H35G 109.5 . . ?
C351 C352 H35H 109.1 . . ?
C351 C352 H35I 109.8 . . ?
H35G C352 H35H 109.5 . . ?
H35G C352 H35I 109.5 . . ?
H35H C352 H35I 109.5 . . ?
H50G C501 H50H 108.5 . . ?
Cl51 C501 H50G 110.2 . . ?
Cl51 C501 H50H 110.2 . . ?
Cl52 C501 H50G 110.2 . . ?
Cl52 C501 H50H 110.2 . . ?
Cl52 C501 Cl51 107.6(9) . . ?
H50I C502 H50J 110.8 . . ?
Cl53 C502 H50I 113.6 . . ?
Cl53 C502 H50J 113.6 . . ?
Cl54 C502 H50I 113.6 . . ?
Cl54 C502 H50J 113.6 . . ?
Cl54 C502 Cl53 90.4(14) . . ?
H50K C503 H50L 107.3 . . ?
Cl55 C503 H50K 108.1 . . ?
Cl55 C503 H50L 108.1 . . ?
Cl56 C503 H50K 108.1 . . ?
Cl56 C503 H50L 108.1 . . ?
Cl56 C503 Cl55 116.6(11) . . ?
H50M C504 H50N 106.6 . . ?
Cl57 C504 H50M 106.7 . . ?
Cl57 C504 H50N 106.7 . . ?
Cl58 C504 H50M 106.7 . . ?
Cl58 C504 H50N 106.7 . . ?
Cl58 C504 Cl57 122.7(14) . . ?
H50O C505 H50P 105.9 . . ?
Cl59 C505 H50O 105.2 . . ?
Cl59 C505 H50P 105.2 . . ?
Cl59 C505 Cl60 128(2) . . ?
Cl60 C505 H50O 105.2 . . ?
Cl60 C505 H50P 105.2 . . ?

loop_
_geom_bond_atom_site_label_1
_geom_bond_atom_site_label_2
_geom_bond_distance
_geom_bond_site_symmetry_2
_geom_bond_publ_flag
Zn1 O1 1.972(4) . ?
Zn1 O2 1.949(4) . ?
Zn1 N1 2.098(5) . ?
Zn1 N2 2.097(5) . ?
Zn1 N13 2.111(5) . ?
Zn2 O3 1.931(4) . ?
Zn2 O4 1.985(4) . ?
Zn2 N3 2.095(5) . ?
Zn2 N4 2.065(5) . ?
Zn2 N16 2.077(5) . ?
Zn3 O5 1.969(4) . ?
Zn3 O6 1.981(4) . ?
Zn3 N5 2.110(5) . ?
Zn3 N6 2.083(4) . ?
Zn3 N14 2.135(5) . ?
Zn4 O7 1.950(4) . ?
Zn4 O8 1.943(4) . ?
Zn4 N7 2.059(5) . ?
Zn4 N8 2.119(5) . ?
Zn4 N17 2.099(5) . ?
Zn5 O9 1.966(4) . ?
Zn5 O10 1.934(4) . ?
Zn5 N9 2.072(5) . ?
Zn5 N10 2.110(5) . ?
Zn5 N15 2.114(5) . ?
Zn6 O11 1.955(4) . ?
Zn6 O12 1.970(4) . ?
Zn6 N11 2.083(5) . ?
Zn6 N12 2.077(5) . ?
Zn6 N18 2.089(5) . ?
O1 C9 1.295(7) . ?
O2 C24 1.321(7) . ?
O3 C39 1.301(7) . ?
O4 C54 1.275(7) . ?
O5 C75 1.282(7) . ?
O6 C90 1.294(7) . ?
O7 C105 1.305(7) . ?
O8 C120 1.287(8) . ?
O8 C420 1.363(12) . ?
O9 C141 1.299(7) . ?
O10 C156 1.300(7) . ?
O11 C171 1.284(8) . ?
O12 C186 1.303(8) . ?
N1 C1 1.408(7) . ?
N1 C7 1.306(8) . ?
N2 C2 1.405(7) . ?
N2 C22 1.318(8) . ?
N3 C4 1.418(7) . ?
N3 C37 1.313(7) . ?
N4 C5 1.391(7) . ?
N4 C52 1.302(8) . ?
N5 C67 1.412(7) . ?
N5 C73 1.305(8) . ?
N6 C68 1.416(7) . ?
N6 C88 1.292(8) . ?
N7 C70 1.407(7) . ?
N7 C103 1.297(7) . ?
N8 C71 1.409(7) . ?
N8 C118 1.288(9) . ?
N8 C418 1.42(3) . ?
N9 C133 1.403(7) . ?
N9 C139 1.307(7) . ?
N10 C134 1.410(7) . ?
N10 C154 1.286(7) . ?
N11 C136 1.421(7) . ?
N11 C169 1.299(7) . ?
N12 C137 1.404(7) . ?
N12 C184 1.307(7) . ?
N13 C207 1.344(8) . ?
N13 C208 1.330(8) . ?
N14 C212 1.347(12) . ?
N14 C213 1.302(11) . ?
N14 C412 1.279(18) . ?
N14 C413 1.447(15) . ?
N15 C217 1.342(8) . ?
N15 C218 1.340(8) . ?
N16 C228 1.317(9) . ?
N16 C229 1.313(9) . ?
N17 C233 1.319(8) . ?
N17 C234 1.337(8) . ?
N18 C238 1.333(8) . ?
N18 C239 1.327(8) . ?
C1 C2 1.419(8) . ?
C1 C6 1.403(8) . ?
C2 C3 1.399(8) . ?
C3 H3 0.9500 . ?
C3 C4 1.380(8) . ?
C4 C5 1.427(8) . ?
C5 C6 1.389(8) . ?
C6 H6 0.9500 . ?
C7 H7 0.9500 . ?
C7 C8 1.424(8) . ?
C8 C9 1.434(9) . ?
C8 C13 1.412(9) . ?
C9 C10 1.447(8) . ?
C10 C11 1.385(9) . ?
C10 C14 1.531(9) . ?
C11 H11 0.9500 . ?
C11 C12 1.419(9) . ?
C12 C13 1.378(9) . ?
C12 C18 1.528(10) . ?
C13 H13 0.9500 . ?
C14 C15 1.519(9) . ?
C14 C16 1.548(9) . ?
C14 C17 1.553(10) . ?
C15 H15A 0.9800 . ?
C15 H15B 0.9800 . ?
C15 H15C 0.9800 . ?
C16 H16A 0.9800 . ?
C16 H16B 0.9800 . ?
C16 H16C 0.9800 . ?
C17 H17A 0.9800 . ?
C17 H17B 0.9800 . ?
C17 H17C 0.9800 . ?
C18 C19 1.504(11) . ?
C18 C20 1.526(12) . ?
C18 C21 1.553(12) . ?
C19 H19A 0.9800 . ?
C19 H19B 0.9800 . ?
C19 H19C 0.9800 . ?
C20 H20A 0.9800 . ?
C20 H20B 0.9800 . ?
C20 H20C 0.9800 . ?
C21 H21A 0.9800 . ?
C21 H21B 0.9800 . ?
C21 H21C 0.9800 . ?
C22 H22 0.9500 . ?
C22 C23 1.421(8) . ?
C23 C24 1.424(8) . ?
C23 C28 1.425(8) . ?
C24 C25 1.443(8) . ?
C25 C26 1.385(9) . ?
C25 C29 1.517(9) . ?
C26 H26 0.9500 . ?
C26 C27 1.424(9) . ?
C27 C28 1.361(9) . ?
C27 C33 1.522(9) . ?
C28 H28 0.9500 . ?
C29 C30 1.531(9) . ?
C29 C31 1.542(9) . ?
C29 C32 1.533(9) . ?
C30 H30A 0.9800 . ?
C30 H30B 0.9800 . ?
C30 H30C 0.9800 . ?
C31 H31A 0.9800 . ?
C31 H31B 0.9800 . ?
C31 H31C 0.9800 . ?
C32 H32A 0.9800 . ?
C32 H32B 0.9800 . ?
C32 H32C 0.9800 . ?
C33 C34 1.524(10) . ?
C33 C35 1.528(9) . ?
C33 C36 1.541(10) . ?
C34 H34A 0.9800 . ?
C34 H34B 0.9800 . ?
C34 H34C 0.9800 . ?
C35 H35A 0.9800 . ?
C35 H35B 0.9800 . ?
C35 H35C 0.9800 . ?
C36 H36A 0.9800 . ?
C36 H36B 0.9800 . ?
C36 H36C 0.9800 . ?
C37 H37 0.9500 . ?
C37 C38 1.419(8) . ?
C38 C39 1.434(8) . ?
C38 C43 1.404(9) . ?
C39 C40 1.454(8) . ?
C40 C41 1.365(9) . ?
C40 C44 1.522(9) . ?
C41 H41 0.9500 . ?
C41 C42 1.412(9) . ?
C42 C43 1.372(9) . ?
C42 C48 1.605(16) . ?
C42 C48A 1.521(16) . ?
C43 H43 0.9500 . ?
C44 C45 1.547(11) . ?
C44 C46 1.537(10) . ?
C44 C47 1.537(10) . ?
C45 H45A 0.9800 . ?
C45 H45B 0.9800 . ?
C45 H45C 0.9800 . ?
C46 H46A 0.9800 . ?
C46 H46B 0.9800 . ?
C46 H46C 0.9800 . ?
C47 H47A 0.9800 . ?
C47 H47B 0.9800 . ?
C47 H47C 0.9800 . ?
C48 C49 1.524(14) . ?
C48 C50 1.503(17) . ?
C48 C51 1.505(17) . ?
C49 H49A 0.9800 . ?
C49 H49B 0.9800 . ?
C49 H49C 0.9800 . ?
C50 H50A 0.9800 . ?
C50 H50B 0.9800 . ?
C50 H50C 0.9800 . ?
C51 H51A 0.9800 . ?
C51 H51B 0.9800 . ?
C51 H51C 0.9800 . ?
C48A C49A 1.524(14) . ?
C48A C50A 1.511(16) . ?
C48A C51A 1.509(17) . ?
C49A H49D 0.9800 . ?
C49A H49E 0.9800 . ?
C49A H49F 0.9800 . ?
C50A H50D 0.9800 . ?
C50A H50E 0.9800 . ?
C50A H50F 0.9800 . ?
C51A H51D 0.9800 . ?
C51A H51E 0.9800 . ?
C51A H51F 0.9800 . ?
C52 H52 0.9500 . ?
C52 C53 1.434(8) . ?
C53 C54 1.429(9) . ?
C53 C58 1.408(9) . ?
C54 C55 1.456(9) . ?
C55 C56 1.367(10) . ?
C55 C59 1.556(9) . ?
C56 H56 0.9500 . ?
C56 C57 1.423(10) . ?
C57 C58 1.360(9) . ?
C57 C63 1.542(9) . ?
C58 H58 0.9500 . ?
C59 C60 1.525(11) . ?
C59 C61 1.505(10) . ?
C59 C62 1.539(10) . ?
C60 H60A 0.9800 . ?
C60 H60B 0.9800 . ?
C60 H60C 0.9800 . ?
C61 H61A 0.9800 . ?
C61 H61B 0.9800 . ?
C61 H61C 0.9800 . ?
C62 H62A 0.9800 . ?
C62 H62B 0.9800 . ?
C62 H62C 0.9800 . ?
C63 C64 1.524(11) . ?
C63 C65 1.541(11) . ?
C63 C66 1.531(11) . ?
C64 H64A 0.9800 . ?
C64 H64B 0.9800 . ?
C64 H64C 0.9800 . ?
C65 H65A 0.9800 . ?
C65 H65B 0.9800 . ?
C65 H65C 0.9800 . ?
C66 H66A 0.9800 . ?
C66 H66B 0.9800 . ?
C66 H66C 0.9800 . ?
C67 C68 1.415(8) . ?
C67 C72 1.387(8) . ?
C68 C69 1.397(7) . ?
C69 H69 0.9500 . ?
C69 C70 1.376(8) . ?
C70 C71 1.422(8) . ?
C71 C72 1.391(8) . ?
C72 H72 0.9500 . ?
C73 H73 0.9500 . ?
C73 C74 1.421(8) . ?
C74 C75 1.434(8) . ?
C74 C79 1.416(9) . ?
C75 C76 1.450(8) . ?
C76 C77 1.369(9) . ?
C76 C80 1.539(9) . ?
C77 H77 0.9500 . ?
C77 C78 1.423(9) . ?
C78 C79 1.372(8) . ?
C78 C84 1.534(9) . ?
C79 H79 0.9500 . ?
C80 C81 1.538(9) . ?
C80 C82 1.536(10) . ?
C80 C83 1.543(10) . ?
C81 H81A 0.9800 . ?
C81 H81B 0.9800 . ?
C81 H81C 0.9800 . ?
C82 H82A 0.9800 . ?
C82 H82B 0.9800 . ?
C82 H82C 0.9800 . ?
C83 H83A 0.9800 . ?
C83 H83B 0.9800 . ?
C83 H83C 0.9800 . ?
C84 C85 1.532(10) . ?
C84 C86 1.523(11) . ?
C84 C87 1.539(11) . ?
C85 H85A 0.9800 . ?
C85 H85B 0.9800 . ?
C85 H85C 0.9800 . ?
C86 H86A 0.9800 . ?
C86 H86B 0.9800 . ?
C86 H86C 0.9800 . ?
C87 H87A 0.9800 . ?
C87 H87B 0.9800 . ?
C87 H87C 0.9800 . ?
C88 H88 0.9500 . ?
C88 C89 1.426(8) . ?
C89 C90 1.447(8) . ?
C89 C94 1.421(8) . ?
C90 C91 1.451(8) . ?
C91 C92 1.369(9) . ?
C91 C95 1.536(8) . ?
C92 H92 0.9500 . ?
C92 C93 1.414(9) . ?
C93 C94 1.362(9) . ?
C93 C99 1.66(3) . ?
C93 C99A 1.545(12) . ?
C94 H94 0.9500 . ?
C95 C96 1.535(9) . ?
C95 C97 1.524(10) . ?
C95 C98 1.532(9) . ?
C96 H96A 0.9800 . ?
C96 H96B 0.9800 . ?
C96 H96C 0.9800 . ?
C97 H97A 0.9800 . ?
C97 H97B 0.9800 . ?
C97 H97C 0.9800 . ?
C98 H98A 0.9800 . ?
C98 H98B 0.9800 . ?
C98 H98C 0.9800 . ?
C99 C100 1.52(2) . ?
C99 C101 1.52(2) . ?
C99 C102 1.54(2) . ?
C100 H10A 0.9800 . ?
C100 H10B 0.9800 . ?
C100 H10C 0.9800 . ?
C101 H10D 0.9800 . ?
C101 H10E 0.9800 . ?
C101 H10F 0.9800 . ?
C102 H10G 0.9800 . ?
C102 H10H 0.9800 . ?
C102 H10I 0.9800 . ?
C99A C400 1.524(12) . ?
C99A C401 1.524(12) . ?
C99A C402 1.543(14) . ?
C400 H40A 0.9800 . ?
C400 H40B 0.9800 . ?
C400 H40C 0.9800 . ?
C401 H40D 0.9800 . ?
C401 H40E 0.9800 . ?
C401 H40F 0.9800 . ?
C402 H40G 0.9800 . ?
C402 H40H 0.9800 . ?
C402 H40I 0.9800 . ?
C103 H103 0.9500 . ?
C103 C104 1.436(8) . ?
C104 C105 1.418(8) . ?
C104 C109 1.401(8) . ?
C105 C106 1.440(8) . ?
C106 C107 1.378(9) . ?
C106 C110 1.523(9) . ?
C107 H107 0.9500 . ?
C107 C108 1.408(9) . ?
C108 C109 1.354(8) . ?
C108 C114 1.550(8) . ?
C109 H109 0.9500 . ?
C110 C111 1.537(12) . ?
C110 C112 1.502(12) . ?
C110 C113 1.544(9) . ?
C111 H11A 0.9800 . ?
C111 H11B 0.9800 . ?
C111 H11C 0.9800 . ?
C112 H11D 0.9800 . ?
C112 H11E 0.9800 . ?
C112 H11F 0.9800 . ?
C113 H11G 0.9800 . ?
C113 H11H 0.9800 . ?
C113 H11I 0.9800 . ?
C114 C115 1.527(9) . ?
C114 C116 1.557(10) . ?
C114 C117 1.537(10) . ?
C115 H11J 0.9800 . ?
C115 H11K 0.9800 . ?
C115 H11L 0.9800 . ?
C116 H11M 0.9800 . ?
C116 H11N 0.9800 . ?
C116 H11O 0.9800 . ?
C117 H11P 0.9800 . ?
C117 H11Q 0.9800 . ?
C117 H11R 0.9800 . ?
C118 H118 0.9500 . ?
C118 C119 1.436(10) . ?
C119 C120 1.426(9) . ?
C119 C124 1.408(10) . ?
C120 C121 1.413(9) . ?
C121 C122 1.392(10) . ?
C121 C125 1.561(10) . ?
C122 H122 0.9500 . ?
C122 C123 1.412(10) . ?
C123 C124 1.374(10) . ?
C123 C129 1.539(12) . ?
C124 H124 0.9500 . ?
C125 C126 1.509(11) . ?
C125 C127 1.519(10) . ?
C125 C128 1.551(10) . ?
C126 H12A 0.9800 . ?
C126 H12B 0.9800 . ?
C126 H12C 0.9800 . ?
C127 H12D 0.9800 . ?
C127 H12E 0.9800 . ?
C127 H12F 0.9800 . ?
C129 C130 1.500(16) . ?
C129 C131 1.548(16) . ?
C129 C132 1.532(15) . ?
C130 H13A 0.9800 . ?
C130 H13B 0.9800 . ?
C130 H13C 0.9800 . ?
C131 H13D 0.9800 . ?
C131 H13E 0.9800 . ?
C131 H13F 0.9800 . ?
C132 H13G 0.9800 . ?
C132 H13H 0.9800 . ?
C132 H13I 0.9800 . ?
C418 H418 0.9500 . ?
C418 C419 1.445(16) . ?
C419 C420 1.3900 . ?
C419 C424 1.3900 . ?
C420 C421 1.3900 . ?
C421 C422 1.3900 . ?
C421 C425 1.573(16) . ?
C422 H422 0.9500 . ?
C422 C423 1.3900 . ?
C423 C424 1.3900 . ?
C423 C429 1.555(18) . ?
C424 H424 0.9500 . ?
C425 C426 1.51(2) . ?
C425 C427 1.524(19) . ?
C425 C428 1.552(19) . ?
C426 H42A 0.9800 . ?
C426 H42B 0.9800 . ?
C426 H42C 0.9800 . ?
C427 H42D 0.9800 . ?
C427 H42E 0.9800 . ?
C427 H42F 0.9800 . ?
C429 C430 1.49(2) . ?
C429 C431 1.54(2) . ?
C429 C432 1.54(2) . ?
C430 H43A 0.9800 . ?
C430 H43B 0.9800 . ?
C430 H43C 0.9800 . ?
C431 H43D 0.9800 . ?
C431 H43E 0.9800 . ?
C431 H43F 0.9800 . ?
C432 H43G 0.9800 . ?
C432 H43H 0.9800 . ?
C432 H43I 0.9800 . ?
C133 C134 1.417(8) . ?
C133 C138 1.391(8) . ?
C134 C135 1.385(8) . ?
C135 H135 0.9500 . ?
C135 C136 1.395(8) . ?
C136 C137 1.414(8) . ?
C137 C138 1.380(8) . ?
C138 H138 0.9500 . ?
C139 H139 0.9500 . ?
C139 C140 1.416(8) . ?
C140 C141 1.437(8) . ?
C140 C145 1.427(8) . ?
C141 C142 1.425(9) . ?
C142 C143 1.386(9) . ?
C142 C146 1.553(9) . ?
C143 H143 0.9500 . ?
C143 C144 1.409(9) . ?
C144 C145 1.354(9) . ?
C144 C150 1.540(8) . ?
C145 H145 0.9500 . ?
C146 C147 1.531(10) . ?
C146 C148 1.555(12) . ?
C146 C149 1.518(12) . ?
C147 H14A 0.9800 . ?
C147 H14B 0.9800 . ?
C147 H14C 0.9800 . ?
C148 H14D 0.9800 . ?
C148 H14E 0.9800 . ?
C148 H14F 0.9800 . ?
C149 H14G 0.9800 . ?
C149 H14H 0.9800 . ?
C149 H14I 0.9800 . ?
C150 C151 1.562(10) . ?
C150 C152 1.536(9) . ?
C150 C153 1.521(9) . ?
C151 H15D 0.9800 . ?
C151 H15E 0.9800 . ?
C151 H15F 0.9800 . ?
C152 H15G 0.9800 . ?
C152 H15H 0.9800 . ?
C152 H15I 0.9800 . ?
C153 H15J 0.9800 . ?
C153 H15K 0.9800 . ?
C153 H15L 0.9800 . ?
C154 H154 0.9500 . ?
C154 C155 1.445(8) . ?
C155 C156 1.424(8) . ?
C155 C160 1.404(8) . ?
C156 C157 1.433(8) . ?
C157 C158 1.392(9) . ?
C157 C161 1.531(9) . ?
C158 H158 0.9500 . ?
C158 C159 1.413(9) . ?
C159 C160 1.386(8) . ?
C159 C165 1.541(9) . ?
C160 H160 0.9500 . ?
C161 C162 1.542(10) . ?
C161 C163 1.543(10) . ?
C161 C164 1.541(9) . ?
C162 H16D 0.9800 . ?
C162 H16E 0.9800 . ?
C162 H16F 0.9800 . ?
C163 H16G 0.9800 . ?
C163 H16H 0.9800 . ?
C163 H16I 0.9800 . ?
C164 H16J 0.9800 . ?
C164 H16K 0.9800 . ?
C164 H16L 0.9800 . ?
C165 C166 1.534(11) . ?
C165 C167 1.508(11) . ?
C165 C168 1.525(10) . ?
C166 H16M 0.9800 . ?
C166 H16N 0.9800 . ?
C166 H16O 0.9800 . ?
C167 H16P 0.9800 . ?
C167 H16Q 0.9800 . ?
C167 H16R 0.9800 . ?
C168 H16S 0.9800 . ?
C168 H16T 0.9800 . ?
C168 H16U 0.9800 . ?
C169 H169 0.9500 . ?
C169 C170 1.428(8) . ?
C170 C171 1.438(9) . ?
C170 C175 1.408(9) . ?
C171 C172 1.447(9) . ?
C172 C173 1.372(9) . ?
C172 C176 1.543(9) . ?
C173 H173 0.9500 . ?
C173 C174 1.426(10) . ?
C174 C175 1.366(9) . ?
C174 C180 1.527(10) . ?
C175 H175 0.9500 . ?
C176 C177 1.515(10) . ?
C176 C178 1.535(10) . ?
C176 C179 1.549(10) . ?
C177 H17D 0.9800 . ?
C177 H17E 0.9800 . ?
C177 H17F 0.9800 . ?
C178 H17G 0.9800 . ?
C178 H17H 0.9800 . ?
C178 H17I 0.9800 . ?
C179 H17J 0.9800 . ?
C179 H17K 0.9800 . ?
C179 H17L 0.9800 . ?
C180 C181 1.528(11) . ?
C180 C182 1.529(13) . ?
C180 C183 1.562(12) . ?
C181 H18A 0.9800 . ?
C181 H18B 0.9800 . ?
C181 H18C 0.9800 . ?
C182 H18D 0.9800 . ?
C182 H18E 0.9800 . ?
C182 H18F 0.9800 . ?
C183 H18G 0.9800 . ?
C183 H18H 0.9800 . ?
C183 H18I 0.9800 . ?
C184 H184 0.9500 . ?
C184 C185 1.429(8) . ?
C185 C186 1.421(9) . ?
C185 C190 1.413(10) . ?
C186 C187 1.437(9) . ?
C187 C188 1.344(12) . ?
C187 C191 1.543(11) . ?
C188 H188 0.9500 . ?
C188 C189 1.414(13) . ?
C189 C190 1.366(11) . ?
C189 C195 1.55(2) . ?
C189 C495 1.63(2) . ?
C190 H190 0.9500 . ?
C191 C192 1.537(12) . ?
C191 C193 1.543(11) . ?
C191 C194 1.561(10) . ?
C192 H19D 0.9800 . ?
C192 H19E 0.9800 . ?
C192 H19F 0.9800 . ?
C193 H19G 0.9800 . ?
C193 H19H 0.9800 . ?
C193 H19I 0.9800 . ?
C194 H19J 0.9800 . ?
C194 H19K 0.9800 . ?
C194 H19L 0.9800 . ?
C195 C196 1.53(2) . ?
C195 C197 1.36(2) . ?
C195 C198 1.67(2) . ?
C196 H19M 0.9800 . ?
C196 H19N 0.9800 . ?
C196 H19O 0.9800 . ?
C197 H19P 0.9800 . ?
C197 H19Q 0.9800 . ?
C197 H19R 0.9800 . ?
C198 H19S 0.9800 . ?
C198 H19T 0.9800 . ?
C198 H19U 0.9800 . ?
C495 C496 1.508(19) . ?
C495 C497 1.39(2) . ?
C495 C498 1.70(2) . ?
C496 H49G 0.9800 . ?
C496 H49H 0.9800 . ?
C496 H49I 0.9800 . ?
C497 H49J 0.9800 . ?
C497 H49K 0.9800 . ?
C497 H49L 0.9800 . ?
C498 H49M 0.9800 . ?
C498 H49N 0.9800 . ?
C498 H49O 0.9800 . ?
C199 C200 1.393(8) . ?
C199 C204 1.404(8) . ?
C199 C205 1.483(8) . ?
C200 H200 0.9500 . ?
C200 C201 1.418(8) . ?
C201 C202 1.397(8) . ?
C201 C210 1.489(8) . ?
C202 H202 0.9500 . ?
C202 C203 1.386(8) . ?
C203 C204 1.400(8) . ?
C203 C215 1.486(8) . ?
C204 H204 0.9500 . ?
C205 C206 1.390(8) . ?
C205 C209 1.384(8) . ?
C206 H206 0.9500 . ?
C206 C207 1.385(9) . ?
C207 H207 0.9500 . ?
C208 H208 0.9500 . ?
C208 C209 1.388(9) . ?
C209 H209 0.9500 . ?
C210 C211 1.410(11) . ?
C210 C214 1.401(12) . ?
C210 C411 1.342(16) . ?
C210 C414 1.385(16) . ?
C211 H211 0.9500 . ?
C211 C212 1.368(11) . ?
C212 H212 0.9500 . ?
C213 H213 0.9500 . ?
C213 C214 1.368(12) . ?
C214 H214 0.9500 . ?
C411 H411 0.9500 . ?
C411 C412 1.361(16) . ?
C412 H412 0.9500 . ?
C413 H413 0.9500 . ?
C413 C414 1.364(15) . ?
C414 H414 0.9500 . ?
C215 C216 1.380(9) . ?
C215 C219 1.376(9) . ?
C216 H216 0.9500 . ?
C216 C217 1.387(9) . ?
C217 H217 0.9500 . ?
C218 H218 0.9500 . ?
C218 C219 1.381(9) . ?
C219 H219 0.9500 . ?
C220 C221 1.381(8) . ?
C220 C225 1.404(8) . ?
C220 C226 1.487(8) . ?
C221 H221 0.9500 . ?
C221 C222 1.392(9) . ?
C222 C223 1.390(8) . ?
C222 C231 1.482(8) . ?
C223 H223 0.9500 . ?
C223 C224 1.383(8) . ?
C224 C225 1.383(9) . ?
C224 C236 1.501(8) . ?
C225 H225 0.9500 . ?
C226 C227 1.359(9) . ?
C226 C230 1.357(9) . ?
C227 H227 0.9500 . ?
C227 C228 1.385(10) . ?
C228 H228 0.9500 . ?
C229 H229 0.9500 . ?
C229 C230 1.394(10) . ?
C230 H230 0.9500 . ?
C231 C232 1.385(9) . ?
C231 C235 1.383(8) . ?
C232 H232 0.9500 . ?
C232 C233 1.375(9) . ?
C233 H233 0.9500 . ?
C234 H234 0.9500 . ?
C234 C235 1.373(9) . ?
C235 H235 0.9500 . ?
C236 C237 1.370(9) . ?
C236 C240 1.386(9) . ?
C237 H237 0.9500 . ?
C237 C238 1.395(8) . ?
C238 H238 0.9500 . ?
C239 H239 0.9500 . ?
C239 C240 1.384(9) . ?
C240 H240 0.9500 . ?
N301 C301 1.133(13) . ?
C301 C302 1.422(16) . ?
C302 H30D 0.9800 . ?
C302 H30E 0.9800 . ?
C302 H30F 0.9800 . ?
N302 C303 1.132(14) . ?
C303 C304 1.452(16) . ?
C304 H30G 0.9800 . ?
C304 H30H 0.9800 . ?
C304 H30I 0.9800 . ?
N303 C305 1.131(9) . ?
C305 C306 1.448(12) . ?
C306 H30J 0.9800 . ?
C306 H30K 0.9800 . ?
C306 H30L 0.9800 . ?
N304 C307 1.235(18) . ?
C307 C308 1.297(18) . ?
C308 H30M 0.9800 . ?
C308 H30N 0.9800 . ?
C308 H30O 0.9800 . ?
N305 C309 1.105(13) . ?
C309 C310 1.476(16) . ?
C310 H31D 0.9800 . ?
C310 H31E 0.9800 . ?
C310 H31F 0.9800 . ?
N306 C311 1.169(13) . ?
C311 C312 1.446(17) . ?
C312 H31G 0.9800 . ?
C312 H31H 0.9800 . ?
C312 H31I 0.9800 . ?
N307 C313 1.119(10) . ?
C313 C314 1.431(12) . ?
C314 H31J 0.9800 . ?
C314 H31K 0.9800 . ?
C314 H31L 0.9800 . ?
N308 C315 1.114(12) . ?
C315 C316 1.469(14) . ?
C316 H31M 0.9800 . ?
C316 H31N 0.9800 . ?
C316 H31O 0.9799 . ?
N309 C317 1.163(10) . ?
C317 C318 1.445(12) . ?
C318 H31P 0.9799 . ?
C318 H31Q 0.9800 . ?
C318 H31R 0.9800 . ?
N310 C319 1.138(13) . ?
C319 C320 1.445(16) . ?
C320 H32D 0.9800 . ?
C320 H32E 0.9800 . ?
C320 H32F 0.9800 . ?
N311 C321 1.154(14) . ?
C321 C322 1.418(16) . ?
C322 H32G 0.9800 . ?
C322 H32H 0.9800 . ?
C322 H32I 0.9800 . ?
N312 C323 1.04(2) . ?
C323 C324 1.41(3) . ?
C324 H32J 0.9800 . ?
C324 H32K 0.9800 . ?
C324 H32L 0.9800 . ?
N313 C325 1.36(2) . ?
C325 C326 1.26(2) . ?
C326 H32M 0.9800 . ?
C326 H32N 0.9800 . ?
C326 H32O 0.9800 . ?
N314 C327 1.138(13) . ?
C327 C328 1.394(15) . ?
C328 H32P 0.9800 . ?
C328 H32Q 0.9800 . ?
C328 H32R 0.9800 . ?
N315 C329 1.24(2) . ?
C329 C330 1.56(3) . ?
C330 H33A 0.9800 . ?
C330 H33B 0.9800 . ?
C330 H33C 0.9800 . ?
N316 C331 1.199(19) . ?
C331 C332 1.50(2) . ?
C332 H33D 0.9800 . ?
C332 H33E 0.9801 . ?
C332 H33F 0.9800 . ?
N317 C333 1.212(19) . ?
C333 C334 1.32(2) . ?
C334 H33G 0.9800 . ?
C334 H33H 0.9800 . ?
C334 H33I 0.9800 . ?
N318 C335 1.048(14) . ?
C335 C336 1.306(16) . ?
C336 H33J 0.9800 . ?
C336 H33K 0.9800 . ?
C336 H33L 0.9800 . ?
N319 C337 1.138(14) . ?
C337 C338 1.41(2) . ?
C338 H33M 0.9800 . ?
C338 H33N 0.9800 . ?
C338 H33O 0.9800 . ?
N320 C339 1.164(14) . ?
C339 C340 1.395(18) . ?
C340 H34D 0.9800 . ?
C340 H34E 0.9800 . ?
C340 H34F 0.9800 . ?
N321 C341 1.050(19) . ?
C341 C342 1.32(2) . ?
C342 H34G 0.9800 . ?
C342 H34H 0.9800 . ?
C342 H34I 0.9800 . ?
N322 C343 1.078(14) . ?
C343 C344 1.427(17) . ?
C344 H34J 0.9800 . ?
C344 H34K 0.9800 . ?
C344 H34L 0.9800 . ?
N323 C345 1.17(2) . ?
C345 C346 1.50(2) . ?
C346 H34M 0.9800 . ?
C346 H34N 0.9800 . ?
C346 H34O 0.9800 . ?
N324 C347 1.152(19) . ?
C347 C348 1.39(2) . ?
C348 H34P 0.9800 . ?
C348 H34Q 0.9800 . ?
C348 H34R 0.9800 . ?
N325 C349 1.070(17) . ?
C349 C350 1.44(2) . ?
C350 H35D 0.9800 . ?
C350 H35E 0.9800 . ?
C350 H35F 0.9800 . ?
N326 C351 1.45(3) . ?
C351 C352 1.36(2) . ?
C352 H35G 0.9800 . ?
C352 H35H 0.9800 . ?
C352 H35I 0.9800 . ?
C501 H50G 0.9900 . ?
C501 H50H 0.9900 . ?
C501 Cl51 1.854(14) . ?
C501 Cl52 1.645(15) . ?
C502 H50I 0.9900 . ?
C502 H50J 0.9900 . ?
C502 Cl53 1.90(2) . ?
C502 Cl54 1.61(2) . ?
C503 H50K 0.9900 . ?
C503 H50L 0.9900 . ?
C503 Cl55 1.919(18) . ?
C503 Cl56 1.704(18) . ?
C504 H50M 0.9900 . ?
C504 H50N 0.9900 . ?
C504 Cl57 1.655(18) . ?
C504 Cl58 1.622(19) . ?
C505 H50O 0.9900 . ?
C505 H50P 0.9900 . ?
C505 Cl59 1.64(3) . ?
C505 Cl60 1.68(3) . ?

loop_
_geom_torsion_atom_site_label_1
_geom_torsion_atom_site_label_2
_geom_torsion_atom_site_label_3
_geom_torsion_atom_site_label_4
_geom_torsion
_geom_torsion_site_symmetry_1
_geom_torsion_site_symmetry_2
_geom_torsion_site_symmetry_3
_geom_torsion_site_symmetry_4
_geom_torsion_publ_flag
Zn1 O1 C9 C8 11.8(9) . . . . ?
Zn1 O1 C9 C10 -169.2(4) . . . . ?
Zn1 O2 C24 C23 -3.9(9) . . . . ?
Zn1 O2 C24 C25 176.9(4) . . . . ?
Zn1 N1 C1 C2 12.3(6) . . . . ?
Zn1 N1 C1 C6 -163.7(5) . . . . ?
Zn1 N1 C7 C8 -2.8(10) . . . . ?
Zn1 N2 C2 C1 -15.5(6) . . . . ?
Zn1 N2 C2 C3 161.9(5) . . . . ?
Zn1 N2 C22 C23 -1.4(9) . . . . ?
Zn1 N13 C207 C206 -179.1(5) . . . . ?
Zn1 N13 C208 C209 179.2(5) . . . . ?
Zn2 O3 C39 C38 -7.3(9) . . . . ?
Zn2 O3 C39 C40 172.9(4) . . . . ?
Zn2 O4 C54 C53 -13.9(10) . . . . ?
Zn2 O4 C54 C55 164.4(5) . . . . ?
Zn2 N3 C4 C3 -156.6(5) . . . . ?
Zn2 N3 C4 C5 19.1(6) . . . . ?
Zn2 N3 C37 C38 1.8(9) . . . . ?
Zn2 N4 C5 C4 -18.9(6) . . . . ?
Zn2 N4 C5 C6 155.5(5) . . . . ?
Zn2 N4 C52 C53 -13.9(8) . . . . ?
Zn2 N16 C228 C227 -160.9(8) . . . . ?
Zn2 N16 C229 C230 160.9(7) . . . . ?
Zn3 O5 C75 C74 26.2(8) . . . . ?
Zn3 O5 C75 C76 -155.7(4) . . . . ?
Zn3 O6 C90 C89 -12.0(8) . . . . ?
Zn3 O6 C90 C91 168.2(4) . . . . ?
Zn3 N5 C67 C68 7.6(6) . . . . ?
Zn3 N5 C67 C72 -170.4(5) . . . . ?
Zn3 N5 C73 C74 -6.7(9) . . . . ?
Zn3 N6 C68 C67 -5.8(6) . . . . ?
Zn3 N6 C68 C69 172.4(4) . . . . ?
Zn3 N6 C88 C89 3.8(10) . . . . ?
Zn3 N14 C212 C211 -166.8(8) . . . . ?
Zn3 N14 C213 C214 167.5(10) . . . . ?
Zn3 N14 C412 C411 -169(2) . . . . ?
Zn3 N14 C413 C414 168.7(14) . . . . ?
Zn4 O7 C105 C104 7.0(9) . . . . ?
Zn4 O7 C105 C106 -171.9(5) . . . . ?
Zn4 O8 C120 C119 -15.7(11) . . . . ?
Zn4 O8 C120 C121 166.3(5) . . . . ?
Zn4 O8 C420 C419 -30(2) . . . . ?
Zn4 O8 C420 C421 149.1(9) . . . . ?
Zn4 N7 C70 C69 -156.8(4) . . . . ?
Zn4 N7 C70 C71 18.6(6) . . . . ?
Zn4 N7 C103 C104 4.1(9) . . . . ?
Zn4 N8 C71 C70 -15.2(6) . . . . ?
Zn4 N8 C71 C72 160.1(5) . . . . ?
Zn4 N8 C118 C119 -4.1(12) . . . . ?
Zn4 N8 C418 C419 16(3) . . . . ?
Zn4 N17 C233 C232 164.6(6) . . . . ?
Zn4 N17 C234 C235 -164.3(5) . . . . ?
Zn5 O9 C141 C140 -1.8(9) . . . . ?
Zn5 O9 C141 C142 177.5(5) . . . . ?
Zn5 O10 C156 C155 -30.0(8) . . . . ?
Zn5 O10 C156 C157 151.5(4) . . . . ?
Zn5 N9 C133 C134 13.2(6) . . . . ?
Zn5 N9 C133 C138 -161.4(4) . . . . ?
Zn5 N9 C139 C140 3.1(9) . . . . ?
Zn5 N10 C134 C133 -17.4(6) . . . . ?
Zn5 N10 C134 C135 158.4(4) . . . . ?
Zn5 N10 C154 C155 0.2(8) . . . . ?
Zn5 N15 C217 C216 170.5(5) . . . . ?
Zn5 N15 C218 C219 -170.2(5) . . . . ?
Zn6 O11 C171 C170 0.5(9) . . . . ?
Zn6 O11 C171 C172 -178.7(4) . . . . ?
Zn6 O12 C186 C185 -16.2(9) . . . . ?
Zn6 O12 C186 C187 162.8(5) . . . . ?
Zn6 N11 C136 C135 -161.0(4) . . . . ?
Zn6 N11 C136 C137 13.9(6) . . . . ?
Zn6 N11 C169 C170 3.1(8) . . . . ?
Zn6 N12 C137 C136 -16.7(6) . . . . ?
Zn6 N12 C137 C138 158.8(4) . . . . ?
Zn6 N12 C184 C185 -4.9(8) . . . . ?
Zn6 N18 C238 C237 -157.5(5) . . . . ?
Zn6 N18 C239 C240 157.2(5) . . . . ?
O1 C9 C10 C11 -179.6(5) . . . . ?
O1 C9 C10 C14 1.8(8) . . . . ?
O2 C24 C25 C26 177.6(5) . . . . ?
O2 C24 C25 C29 -1.8(9) . . . . ?
O3 C39 C40 C41 176.3(6) . . . . ?
O3 C39 C40 C44 -3.1(9) . . . . ?
O4 C54 C55 C56 168.5(6) . . . . ?
O4 C54 C55 C59 -12.7(10) . . . . ?
O5 C75 C76 C77 -179.4(6) . . . . ?
O5 C75 C76 C80 1.5(8) . . . . ?
O6 C90 C91 C92 -176.7(6) . . . . ?
O6 C90 C91 C95 3.1(9) . . . . ?
O7 C105 C106 C107 -179.9(6) . . . . ?
O7 C105 C106 C110 1.3(10) . . . . ?
O8 C120 C121 C122 172.9(7) . . . . ?
O8 C120 C121 C125 -6.0(11) . . . . ?
O8 C420 C421 C422 -178.6(19) . . . . ?
O8 C420 C421 C425 1(2) . . . . ?
O9 C141 C142 C143 -178.9(6) . . . . ?
O9 C141 C142 C146 -0.9(10) . . . . ?
O10 C156 C157 C158 175.6(5) . . . . ?
O10 C156 C157 C161 -3.2(8) . . . . ?
O11 C171 C172 C173 -179.7(6) . . . . ?
O11 C171 C172 C176 2.3(9) . . . . ?
O12 C186 C187 C188 175.9(8) . . . . ?
O12 C186 C187 C191 -6.6(10) . . . . ?
N1 C1 C2 N2 2.1(8) . . . . ?
N1 C1 C2 C3 -175.5(5) . . . . ?
N1 C1 C6 C5 177.6(5) . . . . ?
N1 C7 C8 C9 -5.2(11) . . . . ?
N1 C7 C8 C13 177.1(7) . . . . ?
N2 C2 C3 C4 -179.7(5) . . . . ?
N2 C22 C23 C24 0.9(10) . . . . ?
N2 C22 C23 C28 -179.7(6) . . . . ?
N3 C4 C5 N4 -0.3(7) . . . . ?
N3 C4 C5 C6 -175.0(5) . . . . ?
N3 C37 C38 C39 -2.1(10) . . . . ?
N3 C37 C38 C43 179.0(6) . . . . ?
N4 C5 C6 C1 -176.8(5) . . . . ?
N4 C52 C53 C54 -2.4(10) . . . . ?
N4 C52 C53 C58 -177.1(6) . . . . ?
N5 C67 C68 N6 -1.3(7) . . . . ?
N5 C67 C68 C69 -179.5(5) . . . . ?
N5 C67 C72 C71 179.2(5) . . . . ?
N5 C73 C74 C75 -11.9(11) . . . . ?
N5 C73 C74 C79 172.9(6) . . . . ?
N6 C68 C69 C70 -178.3(5) . . . . ?
N6 C88 C89 C90 5.6(11) . . . . ?
N6 C88 C89 C94 -174.9(6) . . . . ?
N7 C70 C71 N8 -1.9(7) . . . . ?
N7 C70 C71 C72 -177.5(5) . . . . ?
N7 C103 C104 C105 -3.5(10) . . . . ?
N7 C103 C104 C109 174.3(6) . . . . ?
N8 C71 C72 C67 -174.7(5) . . . . ?
N8 C118 C119 C120 0.3(14) . . . . ?
N8 C118 C119 C124 -178.1(8) . . . . ?
N8 C418 C419 C420 -1(4) . . . . ?
N8 C418 C419 C424 -175(2) . . . . ?
N9 C133 C134 N10 3.1(7) . . . . ?
N9 C133 C134 C135 -173.1(5) . . . . ?
N9 C133 C138 C137 174.9(5) . . . . ?
N9 C139 C140 C141 -1.4(10) . . . . ?
N9 C139 C140 C145 179.2(6) . . . . ?
N10 C134 C135 C136 -178.3(5) . . . . ?
N10 C154 C155 C156 8.8(9) . . . . ?
N10 C154 C155 C160 -172.2(6) . . . . ?
N11 C136 C137 N12 1.9(7) . . . . ?
N11 C136 C137 C138 -173.9(5) . . . . ?
N11 C169 C170 C171 -1.3(10) . . . . ?
N11 C169 C170 C175 178.2(6) . . . . ?
N12 C137 C138 C133 -177.5(5) . . . . ?
N12 C184 C185 C186 3.9(10) . . . . ?
N12 C184 C185 C190 -176.2(6) . . . . ?
N13 C208 C209 C205 0.9(10) . . . . ?
N14 C213 C214 C210 -1(2) . . . . ?
N14 C413 C414 C210 -4(3) . . . . ?
N15 C218 C219 C215 0.2(10) . . . . ?
N16 C229 C230 C226 2.0(14) . . . . ?
N17 C234 C235 C231 0.8(11) . . . . ?
N18 C239 C240 C236 -0.3(10) . . . . ?
C1 N1 C7 C8 -179.5(6) . . . . ?
C1 C2 C3 C4 -2.4(8) . . . . ?
C2 N2 C22 C23 179.6(6) . . . . ?
C2 C1 C6 C5 1.7(9) . . . . ?
C2 C3 C4 N3 176.9(5) . . . . ?
C2 C3 C4 C5 1.5(8) . . . . ?
C3 C4 C5 N4 175.6(5) . . . . ?
C3 C4 C5 C6 0.9(8) . . . . ?
C4 N3 C37 C38 179.9(6) . . . . ?
C4 C5 C6 C1 -2.6(8) . . . . ?
C5 N4 C52 C53 168.9(5) . . . . ?
C6 C1 C2 N2 178.3(5) . . . . ?
C6 C1 C2 C3 0.7(8) . . . . ?
C7 N1 C1 C2 -170.6(6) . . . . ?
C7 N1 C1 C6 13.4(9) . . . . ?
C7 C8 C9 O1 1.1(10) . . . . ?
C7 C8 C9 C10 -177.9(6) . . . . ?
C7 C8 C13 C12 179.7(7) . . . . ?
C8 C9 C10 C11 -0.5(8) . . . . ?
C8 C9 C10 C14 -179.2(5) . . . . ?
C9 C8 C13 C12 1.8(11) . . . . ?
C9 C10 C11 C12 -0.2(9) . . . . ?
C9 C10 C14 C15 57.9(8) . . . . ?
C9 C10 C14 C16 177.4(5) . . . . ?
C9 C10 C14 C17 -62.5(7) . . . . ?
C10 C11 C12 C13 1.6(10) . . . . ?
C10 C11 C12 C18 178.8(6) . . . . ?
C11 C10 C14 C15 -120.8(7) . . . . ?
C11 C10 C14 C16 -1.2(8) . . . . ?
C11 C10 C14 C17 118.9(6) . . . . ?
C11 C12 C13 C8 -2.4(11) . . . . ?
C11 C12 C18 C19 169.2(7) . . . . ?
C11 C12 C18 C20 47.5(10) . . . . ?
C11 C12 C18 C21 -71.8(9) . . . . ?
C13 C8 C9 O1 178.8(6) . . . . ?
C13 C8 C9 C10 -0.3(9) . . . . ?
C13 C12 C18 C19 -13.7(11) . . . . ?
C13 C12 C18 C20 -135.4(8) . . . . ?
C13 C12 C18 C21 105.2(8) . . . . ?
C14 C10 C11 C12 178.4(6) . . . . ?
C18 C12 C13 C8 -179.6(7) . . . . ?
C22 N2 C2 C1 163.5(5) . . . . ?
C22 N2 C2 C3 -19.1(9) . . . . ?
C22 C23 C24 O2 1.8(9) . . . . ?
C22 C23 C24 C25 -179.0(6) . . . . ?
C22 C23 C28 C27 179.6(6) . . . . ?
C23 C24 C25 C26 -1.7(9) . . . . ?
C23 C24 C25 C29 178.9(5) . . . . ?
C24 C23 C28 C27 -0.9(10) . . . . ?
C24 C25 C26 C27 1.3(10) . . . . ?
C24 C25 C29 C30 -55.4(8) . . . . ?
C24 C25 C29 C31 65.3(7) . . . . ?
C24 C25 C29 C32 -175.0(6) . . . . ?
C25 C26 C27 C28 -0.6(10) . . . . ?
C25 C26 C27 C33 -179.2(6) . . . . ?
C26 C25 C29 C30 125.3(7) . . . . ?
C26 C25 C29 C31 -113.9(7) . . . . ?
C26 C25 C29 C32 5.7(9) . . . . ?
C26 C27 C28 C23 0.4(9) . . . . ?
C26 C27 C33 C34 -57.6(8) . . . . ?
C26 C27 C33 C35 62.2(8) . . . . ?
C26 C27 C33 C36 -178.2(6) . . . . ?
C28 C23 C24 O2 -177.7(5) . . . . ?
C28 C23 C24 C25 1.6(9) . . . . ?
C28 C27 C33 C34 123.8(7) . . . . ?
C28 C27 C33 C35 -116.3(7) . . . . ?
C28 C27 C33 C36 3.3(9) . . . . ?
C29 C25 C26 C27 -179.4(6) . . . . ?
C33 C27 C28 C23 178.9(6) . . . . ?
C37 N3 C4 C3 25.1(9) . . . . ?
C37 N3 C4 C5 -159.2(5) . . . . ?
C37 C38 C39 O3 4.7(10) . . . . ?
C37 C38 C39 C40 -175.6(6) . . . . ?
C37 C38 C43 C42 178.3(7) . . . . ?
C38 C39 C40 C41 -3.5(9) . . . . ?
C38 C39 C40 C44 177.2(6) . . . . ?
C39 C38 C43 C42 -0.6(10) . . . . ?
C39 C40 C41 C42 1.2(11) . . . . ?
C39 C40 C44 C45 -56.3(8) . . . . ?
C39 C40 C44 C46 -176.0(7) . . . . ?
C39 C40 C44 C47 64.4(8) . . . . ?
C40 C41 C42 C43 1.5(12) . . . . ?
C40 C41 C42 C48 -167.1(9) . . . . ?
C40 C41 C42 C48A 175.2(9) . . . . ?
C41 C40 C44 C45 124.3(7) . . . . ?
C41 C40 C44 C46 4.7(11) . . . . ?
C41 C40 C44 C47 -114.9(8) . . . . ?
C41 C42 C43 C38 -1.8(11) . . . . ?
C41 C42 C48 C49 -180.0(10) . . . . ?
C41 C42 C48 C50 -58.4(14) . . . . ?
C41 C42 C48 C51 58.1(14) . . . . ?
C41 C42 C48A C49A -179.2(10) . . . . ?
C41 C42 C48A C50A -55.3(14) . . . . ?
C41 C42 C48A C51A 60.3(13) . . . . ?
C43 C38 C39 O3 -176.5(6) . . . . ?
C43 C38 C39 C40 3.2(9) . . . . ?
C43 C42 C48 C49 12.0(15) . . . . ?
C43 C42 C48 C50 133.5(11) . . . . ?
C43 C42 C48 C51 -109.9(12) . . . . ?
C43 C42 C48A C49A -6.0(15) . . . . ?
C43 C42 C48A C50A 117.9(12) . . . . ?
C43 C42 C48A C51A -126.5(11) . . . . ?
C44 C40 C41 C42 -179.5(7) . . . . ?
C48 C42 C43 C38 166.7(8) . . . . ?
C48A C42 C43 C38 -175.1(9) . . . . ?
C52 N4 C5 C4 158.7(5) . . . . ?
C52 N4 C5 C6 -26.9(8) . . . . ?
C52 C53 C54 O4 17.3(10) . . . . ?
C52 C53 C54 C55 -161.1(6) . . . . ?
C52 C53 C58 C57 170.4(6) . . . . ?
C53 C54 C55 C56 -13.0(9) . . . . ?
C53 C54 C55 C59 165.8(6) . . . . ?
C54 C53 C58 C57 -4.4(10) . . . . ?
C54 C55 C56 C57 4.3(11) . . . . ?
C54 C55 C59 C60 -55.5(8) . . . . ?
C54 C55 C59 C61 66.9(9) . . . . ?
C54 C55 C59 C62 -174.0(7) . . . . ?
C55 C56 C57 C58 4.8(11) . . . . ?
C55 C56 C57 C63 -177.1(7) . . . . ?
C56 C55 C59 C60 123.3(7) . . . . ?
C56 C55 C59 C61 -114.3(8) . . . . ?
C56 C55 C59 C62 4.7(10) . . . . ?
C56 C57 C58 C53 -4.8(10) . . . . ?
C56 C57 C63 C64 59.1(10) . . . . ?
C56 C57 C63 C65 -61.6(9) . . . . ?
C56 C57 C63 C66 178.5(7) . . . . ?
C58 C53 C54 O4 -168.3(6) . . . . ?
C58 C53 C54 C55 13.4(9) . . . . ?
C58 C57 C63 C64 -123.0(8) . . . . ?
C58 C57 C63 C65 116.3(8) . . . . ?
C58 C57 C63 C66 -3.7(10) . . . . ?
C59 C55 C56 C57 -174.5(7) . . . . ?
C63 C57 C58 C53 177.3(7) . . . . ?
C67 N5 C73 C74 176.2(6) . . . . ?
C67 C68 C69 C70 -0.1(8) . . . . ?
C68 N6 C88 C89 179.7(6) . . . . ?
C68 C67 C72 C71 1.4(9) . . . . ?
C68 C69 C70 N7 177.1(5) . . . . ?
C68 C69 C70 C71 1.8(8) . . . . ?
C69 C70 C71 N8 173.8(5) . . . . ?
C69 C70 C71 C72 -1.8(8) . . . . ?
C70 N7 C103 C104 -174.7(5) . . . . ?
C70 C71 C72 C67 0.3(9) . . . . ?
C71 N8 C118 C119 176.4(7) . . . . ?
C71 N8 C418 C419 169(2) . . . . ?
C72 C67 C68 N6 176.8(5) . . . . ?
C72 C67 C68 C69 -1.5(8) . . . . ?
C73 N5 C67 C68 -175.0(5) . . . . ?
C73 N5 C67 C72 7.0(9) . . . . ?
C73 C74 C75 O5 2.7(10) . . . . ?
C73 C74 C75 C76 -175.4(6) . . . . ?
C73 C74 C79 C78 177.7(7) . . . . ?
C74 C75 C76 C77 -1.1(9) . . . . ?
C74 C75 C76 C80 179.8(6) . . . . ?
C75 C74 C79 C78 2.3(11) . . . . ?
C75 C76 C77 C78 1.1(10) . . . . ?
C75 C76 C80 C81 -179.1(6) . . . . ?
C75 C76 C80 C82 -60.9(8) . . . . ?
C75 C76 C80 C83 61.3(7) . . . . ?
C76 C77 C78 C79 0.7(11) . . . . ?
C76 C77 C78 C84 179.7(7) . . . . ?
C77 C76 C80 C81 1.9(9) . . . . ?
C77 C76 C80 C82 120.1(7) . . . . ?
C77 C76 C80 C83 -117.8(7) . . . . ?
C77 C78 C79 C74 -2.4(11) . . . . ?
C77 C78 C84 C85 -177.6(7) . . . . ?
C77 C78 C84 C86 61.1(9) . . . . ?
C77 C78 C84 C87 -57.5(9) . . . . ?
C79 C74 C75 O5 177.7(6) . . . . ?
C79 C74 C75 C76 -0.5(9) . . . . ?
C79 C78 C84 C85 1.3(11) . . . . ?
C79 C78 C84 C86 -120.0(8) . . . . ?
C79 C78 C84 C87 121.5(8) . . . . ?
C80 C76 C77 C78 -179.9(6) . . . . ?
C84 C78 C79 C74 178.6(7) . . . . ?
C88 N6 C68 C67 177.9(5) . . . . ?
C88 N6 C68 C69 -3.9(9) . . . . ?
C88 C89 C90 O6 -1.9(10) . . . . ?
C88 C89 C90 C91 177.9(6) . . . . ?
C88 C89 C94 C93 179.7(7) . . . . ?
C89 C90 C91 C92 3.4(9) . . . . ?
C89 C90 C91 C95 -176.7(6) . . . . ?
C90 C89 C94 C93 -0.8(10) . . . . ?
C90 C91 C92 C93 -3.3(10) . . . . ?
C90 C91 C95 C96 -62.4(8) . . . . ?
C90 C91 C95 C97 57.7(7) . . . . ?
C90 C91 C95 C98 178.1(6) . . . . ?
C91 C92 C93 C94 0.9(11) . . . . ?
C91 C92 C93 C99 -171.3(15) . . . . ?
C91 C92 C93 C99A -179.3(7) . . . . ?
C92 C91 C95 C96 117.4(7) . . . . ?
C92 C91 C95 C97 -122.5(7) . . . . ?
C92 C91 C95 C98 -2.0(9) . . . . ?
C92 C93 C94 C89 1.2(11) . . . . ?
C92 C93 C99 C100 37(3) . . . . ?
C92 C93 C99 C101 159.7(16) . . . . ?
C92 C93 C99 C102 -81(2) . . . . ?
C92 C93 C99A C400 59.5(10) . . . . ?
C92 C93 C99A C401 -178.7(9) . . . . ?
C92 C93 C99A C402 -58.8(9) . . . . ?
C94 C89 C90 O6 178.6(6) . . . . ?
C94 C89 C90 C91 -1.5(9) . . . . ?
C94 C93 C99 C100 -135(2) . . . . ?
C94 C93 C99 C101 -12(3) . . . . ?
C94 C93 C99 C102 106.8(19) . . . . ?
C94 C93 C99A C400 -120.8(9) . . . . ?
C94 C93 C99A C401 1.1(13) . . . . ?
C94 C93 C99A C402 120.9(9) . . . . ?
C95 C91 C92 C93 176.9(6) . . . . ?
C99 C93 C94 C89 173.3(15) . . . . ?
C99A C93 C94 C89 -178.6(7) . . . . ?
C103 N7 C70 C69 22.1(8) . . . . ?
C103 N7 C70 C71 -162.5(5) . . . . ?
C103 C104 C105 O7 -2.2(10) . . . . ?
C103 C104 C105 C106 176.7(6) . . . . ?
C103 C104 C109 C108 -176.6(6) . . . . ?
C104 C105 C106 C107 1.2(9) . . . . ?
C104 C105 C106 C110 -177.6(6) . . . . ?
C105 C104 C109 C108 1.3(9) . . . . ?
C105 C106 C107 C108 -1.6(10) . . . . ?
C105 C106 C110 C111 62.0(9) . . . . ?
C105 C106 C110 C112 -60.2(8) . . . . ?
C105 C106 C110 C113 179.9(7) . . . . ?
C106 C107 C108 C109 1.7(10) . . . . ?
C106 C107 C108 C114 -175.9(6) . . . . ?
C107 C106 C110 C111 -116.8(7) . . . . ?
C107 C106 C110 C112 121.1(7) . . . . ?
C107 C106 C110 C113 1.1(11) . . . . ?
C107 C108 C109 C104 -1.6(9) . . . . ?
C107 C108 C114 C115 -179.0(6) . . . . ?
C107 C108 C114 C116 61.5(8) . . . . ?
C107 C108 C114 C117 -57.9(8) . . . . ?
C109 C104 C105 O7 -179.9(6) . . . . ?
C109 C104 C105 C106 -1.1(9) . . . . ?
C109 C108 C114 C115 3.4(9) . . . . ?
C109 C108 C114 C116 -116.0(7) . . . . ?
C109 C108 C114 C117 124.5(7) . . . . ?
C110 C106 C107 C108 177.2(7) . . . . ?
C114 C108 C109 C104 176.0(6) . . . . ?
C118 N8 C71 C70 164.4(6) . . . . ?
C118 N8 C71 C72 -20.4(10) . . . . ?
C118 C119 C120 O8 9.6(13) . . . . ?
C118 C119 C120 C121 -172.4(8) . . . . ?
C118 C119 C124 C123 175.9(9) . . . . ?
C119 C120 C121 C122 -5.3(11) . . . . ?
C119 C120 C121 C125 175.9(7) . . . . ?
C120 C119 C124 C123 -2.5(14) . . . . ?
C120 C121 C122 C123 1.4(13) . . . . ?
C120 C121 C125 C126 -54.5(10) . . . . ?
C120 C121 C125 C127 67.0(9) . . . . ?
C120 C121 C125 C128 -173.7(7) . . . . ?
C121 C122 C123 C124 2.0(14) . . . . ?
C121 C122 C123 C129 -177.7(9) . . . . ?
C122 C121 C125 C126 126.7(9) . . . . ?
C122 C121 C125 C127 -111.8(9) . . . . ?
C122 C121 C125 C128 7.5(11) . . . . ?
C122 C123 C124 C119 -1.4(14) . . . . ?
C122 C123 C129 C130 71.5(13) . . . . ?
C122 C123 C129 C131 -47.5(12) . . . . ?
C122 C123 C129 C132 -166.0(11) . . . . ?
C124 C119 C120 O8 -172.2(8) . . . . ?
C124 C119 C120 C121 5.9(12) . . . . ?
C124 C123 C129 C130 -108.2(11) . . . . ?
C124 C123 C129 C131 132.8(10) . . . . ?
C124 C123 C129 C132 14.3(15) . . . . ?
C125 C121 C122 C123 -179.8(8) . . . . ?
C129 C123 C124 C119 178.3(9) . . . . ?
C418 N8 C71 C70 -169.2(16) . . . . ?
C418 N8 C71 C72 6.1(18) . . . . ?
C418 C419 C420 O8 6(3) . . . . ?
C418 C419 C420 C421 -173(3) . . . . ?
C418 C419 C424 C423 174(2) . . . . ?
C419 C420 C421 C422 0.0 . . . . ?
C419 C420 C421 C425 179(2) . . . . ?
C420 C419 C424 C423 0.0 . . . . ?
C420 C421 C422 C423 0.0 . . . . ?
C420 C421 C425 C426 -54(2) . . . . ?
C420 C421 C425 C427 67(2) . . . . ?
C420 C421 C425 C428 -174.9(18) . . . . ?
C421 C422 C423 C424 0.0 . . . . ?
C421 C422 C423 C429 177.1(19) . . . . ?
C422 C421 C425 C426 125(2) . . . . ?
C422 C421 C425 C427 -113(2) . . . . ?
C422 C421 C425 C428 4(3) . . . . ?
C422 C423 C424 C419 0.0 . . . . ?
C422 C423 C429 C430 -59(2) . . . . ?
C422 C423 C429 C431 177.8(19) . . . . ?
C422 C423 C429 C432 56(2) . . . . ?
C424 C419 C420 O8 179(2) . . . . ?
C424 C419 C420 C421 0.0 . . . . ?
C424 C423 C429 C430 117.8(19) . . . . ?
C424 C423 C429 C431 -5(3) . . . . ?
C424 C423 C429 C432 -127(2) . . . . ?
C425 C421 C422 C423 -179(2) . . . . ?
C429 C423 C424 C419 -177(2) . . . . ?
C133 N9 C139 C140 -177.6(6) . . . . ?
C133 C134 C135 C136 -2.6(8) . . . . ?
C134 N10 C154 C155 177.1(5) . . . . ?
C134 C133 C138 C137 0.5(8) . . . . ?
C134 C135 C136 N11 175.7(5) . . . . ?
C134 C135 C136 C137 1.1(8) . . . . ?
C135 C136 C137 N12 177.0(5) . . . . ?
C135 C136 C137 C138 1.3(8) . . . . ?
C136 N11 C169 C170 -179.2(5) . . . . ?
C136 C137 C138 C133 -2.0(8) . . . . ?
C137 N12 C184 C185 175.6(6) . . . . ?
C138 C133 C134 N10 177.9(5) . . . . ?
C138 C133 C134 C135 1.8(8) . . . . ?
C139 N9 C133 C134 -166.2(5) . . . . ?
C139 N9 C133 C138 19.2(9) . . . . ?
C139 C140 C141 O9 0.6(10) . . . . ?
C139 C140 C141 C142 -178.7(6) . . . . ?
C139 C140 C145 C144 179.7(6) . . . . ?
C140 C141 C142 C143 0.4(10) . . . . ?
C140 C141 C142 C146 178.4(6) . . . . ?
C141 C140 C145 C144 0.4(10) . . . . ?
C141 C142 C143 C144 -2.5(11) . . . . ?
C141 C142 C146 C147 179.7(7) . . . . ?
C141 C142 C146 C148 -62.6(9) . . . . ?
C141 C142 C146 C149 60.0(9) . . . . ?
C142 C143 C144 C145 3.4(11) . . . . ?
C142 C143 C144 C150 -178.9(7) . . . . ?
C143 C142 C146 C147 -2.5(11) . . . . ?
C143 C142 C146 C148 115.2(7) . . . . ?
C143 C142 C146 C149 -122.2(7) . . . . ?
C143 C144 C145 C140 -2.3(10) . . . . ?
C143 C144 C150 C151 60.6(8) . . . . ?
C143 C144 C150 C152 179.3(6) . . . . ?
C143 C144 C150 C153 -60.2(8) . . . . ?
C145 C140 C141 O9 179.8(6) . . . . ?
C145 C140 C141 C142 0.6(9) . . . . ?
C145 C144 C150 C151 -121.8(7) . . . . ?
C145 C144 C150 C152 -3.1(9) . . . . ?
C145 C144 C150 C153 117.4(7) . . . . ?
C146 C142 C143 C144 179.6(7) . . . . ?
C150 C144 C145 C140 -179.9(6) . . . . ?
C154 N10 C134 C133 165.3(5) . . . . ?
C154 N10 C134 C135 -18.8(8) . . . . ?
C154 C155 C156 O10 5.9(9) . . . . ?
C154 C155 C156 C157 -175.7(5) . . . . ?
C154 C155 C160 C159 176.6(6) . . . . ?
C155 C156 C157 C158 -2.9(8) . . . . ?
C155 C156 C157 C161 178.3(6) . . . . ?
C156 C155 C160 C159 -4.4(9) . . . . ?
C156 C157 C158 C159 -0.7(9) . . . . ?
C156 C157 C161 C162 -55.9(8) . . . . ?
C156 C157 C161 C163 64.8(7) . . . . ?
C156 C157 C161 C164 -175.1(6) . . . . ?
C157 C158 C159 C160 1.8(10) . . . . ?
C157 C158 C159 C165 179.6(6) . . . . ?
C158 C157 C161 C162 125.5(6) . . . . ?
C158 C157 C161 C163 -113.9(7) . . . . ?
C158 C157 C161 C164 6.2(9) . . . . ?
C158 C159 C160 C155 0.8(9) . . . . ?
C158 C159 C165 C166 51.5(9) . . . . ?
C158 C159 C165 C167 -67.4(8) . . . . ?
C158 C159 C165 C168 172.4(7) . . . . ?
C160 C155 C156 O10 -173.0(5) . . . . ?
C160 C155 C156 C157 5.4(8) . . . . ?
C160 C159 C165 C166 -130.8(7) . . . . ?
C160 C159 C165 C167 110.2(8) . . . . ?
C160 C159 C165 C168 -9.9(10) . . . . ?
C161 C157 C158 C159 178.1(6) . . . . ?
C165 C159 C160 C155 -176.9(6) . . . . ?
C169 N11 C136 C135 21.1(8) . . . . ?
C169 N11 C136 C137 -164.1(5) . . . . ?
C169 C170 C171 O11 -0.7(9) . . . . ?
C169 C170 C171 C172 178.5(6) . . . . ?
C169 C170 C175 C174 -178.9(6) . . . . ?
C170 C171 C172 C173 1.1(9) . . . . ?
C170 C171 C172 C176 -177.0(6) . . . . ?
C171 C170 C175 C174 0.7(10) . . . . ?
C171 C172 C173 C174 -0.8(10) . . . . ?
C171 C172 C176 C177 179.7(6) . . . . ?
C171 C172 C176 C178 -58.5(8) . . . . ?
C171 C172 C176 C179 59.7(8) . . . . ?
C172 C173 C174 C175 0.3(11) . . . . ?
C172 C173 C174 C180 -179.8(7) . . . . ?
C173 C172 C176 C177 1.7(9) . . . . ?
C173 C172 C176 C178 123.5(7) . . . . ?
C173 C172 C176 C179 -118.2(7) . . . . ?
C173 C174 C175 C170 -0.3(10) . . . . ?
C173 C174 C180 C181 179.8(7) . . . . ?
C173 C174 C180 C182 60.9(10) . . . . ?
C173 C174 C180 C183 -59.6(9) . . . . ?
C175 C170 C171 O11 179.8(6) . . . . ?
C175 C170 C171 C172 -1.0(9) . . . . ?
C175 C174 C180 C181 -0.4(11) . . . . ?
C175 C174 C180 C182 -119.2(8) . . . . ?
C175 C174 C180 C183 120.3(8) . . . . ?
C176 C172 C173 C174 177.2(6) . . . . ?
C180 C174 C175 C170 179.8(7) . . . . ?
C184 N12 C137 C136 162.8(5) . . . . ?
C184 N12 C137 C138 -21.7(8) . . . . ?
C184 C185 C186 O12 6.8(10) . . . . ?
C184 C185 C186 C187 -172.3(6) . . . . ?
C184 C185 C190 C189 175.6(9) . . . . ?
C185 C186 C187 C188 -5.1(11) . . . . ?
C185 C186 C187 C191 172.5(6) . . . . ?
C186 C185 C190 C189 -4.4(13) . . . . ?
C186 C187 C188 C189 -1.1(17) . . . . ?
C186 C187 C191 C192 -55.7(9) . . . . ?
C186 C187 C191 C193 65.7(9) . . . . ?
C186 C187 C191 C194 -176.6(7) . . . . ?
C187 C188 C189 C190 4.7(19) . . . . ?
C187 C188 C189 C195 168.3(13) . . . . ?
C187 C188 C189 C495 -161.7(14) . . . . ?
C188 C187 C191 C192 121.8(9) . . . . ?
C188 C187 C191 C193 -116.8(10) . . . . ?
C188 C187 C191 C194 0.9(12) . . . . ?
C188 C189 C190 C185 -1.8(17) . . . . ?
C188 C189 C195 C196 72.7(17) . . . . ?
C188 C189 C195 C197 -57(2) . . . . ?
C188 C189 C195 C198 175.0(14) . . . . ?
C188 C189 C495 C496 -11(2) . . . . ?
C188 C189 C495 C497 138.2(19) . . . . ?
C188 C189 C495 C498 -113.8(17) . . . . ?
C190 C185 C186 O12 -173.2(7) . . . . ?
C190 C185 C186 C187 7.8(10) . . . . ?
C190 C189 C195 C196 -126.5(19) . . . . ?
C190 C189 C195 C197 103(2) . . . . ?
C190 C189 C195 C198 -24(2) . . . . ?
C190 C189 C495 C496 -177.4(14) . . . . ?
C190 C189 C495 C497 -28(2) . . . . ?
C190 C189 C495 C498 79.7(15) . . . . ?
C191 C187 C188 C189 -178.6(11) . . . . ?
C195 C189 C190 C185 -161.9(14) . . . . ?
C495 C189 C190 C185 166.5(11) . . . . ?
C199 C200 C201 C202 1.3(8) . . . . ?
C199 C200 C201 C210 -176.9(5) . . . . ?
C199 C205 C206 C207 178.7(6) . . . . ?
C199 C205 C209 C208 -178.5(6) . . . . ?
C200 C199 C204 C203 -1.2(9) . . . . ?
C200 C199 C205 C206 37.6(8) . . . . ?
C200 C199 C205 C209 -144.5(6) . . . . ?
C200 C201 C202 C203 -1.4(8) . . . . ?
C200 C201 C210 C211 -169.6(7) . . . . ?
C200 C201 C210 C214 16.5(11) . . . . ?
C200 C201 C210 C411 163.2(13) . . . . ?
C200 C201 C210 C414 -17.3(12) . . . . ?
C201 C202 C203 C204 0.2(9) . . . . ?
C201 C202 C203 C215 -178.5(5) . . . . ?
C201 C210 C211 C212 -178.1(8) . . . . ?
C201 C210 C214 C213 179.6(9) . . . . ?
C201 C210 C411 C412 177.5(17) . . . . ?
C201 C210 C414 C413 -178.1(14) . . . . ?
C202 C201 C210 C211 12.3(9) . . . . ?
C202 C201 C210 C214 -161.6(8) . . . . ?
C202 C201 C210 C411 -14.9(14) . . . . ?
C202 C201 C210 C414 164.6(11) . . . . ?
C202 C203 C204 C199 1.1(8) . . . . ?
C202 C203 C215 C216 143.6(6) . . . . ?
C202 C203 C215 C219 -34.0(8) . . . . ?
C203 C215 C216 C217 -173.5(6) . . . . ?
C203 C215 C219 C218 173.9(6) . . . . ?
C204 C199 C200 C201 0.0(8) . . . . ?
C204 C199 C205 C206 -143.7(6) . . . . ?
C204 C199 C205 C209 34.1(8) . . . . ?
C204 C203 C215 C216 -35.1(8) . . . . ?
C204 C203 C215 C219 147.3(6) . . . . ?
C205 C199 C200 C201 178.6(5) . . . . ?
C205 C199 C204 C203 -179.9(5) . . . . ?
C205 C206 C207 N13 -1.2(10) . . . . ?
C206 C205 C209 C208 -0.6(9) . . . . ?
C207 N13 C208 C209 -1.2(9) . . . . ?
C208 N13 C207 C206 1.3(9) . . . . ?
C209 C205 C206 C207 0.8(9) . . . . ?
C210 C201 C202 C203 176.8(5) . . . . ?
C210 C211 C212 N14 -2.3(15) . . . . ?
C210 C411 C412 N14 7(4) . . . . ?
C211 C210 C214 C213 5.2(15) . . . . ?
C212 N14 C213 C214 -5.2(17) . . . . ?
C213 N14 C212 C211 6.7(14) . . . . ?
C214 C210 C211 C212 -3.6(13) . . . . ?
C411 C210 C414 C413 1(3) . . . . ?
C412 N14 C413 C414 7(2) . . . . ?
C413 N14 C412 C411 -9(3) . . . . ?
C414 C210 C411 C412 -2(3) . . . . ?
C215 C203 C204 C199 179.8(5) . . . . ?
C215 C216 C217 N15 -1.3(10) . . . . ?
C216 C215 C219 C218 -3.7(9) . . . . ?
C217 N15 C218 C219 2.8(9) . . . . ?
C218 N15 C217 C216 -2.3(9) . . . . ?
C219 C215 C216 C217 4.2(9) . . . . ?
C220 C221 C222 C223 0.3(10) . . . . ?
C220 C221 C222 C231 178.9(6) . . . . ?
C220 C226 C227 C228 175.6(8) . . . . ?
C220 C226 C230 C229 -176.1(8) . . . . ?
C221 C220 C225 C224 0.2(10) . . . . ?
C221 C220 C226 C227 -178.3(8) . . . . ?
C221 C220 C226 C230 -0.4(11) . . . . ?
C221 C222 C223 C224 0.8(10) . . . . ?
C221 C222 C231 C232 26.8(9) . . . . ?
C221 C222 C231 C235 -151.6(6) . . . . ?
C222 C223 C224 C225 -1.4(10) . . . . ?
C222 C223 C224 C236 -179.8(6) . . . . ?
C222 C231 C232 C233 -174.2(6) . . . . ?
C222 C231 C235 C234 174.4(6) . . . . ?
C223 C222 C231 C232 -154.7(7) . . . . ?
C223 C222 C231 C235 26.9(10) . . . . ?
C223 C224 C225 C220 0.9(10) . . . . ?
C223 C224 C236 C237 -34.1(9) . . . . ?
C223 C224 C236 C240 146.4(6) . . . . ?
C224 C236 C237 C238 176.0(6) . . . . ?
C224 C236 C240 C239 -176.4(6) . . . . ?
C225 C220 C221 C222 -0.8(10) . . . . ?
C225 C220 C226 C227 0.3(11) . . . . ?
C225 C220 C226 C230 178.2(7) . . . . ?
C225 C224 C236 C237 147.5(6) . . . . ?
C225 C224 C236 C240 -31.9(9) . . . . ?
C226 C220 C221 C222 177.8(6) . . . . ?
C226 C220 C225 C224 -178.4(6) . . . . ?
C226 C227 C228 N16 -0.9(16) . . . . ?
C227 C226 C230 C229 1.9(13) . . . . ?
C228 N16 C229 C230 -5.1(13) . . . . ?
C229 N16 C228 C227 4.6(14) . . . . ?
C230 C226 C227 C228 -2.4(14) . . . . ?
C231 C222 C223 C224 -177.8(6) . . . . ?
C231 C232 C233 N17 -1.3(11) . . . . ?
C232 C231 C235 C234 -4.0(10) . . . . ?
C233 N17 C234 C235 2.2(10) . . . . ?
C234 N17 C233 C232 -2.0(10) . . . . ?
C235 C231 C232 C233 4.3(10) . . . . ?
C236 C224 C225 C220 179.3(6) . . . . ?
C236 C237 C238 N18 1.3(9) . . . . ?
C237 C236 C240 C239 4.1(9) . . . . ?
C238 N18 C239 C240 -2.9(9) . . . . ?
C239 N18 C238 C237 2.5(9) . . . . ?
C240 C236 C237 C238 -4.5(9) . . . . ?

loop_
_platon_squeeze_void_nr
_platon_squeeze_void_average_x
_platon_squeeze_void_average_y
_platon_squeeze_void_average_z
_platon_squeeze_void_volume
_platon_squeeze_void_count_electrons
_platon_squeeze_void_content
1 0.000 0.000 0.000 504 112 ' '
2 -0.161 0.383 0.255 371 93 ' '
3 0.000 0.500 0.500 56 3 ' '
4 0.161 0.617 0.745 372 93 ' '
5 0.082 0.318 0.041 10 1 ' '
6 0.243 0.462 0.250 185 54 ' '
7 0.205 0.940 0.201 69 11 ' '
8 0.757 0.538 0.750 185 54 ' '
9 0.795 0.060 0.799 69 11 ' '
10 0.918 0.682 0.959 9 1 ' '
